data_4083358
loop_
_publ_author_name
'Ro\,sca, Sorin-Claudiu'
'Roisnel, Thierry'
'Dorcet, Vincent'
'Carpentier, Jean-Fran\,cois'
'Sarazin, Yann'

_publ_section_title
;
 Potassium and Well-Defined Neutral and Cationic Calcium Fluoroalkoxide
 Complexes: Structural Features and Reactivity
;
_journal_issue 20
_journal_name_full Organometallics
_journal_page_first 5630
_journal_paper_doi 10.1021/om500343w
_journal_volume 33
_journal_year 2014
_chemical_compound_source 'synthesis as described'
_chemical_formula_moiety 'C32 H48 F24 K4 N4 O8'
_chemical_formula_sum 'C32 H48 F24 K4 N4 O8'
_chemical_formula_weight 1229.14
_chemical_name_systematic
;
 ?
;
_space_group_IT_number 2
_symmetry_cell_setting triclinic
_symmetry_Int_Tables_number 2
_symmetry_space_group_name_Hall '-P 1'
_symmetry_space_group_name_H-M 'P -1'
_atom_sites_solution_hydrogens geom
_atom_sites_solution_primary direct
_atom_sites_solution_secondary difmap
_audit_conform_dict_location ftp://ftp.iucr.org/pub/cif_core.dic
_audit_conform_dict_name cif_core.dic
_audit_conform_dict_version 2.4
_audit_creation_date 2012-07-02T16:08:25-00:00
_audit_creation_method 'WinGX routine CIF_UPDATE'
_cell_angle_alpha 107.572(2)
_cell_angle_beta 99.172(3)
_cell_angle_gamma 90.251(2)
_cell_formula_units_Z 4
_cell_length_a 11.5856(6)
_cell_length_b 21.3415(12)
_cell_length_c 22.0220(12)
_cell_measurement_reflns_used 9930
_cell_measurement_temperature 150(2)
_cell_measurement_theta_max 23.29
_cell_measurement_theta_min 2.22
_cell_measurement_wavelength 0.71073
_cell_volume 5116.6(5)
_computing_cell_refinement 'Bruker APEX2 (Bruker, 2006)'
_computing_data_collection 'Bruker APEX2 (Bruker, 2006)'
_computing_data_reduction 'Bruker APEX2 (Bruker, 2006)'
_computing_molecular_graphics 'Ortep-3 for Windows (Farrugia, 1997)'
_computing_publication_material
;
           WinGX publication routines (Farrugia, 1999),
           CRYSCAL (T. Roisnel, local program)
;
_computing_structure_refinement 'SHELXL-97 (Sheldrick, 1997)'
_computing_structure_solution 'SIR97 (Altomare et al., 1999)'
_diffrn_ambient_temperature 150(2)
_diffrn_detector 'CCD plate'
_diffrn_measured_fraction_theta_full 0.984
_diffrn_measured_fraction_theta_max 0.984
_diffrn_measurement_device_type 'APEXII, Bruker-AXS'
_diffrn_measurement_method 'CCD rotation images, thin slices'
_diffrn_radiation_monochromator graphite
_diffrn_radiation_probe x-ray
_diffrn_radiation_type MoK\a
_diffrn_radiation_wavelength 0.71073
_diffrn_reflns_av_R_equivalents 0.0678
_diffrn_reflns_av_unetI/netI 0.0883
_diffrn_reflns_limit_h_max 15
_diffrn_reflns_limit_h_min -15
_diffrn_reflns_limit_k_max 27
_diffrn_reflns_limit_k_min -27
_diffrn_reflns_limit_l_max 27
_diffrn_reflns_limit_l_min -28
_diffrn_reflns_number 77128
_diffrn_reflns_theta_full 27.48
_diffrn_reflns_theta_max 27.48
_diffrn_reflns_theta_min 2.95
_exptl_absorpt_coefficient_mu 0.483
_exptl_absorpt_correction_T_max 0.917
_exptl_absorpt_correction_T_min 0.774
_exptl_absorpt_correction_type multi-scan
_exptl_absorpt_process_details
;
  [Sheldrick, G.M. (2002). SADABS Bruker AXS Inc., Madison, Wisconsin, USA]
;
_exptl_crystal_colour colourless
_exptl_crystal_density_diffrn 1.596
_exptl_crystal_density_method 'not measured'
_exptl_crystal_description block
_exptl_crystal_F_000 2496
_exptl_crystal_size_max 0.31
_exptl_crystal_size_mid 0.21
_exptl_crystal_size_min 0.18
_refine_diff_density_max 1.419
_refine_diff_density_min -0.702
_refine_diff_density_rms 0.133
_refine_ls_extinction_method none
_refine_ls_goodness_of_fit_ref 1.072
_refine_ls_hydrogen_treatment constr
_refine_ls_matrix_type full
_refine_ls_number_parameters 1297
_refine_ls_number_reflns 23093
_refine_ls_number_restraints 0
_refine_ls_restrained_S_all 1.072
_refine_ls_R_factor_all 0.1563
_refine_ls_R_factor_gt 0.1068
_refine_ls_shift/su_max 0.001
_refine_ls_shift/su_mean 0
_refine_ls_structure_factor_coef Fsqd
_refine_ls_weighting_details 'calc w=1/[\s^2^(Fo^2^)+(0.0997P)^2^+49.5017P] where P=(Fo^2^+2Fc^2^)/3'
_refine_ls_weighting_scheme calc
_refine_ls_wR_factor_gt 0.2883
_refine_ls_wR_factor_ref 0.3144
_reflns_number_gt 14122
_reflns_number_total 23093
_reflns_threshold_expression >2sigma(I)
_cod_data_source_file om500343w_si_003.cif
_cod_data_source_block {RO3}K
_cod_database_code 4083358

loop_
_symmetry_equiv_pos_as_xyz
'x, y, z'
'-x, -y, -z'

loop_
_atom_site_label
_atom_site_type_symbol
_atom_site_fract_x
_atom_site_fract_y
_atom_site_fract_z
_atom_site_U_iso_or_equiv
_atom_site_adp_type
_atom_site_occupancy
_atom_site_symmetry_multiplicity
_atom_site_calc_flag
_atom_site_refinement_flags
K1 K 0.49613(13) 0.30397(7) 0.33565(7) 0.0271(3) Uani 1 1 d .
O1 O 0.6884(6) 0.3678(3) 0.4259(3) 0.0533(16) Uani 1 1 d .
C2 C 0.7074(12) 0.4368(5) 0.4382(6) 0.075(3) Uani 1 1 d .
H2A H 0.6323 0.4577 0.4393 0.113 Uiso 1 1 calc R
H2B H 0.7441 0.4447 0.4038 0.113 Uiso 1 1 calc R
H2C H 0.759 0.4555 0.4798 0.113 Uiso 1 1 calc R
C3 C 0.7950(8) 0.3353(5) 0.4241(5) 0.051(2) Uani 1 1 d .
H3A H 0.8533 0.3584 0.4626 0.061 Uiso 1 1 calc R
H3B H 0.8268 0.3355 0.3851 0.061 Uiso 1 1 calc R
C4 C 0.7724(8) 0.2661(5) 0.4231(5) 0.049(2) Uani 1 1 d .
H4A H 0.8478 0.2446 0.425 0.059 Uiso 1 1 calc R
H4B H 0.7401 0.2668 0.4623 0.059 Uiso 1 1 calc R
N5 N 0.6901(5) 0.2259(3) 0.3653(3) 0.0335(14) Uani 1 1 d .
C6 C 0.7389(8) 0.2178(4) 0.3060(4) 0.045(2) Uani 1 1 d .
H6A H 0.7639 0.2611 0.3042 0.067 Uiso 1 1 calc R
H6B H 0.679 0.1968 0.2683 0.067 Uiso 1 1 calc R
H6C H 0.8063 0.1903 0.3058 0.067 Uiso 1 1 calc R
C7 C 0.6524(7) 0.1629(4) 0.3698(4) 0.0388(18) Uani 1 1 d .
H7A H 0.6747 0.1626 0.415 0.047 Uiso 1 1 calc R
H7B H 0.694 0.1278 0.3423 0.047 Uiso 1 1 calc R
C8 C 0.5179(7) 0.1472(4) 0.3484(4) 0.0344(17) Uani 1 1 d .
C9 C 0.4620(8) 0.1781(5) 0.4130(4) 0.048(2) Uani 1 1 d .
F10 F 0.3488(5) 0.1724(3) 0.4035(3) 0.0646(16) Uani 1 1 d .
F11 F 0.4922(6) 0.2428(3) 0.4368(3) 0.0650(16) Uani 1 1 d .
F12 F 0.5016(6) 0.1510(4) 0.4598(3) 0.079(2) Uani 1 1 d .
O13 O 0.4662(4) 0.1734(2) 0.3036(2) 0.0265(10) Uani 1 1 d .
C14 C 0.4913(11) 0.0740(5) 0.3262(6) 0.069(3) Uani 1 1 d .
F15 F 0.5450(7) 0.0423(3) 0.3664(4) 0.105(3) Uani 1 1 d .
F16 F 0.5240(8) 0.0477(3) 0.2703(3) 0.090(2) Uani 1 1 d .
F17 F 0.3736(6) 0.0594(3) 0.3193(4) 0.087(2) Uani 1 1 d .
K2 K 0.22633(13) 0.17298(8) 0.28459(8) 0.0292(3) Uani 1 1 d .
O21 O 0.0271(5) 0.1266(3) 0.3193(3) 0.0485(15) Uani 1 1 d .
C22 C 0.0346(11) 0.1287(6) 0.3847(5) 0.068(3) Uani 1 1 d .
H22A H 0.081 0.1684 0.4126 0.102 Uiso 1 1 calc R
H22B H 0.0723 0.0897 0.3911 0.102 Uiso 1 1 calc R
H22C H -0.0443 0.1296 0.3956 0.102 Uiso 1 1 calc R
C23 C -0.0402(7) 0.0697(4) 0.2765(5) 0.045(2) Uani 1 1 d .
H23A H -0.1201 0.0692 0.287 0.054 Uiso 1 1 calc R
H23B H -0.0031 0.0293 0.2811 0.054 Uiso 1 1 calc R
C24 C -0.0464(7) 0.0717(4) 0.2084(5) 0.046(2) Uani 1 1 d .
H24A H -0.0936 0.0324 0.1787 0.056 Uiso 1 1 calc R
H24B H -0.0881 0.1109 0.2042 0.056 Uiso 1 1 calc R
N25 N 0.0663(6) 0.0736(3) 0.1875(4) 0.0376(15) Uani 1 1 d .
C26 C 0.1276(14) 0.0140(7) 0.1878(8) 0.101(6) Uani 1 1 d .
H26A H 0.1376 0.0092 0.2312 0.152 Uiso 1 1 calc R
H26B H 0.2046 0.0171 0.1755 0.152 Uiso 1 1 calc R
H26C H 0.0818 -0.0244 0.1569 0.152 Uiso 1 1 calc R
C27 C 0.0495(7) 0.0831(4) 0.1242(4) 0.042(2) Uani 1 1 d .
H27A H -0.02 0.1093 0.1201 0.051 Uiso 1 1 calc R
H27B H 0.0324 0.0396 0.0909 0.051 Uiso 1 1 calc R
C28 C 0.1571(7) 0.1187(4) 0.1096(4) 0.0334(16) Uani 1 1 d .
C29 C 0.2347(8) 0.0673(5) 0.0718(6) 0.061(3) Uani 1 1 d .
F30 F 0.3013(5) 0.0397(3) 0.1100(4) 0.081(2) Uani 1 1 d .
F31 F 0.1760(6) 0.0179(4) 0.0240(5) 0.129(4) Uani 1 1 d .
F32 F 0.3123(5) 0.0945(3) 0.0462(3) 0.0707(18) Uani 1 1 d .
O33 O 0.2240(4) 0.1613(2) 0.1608(2) 0.0313(11) Uani 1 1 d .
C34 C 0.1009(9) 0.1566(5) 0.0634(5) 0.051(2) Uani 1 1 d .
F35 F 0.0424(7) 0.1166(4) 0.0059(3) 0.094(3) Uani 1 1 d .
F36 F 0.1800(6) 0.1926(3) 0.0478(3) 0.0644(16) Uani 1 1 d .
F37 F 0.0266(6) 0.1990(3) 0.0896(4) 0.081(2) Uani 1 1 d .
K3 K 0.23852(12) 0.29401(7) 0.19484(7) 0.0251(3) Uani 1 1 d .
O41 O 0.0787(5) 0.3667(3) 0.1446(3) 0.0417(14) Uani 1 1 d .
C42 C 0.0650(10) 0.3607(5) 0.0781(5) 0.057(3) Uani 1 1 d .
H42A H 0.1393 0.3491 0.0628 0.086 Uiso 1 1 calc R
H42B H 0.042 0.4026 0.0716 0.086 Uiso 1 1 calc R
H42C H 0.0043 0.3262 0.0539 0.086 Uiso 1 1 calc R
C43 C -0.0276(7) 0.3832(4) 0.1688(4) 0.043(2) Uani 1 1 d .
H43A H -0.0879 0.3469 0.1476 0.052 Uiso 1 1 calc R
H43B H -0.0566 0.4233 0.1591 0.052 Uiso 1 1 calc R
C44 C -0.0058(7) 0.3952(4) 0.2413(4) 0.0377(19) Uani 1 1 d .
H44A H 0.0465 0.4353 0.2621 0.045 Uiso 1 1 calc R
H44B H -0.0812 0.4036 0.2572 0.045 Uiso 1 1 calc R
N45 N 0.0463(5) 0.3410(3) 0.2611(3) 0.0322(14) Uani 1 1 d .
C46 C -0.0296(7) 0.2801(4) 0.2339(5) 0.051(2) Uani 1 1 d .
H46A H 0.0081 0.2447 0.2481 0.076 Uiso 1 1 calc R
H46B H -0.0423 0.2676 0.1867 0.076 Uiso 1 1 calc R
H46C H -0.105 0.2876 0.249 0.076 Uiso 1 1 calc R
C47 C 0.0747(7) 0.3571(4) 0.3315(4) 0.042(2) Uani 1 1 d .
H47A H 0.0308 0.3256 0.3456 0.051 Uiso 1 1 calc R
H47B H 0.0498 0.4018 0.3518 0.051 Uiso 1 1 calc R
C48 C 0.2095(7) 0.3541(4) 0.3547(4) 0.0321(16) Uani 1 1 d .
C49 C 0.2735(7) 0.4186(4) 0.3566(4) 0.0339(17) Uani 1 1 d .
F50 F 0.2695(4) 0.4210(2) 0.2963(2) 0.0407(11) Uani 1 1 d .
F51 F 0.2282(5) 0.4744(2) 0.3890(3) 0.0559(14) Uani 1 1 d .
F52 F 0.3873(4) 0.4240(2) 0.3825(3) 0.0487(12) Uani 1 1 d .
O53 O 0.2593(4) 0.3025(2) 0.3199(2) 0.0271(10) Uani 1 1 d .
C54 C 0.2190(9) 0.3517(5) 0.4250(4) 0.048(2) Uani 1 1 d .
F55 F 0.1719(7) 0.4021(3) 0.4653(3) 0.077(2) Uani 1 1 d .
F56 F 0.3305(6) 0.3516(3) 0.4534(3) 0.0672(17) Uani 1 1 d .
F57 F 0.1682(6) 0.2964(3) 0.4265(3) 0.0722(18) Uani 1 1 d .
K4 K 0.45846(13) 0.16176(7) 0.18042(7) 0.0272(3) Uani 1 1 d .
O61 O 0.6228(6) 0.0820(3) 0.1224(3) 0.0486(15) Uani 1 1 d .
C62 C 0.6057(10) 0.0125(5) 0.1050(6) 0.068(3) Uani 1 1 d .
H62A H 0.5624 0.001 0.1353 0.102 Uiso 1 1 calc R
H62B H 0.6818 -0.0073 0.1065 0.102 Uiso 1 1 calc R
H62C H 0.5609 -0.0043 0.0611 0.102 Uiso 1 1 calc R
C63 C 0.6838(7) 0.1020(4) 0.0810(4) 0.042(2) Uani 1 1 d .
H63A H 0.6379 0.0881 0.0367 0.05 Uiso 1 1 calc R
H63B H 0.7596 0.0809 0.0796 0.05 Uiso 1 1 calc R
C64 C 0.7052(7) 0.1759(4) 0.1041(5) 0.042(2) Uani 1 1 d .
H64A H 0.7517 0.1889 0.1482 0.051 Uiso 1 1 calc R
H64B H 0.7529 0.1885 0.0757 0.051 Uiso 1 1 calc R
N26 N 0.5996(5) 0.2132(3) 0.1056(3) 0.0296(13) Uani 1 1 d .
C66 C 0.5391(11) 0.2030(5) 0.0396(4) 0.064(3) Uani 1 1 d .
H66A H 0.5201 0.1559 0.0183 0.097 Uiso 1 1 calc R
H66B H 0.5898 0.2197 0.0157 0.097 Uiso 1 1 calc R
H66C H 0.4667 0.2266 0.0407 0.097 Uiso 1 1 calc R
C67 C 0.6306(7) 0.2828(4) 0.1403(4) 0.0356(18) Uani 1 1 d .
H67A H 0.6482 0.3045 0.1087 0.043 Uiso 1 1 calc R
H67B H 0.7036 0.2856 0.1715 0.043 Uiso 1 1 calc R
C68 C 0.5364(6) 0.3233(3) 0.1782(3) 0.0248(14) Uani 1 1 d .
C69 C 0.6072(6) 0.3836(4) 0.2293(4) 0.0306(16) Uani 1 1 d .
F70 F 0.6888(4) 0.3637(2) 0.2691(2) 0.0440(12) Uani 1 1 d .
F71 F 0.6663(5) 0.4207(2) 0.2035(2) 0.0501(13) Uani 1 1 d .
F72 F 0.5423(4) 0.4230(2) 0.2672(2) 0.0482(12) Uani 1 1 d .
O73 O 0.4773(4) 0.2902(2) 0.2081(2) 0.0254(10) Uani 1 1 d .
C74 C 0.4493(7) 0.3508(4) 0.1333(4) 0.0343(17) Uani 1 1 d .
F75 F 0.4961(5) 0.3777(3) 0.0948(3) 0.0595(16) Uani 1 1 d .
F76 F 0.3826(5) 0.3961(3) 0.1662(3) 0.0519(13) Uani 1 1 d .
F77 F 0.3700(4) 0.3043(3) 0.0947(2) 0.0447(12) Uani 1 1 d .
K11 K -0.11735(13) 0.65407(8) 0.18187(8) 0.0301(3) Uani 1 1 d .
O101 O -0.2925(5) 0.5644(3) 0.1064(4) 0.066(2) Uani 1 1 d .
C102 C -0.2914(10) 0.4968(5) 0.0824(6) 0.067(3) Uani 1 1 d .
H10A H -0.2116 0.4832 0.0918 0.1 Uiso 1 1 calc R
H10B H -0.318 0.4828 0.0356 0.1 Uiso 1 1 calc R
H10C H -0.3438 0.4765 0.1029 0.1 Uiso 1 1 calc R
C103 C -0.4037(9) 0.5873(6) 0.0955(9) 0.110(6) Uani 1 1 d .
H10D H -0.4613 0.5602 0.1068 0.132 Uiso 1 1 calc R
H10E H -0.4259 0.5834 0.0491 0.132 Uiso 1 1 calc R
C104 C -0.4057(10) 0.6626(8) 0.1381(8) 0.097(5) Uani 1 1 d .
H10F H -0.4852 0.6785 0.1308 0.117 Uiso 1 1 calc R
H10G H -0.3838 0.6668 0.1845 0.117 Uiso 1 1 calc R
N105 N -0.3234(6) 0.7007(4) 0.1193(3) 0.0391(16) Uani 1 1 d .
C106 C -0.3522(16) 0.6854(9) 0.0491(5) 0.134(8) Uani 1 1 d .
H10H H -0.2984 0.7108 0.0343 0.201 Uiso 1 1 calc R
H10I H -0.4328 0.6967 0.0373 0.201 Uiso 1 1 calc R
H10J H -0.3447 0.6382 0.0287 0.201 Uiso 1 1 calc R
C107 C -0.3295(8) 0.7701(5) 0.1540(6) 0.061(3) Uani 1 1 d .
H10K H -0.3668 0.7736 0.1922 0.073 Uiso 1 1 calc R
H10L H -0.3812 0.7903 0.1255 0.073 Uiso 1 1 calc R
C108 C -0.2098(7) 0.8115(4) 0.1774(5) 0.046(2) Uani 1 1 d .
C109 C -0.1562(11) 0.8285(8) 0.1252(7) 0.086(5) Uani 1 1 d .
F110 F -0.2313(7) 0.8522(5) 0.0861(4) 0.116(3) Uani 1 1 d .
F111 F -0.0655(7) 0.8747(5) 0.1522(5) 0.111(3) Uani 1 1 d .
F112 F -0.1100(8) 0.7761(6) 0.0890(4) 0.137(4) Uani 1 1 d .
O113 O -0.1304(4) 0.7835(3) 0.2109(3) 0.0363(13) Uani 1 1 d .
C114 C -0.2459(9) 0.8770(5) 0.2242(7) 0.062(3) Uani 1 1 d .
F115 F -0.1553(6) 0.9181(3) 0.2561(4) 0.090(2) Uani 1 1 d .
F116 F -0.2938(6) 0.8651(3) 0.2712(4) 0.078(2) Uani 1 1 d .
F117 F -0.3222(6) 0.9094(3) 0.1945(4) 0.081(2) Uani 1 1 d .
K12 K 0.10434(13) 0.79791(7) 0.20661(8) 0.0284(3) Uani 1 1 d .
C121 C 0.2363(11) 0.8596(5) 0.0958(5) 0.064(3) Uani 1 1 d .
H12A H 0.1525 0.8521 0.0781 0.096 Uiso 1 1 calc R
H12B H 0.2776 0.8208 0.0755 0.096 Uiso 1 1 calc R
H12C H 0.2673 0.8982 0.087 0.096 Uiso 1 1 calc R
O122 O 0.2530(5) 0.8706(3) 0.1635(3) 0.0444(15) Uani 1 1 d .
C123 C 0.3708(9) 0.8816(5) 0.1928(6) 0.061(3) Uani 1 1 d .
H12D H 0.4059 0.9185 0.1821 0.073 Uiso 1 1 calc R
H12E H 0.4134 0.8418 0.1754 0.073 Uiso 1 1 calc R
C124 C 0.3847(8) 0.8975(4) 0.2641(5) 0.049(2) Uani 1 1 d .
H12F H 0.4688 0.907 0.2826 0.059 Uiso 1 1 calc R
H12G H 0.3434 0.938 0.2813 0.059 Uiso 1 1 calc R
N125 N 0.3393(6) 0.8446(3) 0.2859(4) 0.0419(17) Uani 1 1 d .
C126 C 0.4146(9) 0.7882(5) 0.2714(6) 0.062(3) Uani 1 1 d .
H12H H 0.4175 0.7733 0.225 0.092 Uiso 1 1 calc R
H12I H 0.3824 0.7522 0.2837 0.092 Uiso 1 1 calc R
H12J H 0.4938 0.8017 0.2957 0.092 Uiso 1 1 calc R
C127 C 0.3351(8) 0.8669(5) 0.3556(5) 0.053(2) Uani 1 1 d .
H12K H 0.3674 0.9129 0.3743 0.063 Uiso 1 1 calc R
H12L H 0.385 0.8394 0.3769 0.063 Uiso 1 1 calc R
C128 C 0.2081(7) 0.8627(4) 0.3697(4) 0.0355(17) Uani 1 1 d .
C129 C 0.1477(9) 0.9252(4) 0.3635(4) 0.044(2) Uani 1 1 d .
F130 F 0.1320(5) 0.9268(2) 0.3022(2) 0.0465(12) Uani 1 1 d .
F131 F 0.2047(6) 0.9825(2) 0.3997(3) 0.0709(19) Uani 1 1 d .
F132 F 0.0391(5) 0.9291(3) 0.3791(3) 0.0591(15) Uani 1 1 d .
O133 O 0.1412(5) 0.8090(2) 0.3309(2) 0.0322(11) Uani 1 1 d .
C134 C 0.2186(10) 0.8636(4) 0.4411(5) 0.053(3) Uani 1 1 d .
F135 F 0.2892(6) 0.9130(3) 0.4832(3) 0.0693(18) Uani 1 1 d .
F136 F 0.1163(6) 0.8643(3) 0.4609(3) 0.0714(17) Uani 1 1 d .
F137 F 0.2672(6) 0.8075(3) 0.4470(3) 0.0698(18) Uani 1 1 d .
K13 K -0.08490(17) 0.79988(8) 0.33731(10) 0.0437(5) Uani 1 1 d .
C141 C -0.2436(16) 0.9351(5) 0.4286(8) 0.109(6) Uani 1 1 d .
H14A H -0.1854 0.9536 0.4101 0.163 Uiso 1 1 calc R
H14B H -0.2401 0.9609 0.474 0.163 Uiso 1 1 calc R
H14C H -0.322 0.9363 0.4046 0.163 Uiso 1 1 calc R
O142 O -0.2191(11) 0.8682(4) 0.4243(6) 0.118(4) Uani 1 1 d .
C143 C -0.2949(10) 0.8384(5) 0.4483(5) 0.059(3) Uani 1 1 d .
H14D H -0.3746 0.8385 0.4242 0.071 Uiso 1 1 calc R
H14E H -0.2947 0.8643 0.494 0.071 Uiso 1 1 calc R
C144 C -0.2688(14) 0.7698(6) 0.4452(7) 0.089(5) Uani 1 1 d .
H14F H -0.2113 0.7711 0.4841 0.107 Uiso 1 1 calc R
H14G H -0.3416 0.7471 0.4479 0.107 Uiso 1 1 calc R
N145 N -0.2250(7) 0.7310(3) 0.3908(4) 0.0465(19) Uani 1 1 d .
C146 C -0.3229(11) 0.7206(7) 0.3330(8) 0.091(4) Uani 1 1 d .
H14H H -0.2959 0.6935 0.2938 0.137 Uiso 1 1 calc R
H14I H -0.3442 0.7633 0.3279 0.137 Uiso 1 1 calc R
H14J H -0.3913 0.6983 0.34 0.137 Uiso 1 1 calc R
C147 C -0.1918(8) 0.6673(4) 0.3921(5) 0.046(2) Uani 1 1 d .
H14K H -0.2636 0.6382 0.3822 0.056 Uiso 1 1 calc R
H14L H -0.1532 0.6706 0.4365 0.056 Uiso 1 1 calc R
C148 C -0.1077(7) 0.6342(4) 0.3442(4) 0.0359(18) Uani 1 1 d .
C149 C -0.1734(9) 0.5689(5) 0.2961(5) 0.057(3) Uani 1 1 d .
F150 F -0.2748(6) 0.5830(4) 0.2648(4) 0.089(2) Uani 1 1 d .
F151 F -0.2000(8) 0.5253(3) 0.3259(4) 0.103(3) Uani 1 1 d .
F152 F -0.1182(6) 0.5382(3) 0.2507(3) 0.0747(19) Uani 1 1 d .
O153 O -0.0696(4) 0.6700(2) 0.3093(2) 0.0272(10) Uani 1 1 d .
C154 C -0.0026(10) 0.6123(6) 0.3822(7) 0.068(3) Uani 1 1 d .
F155 F -0.0263(7) 0.5780(4) 0.4205(4) 0.109(3) Uani 1 1 d .
F156 F 0.0663(6) 0.5731(3) 0.3422(4) 0.084(2) Uani 1 1 d .
F157 F 0.0690(7) 0.6653(4) 0.4195(3) 0.088(2) Uani 1 1 d .
K14 K 0.16502(13) 0.68256(7) 0.30408(8) 0.0275(3) Uani 1 1 d .
C161 C 0.4016(10) 0.6464(6) 0.4182(5) 0.068(3) Uani 1 1 d .
H16A H 0.3707 0.6874 0.4424 0.102 Uiso 1 1 calc R
H16B H 0.4858 0.6467 0.4337 0.102 Uiso 1 1 calc R
H16C H 0.3617 0.6089 0.4247 0.102 Uiso 1 1 calc R
O162 O 0.3822(5) 0.6406(3) 0.3513(3) 0.0443(14) Uani 1 1 d .
C163 C 0.4250(7) 0.5821(4) 0.3131(4) 0.0404(19) Uani 1 1 d .
H16D H 0.3843 0.5432 0.3174 0.048 Uiso 1 1 calc R
H16E H 0.5098 0.5805 0.3282 0.048 Uiso 1 1 calc R
C164 C 0.4042(6) 0.5806(4) 0.2430(4) 0.0346(17) Uani 1 1 d .
H16F H 0.4517 0.6173 0.2388 0.042 Uiso 1 1 calc R
H16G H 0.4319 0.5389 0.2166 0.042 Uiso 1 1 calc R
N165 N 0.2809(5) 0.5859(3) 0.2168(3) 0.0281(13) Uani 1 1 d .
C166 C 0.2055(7) 0.5316(4) 0.2189(5) 0.0404(19) Uani 1 1 d .
H16H H 0.2148 0.5297 0.2633 0.061 Uiso 1 1 calc R
H16I H 0.2277 0.4901 0.1906 0.061 Uiso 1 1 calc R
H16J H 0.1237 0.5388 0.2042 0.061 Uiso 1 1 calc R
C167 C 0.2719(6) 0.5919(4) 0.1524(4) 0.0319(16) Uani 1 1 d .
H16K H 0.2706 0.5473 0.1213 0.038 Uiso 1 1 calc R
H16L H 0.3432 0.6165 0.1505 0.038 Uiso 1 1 calc R
C168 C 0.1614(6) 0.6273(3) 0.1299(3) 0.0257(14) Uani 1 1 d .
C169 C 0.0699(7) 0.5756(4) 0.0825(4) 0.0352(17) Uani 1 1 d .
F170 F 0.0223(5) 0.5371(3) 0.1104(3) 0.0541(14) Uani 1 1 d .
F171 F 0.1107(5) 0.5357(3) 0.0315(3) 0.0682(18) Uani 1 1 d .
F172 F -0.0228(4) 0.6039(3) 0.0573(2) 0.0479(12) Uani 1 1 d .
O173 O 0.1103(4) 0.6655(2) 0.1779(2) 0.0283(11) Uani 1 1 d .
C174 C 0.2035(7) 0.6697(4) 0.0907(4) 0.0372(18) Uani 1 1 d .
F175 F 0.2569(6) 0.6370(3) 0.0415(3) 0.0634(16) Uani 1 1 d .
F176 F 0.2836(4) 0.7169(2) 0.1303(3) 0.0463(12) Uani 1 1 d .
F177 F 0.1193(5) 0.7032(3) 0.0679(3) 0.0506(13) Uani 1 1 d .

loop_
_atom_site_aniso_label
_atom_site_aniso_U_11
_atom_site_aniso_U_22
_atom_site_aniso_U_33
_atom_site_aniso_U_23
_atom_site_aniso_U_13
_atom_site_aniso_U_12
K1 0.0269(8) 0.0251(7) 0.0287(8) 0.0081(6) 0.0038(6) 0.0019(6)
O1 0.057(4) 0.037(3) 0.055(4) 0.005(3) -0.001(3) -0.011(3)
C2 0.099(9) 0.041(6) 0.072(8) 0.005(5) 0.000(7) -0.015(6)
C3 0.039(5) 0.053(6) 0.056(6) 0.018(5) -0.005(4) -0.012(4)
C4 0.033(4) 0.060(6) 0.051(5) 0.021(5) -0.011(4) -0.001(4)
N5 0.028(3) 0.046(4) 0.031(3) 0.020(3) 0.002(3) -0.002(3)
C6 0.044(5) 0.047(5) 0.053(5) 0.026(4) 0.018(4) 0.016(4)
C7 0.034(4) 0.038(4) 0.048(5) 0.020(4) 0.002(4) 0.010(3)
C8 0.035(4) 0.036(4) 0.037(4) 0.019(3) 0.002(3) -0.005(3)
C9 0.042(5) 0.068(6) 0.042(5) 0.034(5) -0.002(4) -0.002(4)
F10 0.052(3) 0.096(5) 0.060(4) 0.041(3) 0.018(3) 0.004(3)
F11 0.073(4) 0.068(4) 0.046(3) 0.000(3) 0.020(3) 0.012(3)
F12 0.063(4) 0.139(6) 0.062(4) 0.070(4) 0.012(3) 0.013(4)
O13 0.030(3) 0.027(3) 0.026(3) 0.013(2) 0.006(2) 0.003(2)
C14 0.078(8) 0.047(6) 0.082(8) 0.033(6) -0.013(7) 0.002(5)
F15 0.107(6) 0.059(4) 0.149(7) 0.071(5) -0.056(5) -0.017(4)
F16 0.155(7) 0.045(4) 0.070(4) 0.008(3) 0.036(5) 0.045(4)
F17 0.061(4) 0.064(4) 0.138(7) 0.052(4) -0.020(4) -0.029(3)
K2 0.0268(8) 0.0273(8) 0.0357(8) 0.0130(7) 0.0046(6) 0.0004(6)
O21 0.047(4) 0.048(4) 0.057(4) 0.023(3) 0.015(3) 0.004(3)
C22 0.070(7) 0.081(8) 0.064(7) 0.039(6) 0.012(6) 0.006(6)
C23 0.036(4) 0.031(4) 0.075(7) 0.021(4) 0.020(4) 0.002(3)
C24 0.025(4) 0.036(4) 0.077(7) 0.018(4) 0.002(4) -0.007(3)
N25 0.030(3) 0.032(3) 0.054(4) 0.018(3) 0.005(3) 0.002(3)
C26 0.128(12) 0.094(10) 0.135(13) 0.083(10) 0.080(11) 0.075(9)
C27 0.036(4) 0.038(4) 0.042(5) 0.005(4) -0.011(4) -0.014(4)
C28 0.031(4) 0.030(4) 0.036(4) 0.006(3) 0.002(3) 0.001(3)
C29 0.038(5) 0.042(5) 0.081(8) -0.012(5) 0.007(5) 0.002(4)
F30 0.051(4) 0.058(4) 0.144(7) 0.042(4) 0.025(4) 0.025(3)
F31 0.054(4) 0.095(6) 0.149(8) -0.087(5) 0.005(4) -0.008(4)
F32 0.059(4) 0.084(4) 0.063(4) 0.004(3) 0.029(3) 0.011(3)
O33 0.031(3) 0.029(3) 0.030(3) 0.006(2) 0.000(2) -0.006(2)
C34 0.051(6) 0.049(5) 0.046(5) 0.012(4) -0.008(4) -0.011(4)
F35 0.106(6) 0.101(5) 0.060(4) 0.036(4) -0.049(4) -0.048(4)
F36 0.078(4) 0.066(4) 0.052(3) 0.030(3) -0.002(3) -0.018(3)
F37 0.062(4) 0.066(4) 0.128(6) 0.054(4) 0.010(4) 0.025(3)
K3 0.0210(7) 0.0265(7) 0.0293(8) 0.0104(6) 0.0052(6) 0.0038(6)
O41 0.039(3) 0.046(3) 0.043(3) 0.023(3) -0.002(3) 0.008(3)
C42 0.079(7) 0.053(6) 0.045(5) 0.023(5) 0.007(5) 0.011(5)
C43 0.033(4) 0.042(5) 0.055(5) 0.020(4) 0.001(4) 0.013(4)
C44 0.026(4) 0.035(4) 0.059(5) 0.020(4) 0.014(4) 0.016(3)
N45 0.024(3) 0.030(3) 0.046(4) 0.014(3) 0.013(3) 0.007(2)
C46 0.030(4) 0.045(5) 0.078(7) 0.021(5) 0.007(4) -0.002(4)
C47 0.033(4) 0.045(5) 0.055(5) 0.017(4) 0.022(4) 0.013(4)
C48 0.039(4) 0.029(4) 0.036(4) 0.014(3) 0.017(3) 0.006(3)
C49 0.037(4) 0.024(4) 0.036(4) 0.002(3) 0.008(3) 0.009(3)
F50 0.049(3) 0.037(3) 0.041(3) 0.020(2) 0.010(2) -0.004(2)
F51 0.070(4) 0.022(2) 0.074(4) 0.004(2) 0.029(3) 0.017(2)
F52 0.041(3) 0.039(3) 0.059(3) 0.008(2) 0.000(2) 0.001(2)
O53 0.031(3) 0.023(2) 0.032(3) 0.011(2) 0.014(2) 0.006(2)
C54 0.068(6) 0.046(5) 0.036(5) 0.017(4) 0.024(5) 0.024(5)
F55 0.131(6) 0.072(4) 0.040(3) 0.021(3) 0.044(4) 0.042(4)
F56 0.092(5) 0.073(4) 0.037(3) 0.023(3) -0.002(3) 0.026(3)
F57 0.110(5) 0.064(4) 0.066(4) 0.043(3) 0.037(4) 0.014(4)
K4 0.0252(7) 0.0270(8) 0.0291(8) 0.0081(6) 0.0046(6) 0.0023(6)
O61 0.053(4) 0.035(3) 0.059(4) 0.012(3) 0.018(3) 0.012(3)
C62 0.077(8) 0.039(5) 0.098(9) 0.021(6) 0.041(7) 0.028(5)
C63 0.032(4) 0.041(5) 0.048(5) 0.004(4) 0.012(4) 0.012(3)
C64 0.026(4) 0.044(5) 0.052(5) 0.002(4) 0.017(4) 0.005(3)
N26 0.026(3) 0.032(3) 0.030(3) 0.006(3) 0.011(3) 0.004(2)
C66 0.098(9) 0.051(6) 0.032(5) -0.001(4) 0.002(5) 0.022(6)
C67 0.034(4) 0.034(4) 0.042(4) 0.009(3) 0.022(4) 0.001(3)
C68 0.019(3) 0.030(4) 0.027(4) 0.010(3) 0.007(3) 0.003(3)
C69 0.026(4) 0.029(4) 0.037(4) 0.012(3) 0.002(3) -0.002(3)
F70 0.035(3) 0.055(3) 0.036(3) 0.011(2) -0.005(2) 0.004(2)
F71 0.054(3) 0.046(3) 0.050(3) 0.017(2) 0.002(2) -0.023(2)
F72 0.047(3) 0.037(3) 0.049(3) -0.007(2) 0.011(2) 0.005(2)
O73 0.024(2) 0.024(2) 0.033(3) 0.013(2) 0.010(2) 0.0048(19)
C74 0.036(4) 0.041(4) 0.030(4) 0.016(3) 0.006(3) 0.004(3)
F75 0.047(3) 0.092(4) 0.058(3) 0.054(3) 0.000(3) -0.017(3)
F76 0.054(3) 0.047(3) 0.054(3) 0.020(3) -0.001(3) 0.023(2)
F77 0.030(2) 0.064(3) 0.034(2) 0.011(2) -0.0034(19) -0.010(2)
K11 0.0199(7) 0.0339(8) 0.0385(9) 0.0143(7) 0.0044(6) -0.0002(6)
O101 0.034(3) 0.039(4) 0.112(6) 0.014(4) -0.005(4) -0.004(3)
C102 0.063(7) 0.043(6) 0.090(9) 0.021(6) -0.003(6) -0.010(5)
C103 0.031(5) 0.055(7) 0.206(18) -0.007(9) 0.008(8) -0.002(5)
C104 0.033(6) 0.131(13) 0.139(13) 0.052(11) 0.027(7) 0.018(7)
N105 0.031(3) 0.050(4) 0.032(4) 0.009(3) 0.001(3) 0.008(3)
C106 0.160(16) 0.186(18) 0.027(6) 0.000(8) -0.009(8) 0.101(14)
C107 0.033(5) 0.057(6) 0.091(8) 0.024(6) 0.002(5) 0.014(4)
C108 0.033(4) 0.041(5) 0.072(6) 0.028(5) 0.008(4) 0.012(4)
C109 0.055(7) 0.155(14) 0.092(9) 0.093(10) 0.033(7) 0.048(8)
F110 0.102(6) 0.199(9) 0.101(6) 0.109(6) 0.048(5) 0.094(6)
F111 0.063(5) 0.161(8) 0.176(9) 0.140(8) 0.039(5) 0.015(5)
F112 0.130(7) 0.236(12) 0.082(5) 0.079(7) 0.066(5) 0.135(8)
O113 0.022(3) 0.032(3) 0.061(4) 0.022(3) 0.006(2) 0.004(2)
C114 0.041(5) 0.040(5) 0.121(10) 0.043(6) 0.023(6) 0.012(4)
F115 0.069(4) 0.044(3) 0.143(7) 0.020(4) -0.001(4) 0.005(3)
F116 0.082(5) 0.074(4) 0.097(5) 0.035(4) 0.048(4) 0.026(4)
F117 0.061(4) 0.068(4) 0.135(6) 0.057(4) 0.021(4) 0.036(3)
K12 0.0245(7) 0.0268(8) 0.0360(8) 0.0101(7) 0.0101(6) 0.0006(6)
C121 0.093(8) 0.051(6) 0.068(7) 0.034(5) 0.043(6) 0.015(6)
O122 0.046(3) 0.036(3) 0.063(4) 0.023(3) 0.030(3) 0.012(3)
C123 0.054(6) 0.043(5) 0.092(8) 0.021(5) 0.032(6) -0.001(4)
C124 0.036(5) 0.028(4) 0.082(7) 0.013(4) 0.015(5) -0.005(3)
N125 0.031(3) 0.032(4) 0.061(5) 0.010(3) 0.010(3) -0.002(3)
C126 0.051(6) 0.038(5) 0.097(9) 0.021(5) 0.015(6) 0.006(4)
C127 0.042(5) 0.046(5) 0.060(6) 0.005(5) 0.001(4) -0.003(4)
C128 0.047(5) 0.020(4) 0.036(4) 0.003(3) 0.006(4) 0.001(3)
C129 0.061(6) 0.025(4) 0.042(5) 0.006(4) 0.004(4) 0.001(4)
F130 0.061(3) 0.037(3) 0.047(3) 0.022(2) 0.007(2) 0.008(2)
F131 0.104(5) 0.022(3) 0.069(4) 0.004(3) -0.015(4) -0.008(3)
F132 0.076(4) 0.045(3) 0.062(4) 0.015(3) 0.031(3) 0.030(3)
O133 0.041(3) 0.019(2) 0.033(3) 0.003(2) 0.005(2) -0.003(2)
C134 0.082(7) 0.024(4) 0.045(5) 0.008(4) -0.010(5) -0.001(4)
F135 0.099(5) 0.048(3) 0.042(3) 0.000(3) -0.016(3) 0.003(3)
F136 0.084(5) 0.090(5) 0.046(3) 0.024(3) 0.021(3) 0.008(4)
F137 0.106(5) 0.047(3) 0.052(3) 0.024(3) -0.014(3) 0.008(3)
K13 0.0521(11) 0.0278(9) 0.0630(12) 0.0179(8) 0.0363(10) 0.0102(8)
C141 0.196(17) 0.027(5) 0.133(12) 0.021(7) 0.116(13) 0.037(8)
O142 0.187(11) 0.034(4) 0.168(10) 0.027(5) 0.141(9) 0.033(5)
C143 0.085(8) 0.049(6) 0.056(6) 0.015(5) 0.050(6) 0.025(5)
C144 0.150(13) 0.057(7) 0.095(9) 0.034(7) 0.097(10) 0.032(7)
N145 0.066(5) 0.036(4) 0.053(5) 0.020(3) 0.040(4) 0.018(3)
C146 0.063(8) 0.072(8) 0.130(13) 0.027(8) 0.000(8) 0.018(6)
C147 0.051(5) 0.037(5) 0.065(6) 0.025(4) 0.031(5) 0.012(4)
C148 0.041(4) 0.034(4) 0.043(5) 0.022(4) 0.019(4) 0.009(3)
C149 0.056(6) 0.051(6) 0.066(7) 0.016(5) 0.022(5) -0.021(5)
F150 0.055(4) 0.105(6) 0.079(5) -0.005(4) -0.003(4) -0.017(4)
F151 0.158(8) 0.048(4) 0.114(6) 0.018(4) 0.067(6) -0.028(4)
F152 0.103(5) 0.034(3) 0.085(5) 0.003(3) 0.039(4) -0.001(3)
O153 0.027(3) 0.031(3) 0.028(3) 0.014(2) 0.007(2) 0.003(2)
C154 0.056(6) 0.086(8) 0.100(9) 0.072(8) 0.034(6) 0.031(6)
F155 0.101(6) 0.150(7) 0.145(7) 0.131(7) 0.058(5) 0.054(5)
F156 0.082(5) 0.092(5) 0.123(6) 0.074(5) 0.065(4) 0.060(4)
F157 0.083(5) 0.119(6) 0.063(4) 0.051(4) -0.024(4) -0.020(5)
K14 0.0269(8) 0.0239(7) 0.0331(8) 0.0096(6) 0.0078(6) 0.0049(6)
C161 0.064(7) 0.088(8) 0.045(6) 0.016(6) -0.002(5) 0.021(6)
O162 0.035(3) 0.050(4) 0.041(3) 0.008(3) -0.002(3) 0.009(3)
C163 0.025(4) 0.036(4) 0.059(5) 0.018(4) 0.000(4) 0.003(3)
C164 0.027(4) 0.032(4) 0.043(5) 0.008(3) 0.008(3) 0.009(3)
N165 0.024(3) 0.025(3) 0.038(3) 0.013(3) 0.009(3) 0.004(2)
C166 0.033(4) 0.033(4) 0.058(5) 0.022(4) 0.001(4) -0.002(3)
C167 0.023(4) 0.033(4) 0.039(4) 0.008(3) 0.011(3) 0.010(3)
C168 0.019(3) 0.025(3) 0.028(4) 0.000(3) 0.005(3) 0.001(3)
C169 0.034(4) 0.032(4) 0.034(4) 0.001(3) 0.006(3) -0.002(3)
F170 0.050(3) 0.051(3) 0.060(3) 0.024(3) -0.007(3) -0.026(2)
F171 0.049(3) 0.068(4) 0.057(4) -0.028(3) 0.013(3) -0.011(3)
F172 0.034(3) 0.060(3) 0.044(3) 0.014(2) -0.009(2) -0.003(2)
O173 0.024(2) 0.030(3) 0.027(3) 0.002(2) 0.007(2) 0.005(2)
C174 0.036(4) 0.036(4) 0.041(5) 0.009(4) 0.017(4) 0.009(3)
F175 0.094(5) 0.049(3) 0.061(4) 0.018(3) 0.052(3) 0.015(3)
F176 0.037(3) 0.035(3) 0.069(3) 0.019(2) 0.009(2) -0.007(2)
F177 0.053(3) 0.054(3) 0.054(3) 0.030(3) 0.008(3) 0.004(2)

loop_
_atom_type_symbol
_atom_type_description
_atom_type_scat_dispersion_real
_atom_type_scat_dispersion_imag
_atom_type_scat_source
C C 0.0033 0.0016 'International Tables Vol C Tables 4.2.6.8 and 6.1.1.4'
H H 0 0 'International Tables Vol C Tables 4.2.6.8 and 6.1.1.4'
N N 0.0061 0.0033 'International Tables Vol C Tables 4.2.6.8 and 6.1.1.4'
O O 0.0106 0.006 'International Tables Vol C Tables 4.2.6.8 and 6.1.1.4'
F F 0.0171 0.0103 'International Tables Vol C Tables 4.2.6.8 and 6.1.1.4'
K K 0.2009 0.2494 'International Tables Vol C Tables 4.2.6.8 and 6.1.1.4'

loop_
_geom_angle_atom_site_label_1
_geom_angle_atom_site_label_2
_geom_angle_atom_site_label_3
_geom_angle
O13 K1 O73 87.86(15)
O13 K1 O53 85.04(15)
O73 K1 O53 87.83(15)
O13 K1 O1 119.29(18)
O73 K1 O1 122.80(19)
O53 K1 O1 139.00(19)
O13 K1 F52 143.82(16)
O73 K1 F52 102.32(15)
O53 K1 F52 61.15(14)
O1 K1 F52 84.28(18)
O13 K1 F11 60.72(15)
O73 K1 F11 148.56(16)
O53 K1 F11 88.28(16)
O1 K1 F11 78.18(19)
F52 K1 F11 102.99(16)
O13 K1 N5 59.74(17)
O73 K1 N5 105.92(16)
O53 K1 N5 140.86(17)
O1 K1 N5 61.73(19)
F52 K1 N5 143.98(18)
F11 K1 N5 60.82(17)
O13 K1 F70 117.41(14)
O73 K1 F70 54.74(13)
O53 K1 F70 132.47(14)
O1 K1 F70 68.09(17)
F52 K1 F70 96.15(14)
F11 K1 F70 139.10(16)
N5 K1 F70 82.60(15)
O13 K1 F56 100.84(16)
O73 K1 F56 138.33(14)
O53 K1 F56 53.09(15)
O1 K1 F56 88.29(19)
F52 K1 F56 49.49(15)
F11 K1 F56 55.57(15)
N5 K1 F56 113.69(16)
F70 K1 F56 141.18(15)
O13 K1 F72 139.91(14)
O73 K1 F72 52.68(13)
O53 K1 F72 98.59(14)
O1 K1 F72 83.38(17)
F52 K1 F72 63.79(14)
F11 K1 F72 158.44(15)
N5 K1 F72 119.07(15)
F70 K1 F72 36.89(12)
F56 K1 F72 113.25(13)
O13 K1 C8 20.65(16)
O73 K1 C8 105.87(17)
O53 K1 C8 95.73(17)
O1 K1 C8 100.20(19)
F52 K1 C8 142.62(18)
F11 K1 C8 43.65(18)
N5 K1 C8 45.52(18)
F70 K1 C8 120.13(16)
F56 K1 C8 93.30(17)
F72 K1 C8 153.36(16)
O13 K1 K4 44.08(10)
O73 K1 K4 43.84(10)
O53 K1 K4 86.81(11)
O1 K1 K4 133.96(15)
F52 K1 K4 136.42(12)
F11 K1 K4 104.79(12)
N5 K1 K4 79.46(14)
F70 K1 K4 84.09(9)
F56 K1 K4 132.02(13)
F72 K1 K4 96.02(9)
C8 K1 K4 62.42(14)
C3 O1 C2 111.6(8)
C3 O1 K1 116.9(5)
C2 O1 K1 118.1(6)
O1 C2 H2A 109.5
O1 C2 H2B 109.5
H2A C2 H2B 109.5
O1 C2 H2C 109.5
H2A C2 H2C 109.5
H2B C2 H2C 109.5
O1 C3 C4 109.0(7)
O1 C3 H3A 109.9
C4 C3 H3A 109.9
O1 C3 H3B 109.9
C4 C3 H3B 109.9
H3A C3 H3B 108.3
N5 C4 C3 114.2(7)
N5 C4 H4A 108.7
C3 C4 H4A 108.7
N5 C4 H4B 108.7
C3 C4 H4B 108.7
H4A C4 H4B 107.6
C7 N5 C6 111.1(7)
C7 N5 C4 113.9(6)
C6 N5 C4 111.1(7)
C7 N5 K1 113.2(4)
C6 N5 K1 96.6(4)
C4 N5 K1 109.7(5)
N5 C6 H6A 109.5
N5 C6 H6B 109.5
H6A C6 H6B 109.5
N5 C6 H6C 109.5
H6A C6 H6C 109.5
H6B C6 H6C 109.5
N5 C7 C8 113.1(6)
N5 C7 H7A 109
C8 C7 H7A 109
N5 C7 H7B 109
C8 C7 H7B 109
H7A C7 H7B 107.8
O13 C8 C14 110.0(7)
O13 C8 C7 115.6(6)
C14 C8 C7 110.1(7)
O13 C8 C9 107.6(6)
C14 C8 C9 107.8(8)
C7 C8 C9 105.3(7)
C14 C8 K1 154.6(6)
C7 C8 K1 87.7(4)
C9 C8 K1 83.5(5)
F10 C9 F11 106.8(8)
F10 C9 F12 107.2(7)
F11 C9 F12 107.2(8)
F10 C9 C8 113.8(7)
F11 C9 C8 109.1(7)
F12 C9 C8 112.4(8)
C9 F10 K2 118.5(5)
C9 F11 K1 112.4(5)
C8 O13 K4 140.0(5)
C8 O13 K1 114.7(4)
K4 O13 K1 91.17(15)
C8 O13 K2 117.0(4)
K4 O13 K2 88.91(15)
K1 O13 K2 94.39(15)
F16 C14 F15 106.6(10)
F16 C14 F17 108.0(10)
F15 C14 F17 106.2(10)
F16 C14 C8 109.9(9)
F15 C14 C8 114.7(9)
F17 C14 C8 111.0(9)
C14 F17 K2 110.6(5)
O53 K2 O33 92.59(16)
O53 K2 O13 84.79(15)
O33 K2 O13 89.73(15)
O53 K2 F10 89.90(18)
O33 K2 F10 149.53(17)
O13 K2 F10 60.26(15)
O53 K2 O21 115.19(17)
O33 K2 O21 118.29(18)
O13 K2 O21 142.97(17)
F10 K2 O21 87.62(18)
O53 K2 N25 136.35(18)
O33 K2 N25 61.58(17)
O13 K2 N25 126.04(17)
F10 K2 N25 130.65(19)
O21 K2 N25 60.7(2)
O53 K2 F17 133.59(17)
O33 K2 F17 108.7(2)
O13 K2 F17 55.66(15)
F10 K2 F17 51.5(2)
O21 K2 F17 90.70(18)
N25 K2 F17 89.55(18)
O53 K2 K3 46.16(11)
O33 K2 K3 46.62(11)
O13 K2 K3 89.42(10)
F10 K2 K3 130.46(14)
O21 K2 K3 127.20(14)
N25 K2 K3 98.68(14)
F17 K2 K3 140.24(15)
O53 K2 K4 88.13(11)
O33 K2 K4 45.36(11)
O13 K2 K4 44.36(10)
F10 K2 K4 104.45(13)
O21 K2 K4 154.06(15)
N25 K2 K4 94.91(14)
F17 K2 K4 79.80(15)
K3 K2 K4 60.85(4)
O53 K2 K1 42.76(11)
O33 K2 K1 90.50(11)
O13 K2 K1 42.05(10)
F10 K2 K1 71.13(13)
O21 K2 K1 147.05(15)
N25 K2 K1 151.55(15)
F17 K2 K1 94.91(11)
K3 K2 K1 60.94(4)
K4 K2 K1 58.53(4)
C22 O21 C23 111.8(7)
C22 O21 K2 116.8(6)
C23 O21 K2 120.1(5)
O21 C22 H22A 109.5
O21 C22 H22B 109.5
H22A C22 H22B 109.5
O21 C22 H22C 109.5
H22A C22 H22C 109.5
H22B C22 H22C 109.5
O21 C23 C24 108.6(7)
O21 C23 H23A 110
C24 C23 H23A 110
O21 C23 H23B 110
C24 C23 H23B 110
H23A C23 H23B 108.3
N25 C24 C23 115.1(7)
N25 C24 H24A 108.5
C23 C24 H24A 108.5
N25 C24 H24B 108.5
C23 C24 H24B 108.5
H24A C24 H24B 107.5
C27 N25 C24 109.8(7)
C27 N25 C26 111.7(8)
C24 N25 C26 110.8(8)
C27 N25 K2 113.3(4)
C24 N25 K2 110.4(5)
C26 N25 K2 100.7(8)
N25 C26 H26A 109.5
N25 C26 H26B 109.5
H26A C26 H26B 109.5
N25 C26 H26C 109.5
H26A C26 H26C 109.5
H26B C26 H26C 109.5
N25 C27 C28 114.9(6)
N25 C27 H27A 108.5
C28 C27 H27A 108.5
N25 C27 H27B 108.5
C28 C27 H27B 108.5
H27A C27 H27B 107.5
O33 C28 C29 109.6(7)
O33 C28 C34 108.8(6)
C29 C28 C34 107.2(8)
O33 C28 C27 116.1(7)
C29 C28 C27 110.4(7)
C34 C28 C27 104.4(7)
F30 C29 F31 106.1(9)
F30 C29 F32 103.7(8)
F31 C29 F32 107.1(10)
F30 C29 C28 111.7(9)
F31 C29 C28 114.9(8)
F32 C29 C28 112.5(8)
F30 C29 K4 62.1(5)
F31 C29 K4 161.2(7)
F32 C29 K4 64.8(5)
C28 C29 K4 83.8(5)
C29 F30 K4 95.1(5)
C29 F32 K4 91.8(6)
C28 O33 K2 127.1(5)
C28 O33 K4 122.4(4)
K2 O33 K4 89.76(16)
C28 O33 K3 128.4(4)
K2 O33 K3 87.67(15)
K4 O33 K3 89.48(15)
F37 C34 F36 105.3(8)
F37 C34 F35 107.4(9)
F36 C34 F35 105.3(8)
F37 C34 C28 112.0(8)
F36 C34 C28 112.7(8)
F35 C34 C28 113.4(8)
C34 F36 K3 92.6(5)
C34 F37 K3 92.2(5)
O53 K3 O33 90.93(15)
O53 K3 O41 119.37(17)
O33 K3 O41 123.96(17)
O53 K3 O73 87.83(15)
O33 K3 O73 88.83(15)
O41 K3 O73 133.77(17)
O53 K3 N45 61.50(17)
O33 K3 N45 107.56(17)
O41 K3 N45 61.26(18)
O73 K3 N45 144.64(18)
O53 K3 F50 58.34(13)
O33 K3 F50 149.24(15)
O41 K3 F50 77.93(16)
O73 K3 F50 88.53(14)
N45 K3 F50 61.24(16)
O53 K3 F77 143.60(15)
O33 K3 F77 96.63(16)
O41 K3 F77 85.17(16)
O73 K3 F77 56.94(14)
N45 K3 F77 145.69(17)
F50 K3 F77 107.42(14)
O53 K3 F76 115.20(15)
O33 K3 F76 135.74(16)
O41 K3 F76 75.01(16)
O73 K3 F76 59.20(13)
N45 K3 F76 116.16(16)
F50 K3 F76 66.13(14)
F77 K3 F76 41.35(14)
O53 K3 F36 143.91(15)
O33 K3 F36 53.57(15)
O41 K3 F36 82.39(17)
O73 K3 F36 96.70(16)
N45 K3 F36 118.35(18)
F50 K3 F36 157.02(14)
F77 K3 F36 58.75(14)
F76 K3 F36 97.44(15)
O53 K3 F37 119.66(17)
O33 K3 F37 55.19(15)
O41 K3 F37 68.78(16)
O73 K3 F37 131.94(17)
N45 K3 F37 81.57(19)
F50 K3 F37 138.96(16)
F77 K3 F37 93.30(17)
F76 K3 F37 123.81(16)
F36 K3 F37 37.63(17)
O53 K3 C74 122.86(18)
O33 K3 C74 112.17(18)
O41 K3 C74 90.50(18)
O73 K3 C74 44.23(16)
N45 K3 C74 139.74(19)
F50 K3 C74 86.48(17)
F77 K3 C74 23.29(16)
F76 K3 C74 23.66(16)
F36 K3 C74 81.90(17)
F37 K3 C74 116.28(19)
O53 K3 C48 20.77(16)
O33 K3 C48 108.01(17)
O41 K3 C48 99.25(18)
O73 K3 C48 99.72(17)
N45 K3 C48 45.83(19)
F50 K3 C48 42.58(15)
F77 K3 C48 146.06(16)
F76 K3 C48 107.05(17)
F36 K3 C48 155.08(17)
F37 K3 C48 119.80(19)
C74 K3 C48 122.79(19)
C42 O41 C43 111.2(7)
C42 O41 K3 119.4(5)
C43 O41 K3 121.9(5)
O41 C42 H42A 109.5
O41 C42 H42B 109.5
H42A C42 H42B 109.5
O41 C42 H42C 109.5
H42A C42 H42C 109.5
H42B C42 H42C 109.5
O41 C43 C44 109.2(6)
O41 C43 H43A 109.8
C44 C43 H43A 109.8
O41 C43 H43B 109.8
C44 C43 H43B 109.8
H43A C43 H43B 108.3
N45 C44 C43 114.3(7)
N45 C44 H44A 108.7
C43 C44 H44A 108.7
N45 C44 H44B 108.7
C43 C44 H44B 108.7
H44A C44 H44B 107.6
C44 N45 C47 112.2(6)
C44 N45 C46 111.6(7)
C47 N45 C46 110.0(7)
C44 N45 K3 110.9(4)
C47 N45 K3 114.2(4)
C46 N45 K3 97.0(5)
N45 C46 H46A 109.5
N45 C46 H46B 109.5
H46A C46 H46B 109.5
N45 C46 H46C 109.5
H46A C46 H46C 109.5
H46B C46 H46C 109.5
N45 C47 C48 111.6(6)
N45 C47 H47A 109.3
C48 C47 H47A 109.3
N45 C47 H47B 109.3
C48 C47 H47B 109.3
H47A C47 H47B 108
O53 C48 C49 109.9(6)
O53 C48 C54 109.5(6)
C49 C48 C54 108.3(7)
O53 C48 C47 115.0(7)
C49 C48 C47 109.3(6)
C54 C48 C47 104.5(7)
O53 C48 K3 45.5(3)
C49 C48 K3 87.5(4)
C54 C48 K3 154.8(5)
C47 C48 K3 87.8(4)
F50 C49 F52 106.0(6)
F50 C49 F51 106.1(6)
F52 C49 F51 105.6(6)
F50 C49 C48 109.5(6)
F52 C49 C48 113.8(6)
F51 C49 C48 115.1(7)
C49 F50 K3 115.7(4)
C49 F52 K1 111.1(4)
C48 O53 K2 136.6(4)
C48 O53 K3 113.7(4)
K2 O53 K3 88.43(15)
C48 O53 K1 118.5(5)
K2 O53 K1 95.74(15)
K3 O53 K1 92.81(15)
F57 C54 F56 104.9(7)
F57 C54 F55 107.1(8)
F56 C54 F55 105.6(8)
F57 C54 C48 111.2(8)
F56 C54 C48 112.3(7)
F55 C54 C48 115.0(7)
C54 F56 K1 107.9(5)
O73 K4 O13 90.36(15)
O73 K4 O33 91.73(15)
O13 K4 O33 91.60(16)
O73 K4 O61 121.79(17)
O13 K4 O61 114.60(18)
O33 K4 O61 135.31(18)
O73 K4 N26 63.61(16)
O13 K4 N26 135.74(17)
O33 K4 N26 122.32(17)
O61 K4 N26 62.24(18)
O73 K4 F30 144.70(16)
O13 K4 F30 104.23(19)
O33 K4 F30 56.51(15)
O61 K4 F30 81.35(18)
N26 K4 F30 117.8(2)
O73 K4 F32 112.57(18)
O13 K4 F32 141.54(17)
O33 K4 F32 58.76(15)
O61 K4 F32 80.04(18)
N26 K4 F32 82.72(18)
F30 K4 F32 40.3(2)
O73 K4 C29 122.8(2)
O13 K4 C29 118.2(2)
O61 K4 C29 91.6(2)
N26 K4 C29 106.1(3)
F30 K4 C29 22.8(2)
F32 K4 C29 23.4(2)
O73 K4 K2 91.53(11)
O13 K4 K2 46.73(11)
O33 K4 K2 44.87(11)
O61 K4 K2 144.24(14)
N26 K4 K2 153.52(13)
F30 K4 K2 76.78(14)
F32 K4 K2 100.07(12)
C29 K4 K2 78.9(2)
O73 K4 K1 45.67(11)
O13 K4 K1 44.75(11)
O33 K4 K1 94.19(12)
O61 K4 K1 130.12(15)
N26 K4 K1 100.48(13)
F30 K4 K1 140.02(15)
F32 K4 K1 147.68(13)
C29 K4 K1 137.77(17)
K2 K4 K1 63.40(4)
O73 K4 K3 46.33(10)
O13 K4 K3 89.44(11)
O33 K4 K3 45.46(11)
O61 K4 K3 154.72(15)
N26 K4 K3 95.45(13)
F30 K4 K3 100.98(11)
F32 K4 K3 85.70(12)
C29 K4 K3 83.06(17)
K2 K4 K3 58.83(4)
K1 K4 K3 62.00(4)
C63 O61 C62 112.7(7)
C63 O61 K4 119.5(5)
C62 O61 K4 119.9(6)
O61 C62 H62A 109.5
O61 C62 H62B 109.5
H62A C62 H62B 109.5
O61 C62 H62C 109.5
H62A C62 H62C 109.5
H62B C62 H62C 109.5
O61 C63 C64 110.1(7)
O61 C63 H63A 109.6
C64 C63 H63A 109.6
O61 C63 H63B 109.6
C64 C63 H63B 109.6
H63A C63 H63B 108.1
N26 C64 C63 115.1(7)
N26 C64 H64A 108.5
C63 C64 H64A 108.5
N26 C64 H64B 108.5
C63 C64 H64B 108.5
H64A C64 H64B 107.5
C66 N26 C64 109.5(7)
C66 N26 C67 112.3(7)
C64 N26 C67 109.8(6)
C66 N26 K4 111.8(6)
C64 N26 K4 105.2(5)
C67 N26 K4 108.1(4)
N26 C66 H66A 109.5
N26 C66 H66B 109.5
H66A C66 H66B 109.5
N26 C66 H66C 109.5
H66A C66 H66C 109.5
H66B C66 H66C 109.5
N26 C67 C68 116.9(6)
N26 C67 H67A 108.1
C68 C67 H67A 108.1
N26 C67 H67B 108.1
C68 C67 H67B 108.1
H67A C67 H67B 107.3
O73 C68 C74 109.8(6)
O73 C68 C69 109.7(6)
C74 C68 C69 106.5(6)
O73 C68 C67 114.9(6)
C74 C68 C67 110.6(6)
C69 C68 C67 104.8(6)
F72 C69 F70 105.6(6)
F72 C69 F71 107.7(6)
F70 C69 F71 105.4(6)
F72 C69 C68 113.5(6)
F70 C69 C68 110.4(6)
F71 C69 C68 113.7(6)
C69 F70 K1 94.3(4)
C69 F72 K1 90.4(4)
C68 O73 K4 125.4(4)
C68 O73 K1 129.3(4)
K4 O73 K1 90.50(15)
C68 O73 K3 119.5(4)
K4 O73 K3 89.83(15)
K1 O73 K3 91.44(14)
F75 C74 F77 106.2(6)
F75 C74 F76 106.9(7)
F77 C74 F76 102.8(6)
F75 C74 C68 116.0(6)
F77 C74 C68 111.5(6)
F76 C74 C68 112.4(6)
F75 C74 K3 157.8(5)
F77 C74 K3 60.1(4)
F76 C74 K3 63.5(4)
C68 C74 K3 86.1(4)
C74 F76 K3 92.8(4)
C74 F77 K3 96.6(4)
O113 K11 O173 90.46(16)
O113 K11 O153 88.01(17)
O173 K11 O153 90.64(15)
O113 K11 O101 124.29(19)
O173 K11 O101 132.2(2)
O153 K11 O101 119.1(2)
O113 K11 N105 63.49(19)
O173 K11 N105 133.02(19)
O153 K11 N105 124.05(18)
O101 K11 N105 61.0(2)
O113 K11 F172 108.83(17)
O173 K11 F172 58.27(14)
O153 K11 F172 143.61(15)
O101 K11 F172 78.3(2)
N105 K11 F172 92.26(17)
O113 K11 F170 142.40(15)
O173 K11 F170 56.91(14)
O153 K11 F170 108.54(15)
O101 K11 F170 77.50(17)
N105 K11 F170 123.63(17)
F172 K11 F170 40.30(14)
O113 K11 F152 139.74(18)
O173 K11 F152 100.25(17)
O153 K11 F152 53.52(15)
O101 K11 F152 74.9(2)
N105 K11 F152 125.2(2)
F172 K11 F152 109.79(16)
F170 K11 F152 70.80(15)
O113 K11 C104 80.2(3)
O173 K11 C104 157.5(3)
O153 K11 C104 109.2(3)
O101 K11 C104 46.2(3)
N105 K11 C104 25.3(3)
F172 K11 C104 105.4(3)
F170 K11 C104 122.3(3)
F152 K11 C104 100.1(3)
O113 K11 C169 119.90(19)
O173 K11 C169 43.56(16)
O153 K11 C169 120.44(18)
O101 K11 C169 88.7(2)
N105 K11 C169 115.5(2)
F172 K11 C169 23.36(16)
F170 K11 C169 22.92(16)
F152 K11 C169 92.90(18)
C104 K11 C169 125.7(3)
O113 K11 K14 88.66(12)
O173 K11 K14 44.32(11)
O153 K11 K14 46.32(11)
O101 K11 K14 145.93(16)
N105 K11 K14 151.93(15)
F172 K11 K14 100.57(10)
F170 K11 K14 80.27(10)
F152 K11 K14 73.56(13)
C104 K11 K14 153.8(3)
C169 K11 K14 80.34(14)
O113 K11 K13 43.97(13)
O173 K11 K13 91.05(11)
O153 K11 K13 44.04(11)
O101 K11 K13 136.58(17)
N105 K11 K13 94.30(15)
F172 K11 K13 141.84(11)
F170 K11 K13 140.77(11)
F152 K11 K13 96.71(12)
C104 K11 K13 96.0(3)
C169 K11 K13 134.61(14)
K14 K11 K13 60.51(4)
C102 O101 C103 112.6(8)
C102 O101 K11 129.4(6)
C103 O101 K11 117.5(6)
O101 C102 H10A 109.5
O101 C102 H10B 109.5
H10A C102 H10B 109.5
O101 C102 H10C 109.5
H10A C102 H10C 109.5
H10B C102 H10C 109.5
O101 C103 C104 110.2(9)
O101 C103 H10D 109.6
C104 C103 H10D 109.6
O101 C103 H10E 109.6
C104 C103 H10E 109.6
H10D C103 H10E 108.1
N105 C104 C103 108.2(11)
N105 C104 K11 59.5(5)
C103 C104 K11 85.7(6)
N105 C104 H10F 110.1
C103 C104 H10F 110.1
K11 C104 H10F 163.8
N105 C104 H10G 110.1
C103 C104 H10G 110.1
K11 C104 H10G 67.7
H10F C104 H10G 108.4
C104 N105 C107 109.4(9)
C104 N105 C106 106.8(12)
C107 N105 C106 113.5(10)
C104 N105 K11 95.2(6)
C107 N105 K11 107.6(5)
C106 N105 K11 122.3(7)
N105 C106 H10H 109.5
N105 C106 H10I 109.5
H10H C106 H10I 109.5
N105 C106 H10J 109.5
H10H C106 H10J 109.5
H10I C106 H10J 109.5
N105 C107 C108 116.0(7)
N105 C107 H10K 108.3
C108 C107 H10K 108.3
N105 C107 H10L 108.3
C108 C107 H10L 108.3
H10K C107 H10L 107.4
O113 C108 C109 109.6(7)
O113 C108 C107 111.9(7)
C109 C108 C107 115.8(10)
O113 C108 C114 109.3(8)
C109 C108 C114 108.3(9)
C107 C108 C114 101.6(7)
F112 C109 F110 108.3(12)
F112 C109 F111 105.7(10)
F110 C109 F111 106.9(12)
F112 C109 C108 110.9(11)
F110 C109 C108 114.1(9)
F111 C109 C108 110.6(11)
F112 C109 K12 69.3(6)
F110 C109 K12 159.6(9)
F111 C109 K12 56.6(5)
C108 C109 K12 84.8(5)
C109 F111 K12 100.3(6)
C109 F112 K12 87.8(8)
C108 O113 K11 122.4(5)
C108 O113 K13 129.7(5)
K11 O113 K13 92.33(17)
C108 O113 K12 120.2(5)
K11 O113 K12 90.68(16)
K13 O113 K12 91.35(17)
F115 C114 F117 108.1(8)
F115 C114 F116 103.3(11)
F117 C114 F116 107.6(8)
F115 C114 C108 113.0(8)
F117 C114 C108 113.3(10)
F116 C114 C108 110.9(7)
C114 F116 K13 100.8(5)
O133 K12 O173 89.76(15)
O133 K12 O113 86.40(18)
O173 K12 O113 87.42(15)
O133 K12 O122 117.77(19)
O173 K12 O122 122.01(16)
O113 K12 O122 139.53(17)
O133 K12 F130 59.88(14)
O173 K12 F130 149.47(15)
O113 K12 F130 93.32(16)
O122 K12 F130 75.03(17)
O133 K12 F111 122.0(2)
O173 K12 F111 128.8(2)
O113 K12 F111 59.21(17)
O122 K12 F111 80.32(18)
F130 K12 F111 75.9(2)
O133 K12 N125 60.09(19)
O173 K12 N125 102.63(17)
O113 K12 N125 144.5(2)
O122 K12 N125 61.4(2)
F130 K12 N125 61.08(17)
F111 K12 N125 127.4(2)
O133 K12 F176 114.40(16)
O173 K12 F176 56.71(13)
O113 K12 F176 136.42(16)
O122 K12 F176 65.38(14)
F130 K12 F176 130.23(15)
F111 K12 F176 122.8(2)
N125 K12 F176 73.72(17)
O133 K12 F177 144.29(15)
O173 K12 F177 56.34(14)
O113 K12 F177 101.41(16)
O122 K12 F177 78.10(16)
F130 K12 F177 151.67(14)
F111 K12 F177 91.0(2)
N125 K12 F177 112.56(18)
F176 K12 F177 39.87(14)
O133 K12 F112 139.33(19)
O173 K12 F112 88.5(2)
O113 K12 F112 52.93(19)
O122 K12 F112 97.2(2)
F130 K12 F112 116.1(2)
F111 K12 F112 40.8(3)
N125 K12 F112 158.5(2)
F176 K12 F112 98.19(16)
F177 K12 F112 58.64(16)
O133 K12 C109 123.6(2)
O173 K12 C109 106.6(3)
O113 K12 C109 42.8(2)
O122 K12 C109 98.5(3)
F130 K12 C109 94.2(3)
F111 K12 C109 23.1(3)
N125 K12 C109 150.5(3)
F176 K12 C109 119.6(3)
F177 K12 C109 80.9(3)
F112 K12 C109 22.8(3)
O133 K12 C128 20.81(16)
O173 K12 C128 106.64(17)
O113 K12 C128 99.12(19)
O122 K12 C128 97.9(2)
F130 K12 C128 43.10(15)
F111 K12 C128 115.5(3)
N125 K12 C128 45.4(2)
F176 K12 C128 113.43(18)
F177 K12 C128 152.33(17)
F112 K12 C128 148.32(19)
C109 K12 C128 126.6(3)
O122 C121 H12A 109.5
O122 C121 H12B 109.5
H12A C121 H12B 109.5
O122 C121 H12C 109.5
H12A C121 H12C 109.5
H12B C121 H12C 109.5
C123 O122 C121 113.2(8)
C123 O122 K12 119.2(6)
C121 O122 K12 116.2(6)
O122 C123 C124 111.9(8)
O122 C123 H12D 109.2
C124 C123 H12D 109.2
O122 C123 H12E 109.2
C124 C123 H12E 109.2
H12D C123 H12E 107.9
N125 C124 C123 114.0(8)
N125 C124 H12F 108.8
C123 C124 H12F 108.8
N125 C124 H12G 108.8
C123 C124 H12G 108.8
H12F C124 H12G 107.6
C127 N125 C126 109.4(8)
C127 N125 C124 112.0(7)
C126 N125 C124 109.3(7)
C127 N125 K12 112.1(5)
C126 N125 K12 106.6(5)
C124 N125 K12 107.3(5)
N125 C126 H12H 109.5
N125 C126 H12I 109.5
H12H C126 H12I 109.5
N125 C126 H12J 109.5
H12H C126 H12J 109.5
H12I C126 H12J 109.5
N125 C127 C128 112.2(7)
N125 C127 H12K 109.2
C128 C127 H12K 109.2
N125 C127 H12L 109.2
C128 C127 H12L 109.2
H12K C127 H12L 107.9
O133 C128 C129 109.1(7)
O133 C128 C134 109.5(7)
C129 C128 C134 107.7(7)
O133 C128 C127 114.9(7)
C129 C128 C127 108.2(7)
C134 C128 C127 107.1(8)
O133 C128 K12 43.8(3)
C129 C128 K12 85.1(5)
C134 C128 K12 153.2(5)
C127 C128 K12 90.2(5)
C129 C128 K13 81.8(5)
C134 C128 K13 90.6(5)
C127 C128 K13 155.1(5)
K12 C128 K13 67.56(15)
F131 C129 F130 106.0(7)
F131 C129 F132 105.1(7)
F130 C129 F132 104.7(7)
F131 C129 C128 115.6(8)
F130 C129 C128 111.2(7)
F132 C129 C128 113.4(7)
C129 F130 K12 113.9(4)
C129 F132 K13 111.6(4)
C128 O133 K14 133.7(5)
C128 O133 K12 115.4(4)
K14 O133 K12 90.53(16)
C128 O133 K13 119.6(5)
K14 O133 K13 94.04(16)
K12 O133 K13 94.18(18)
F136 C134 F135 108.6(8)
F136 C134 F137 105.8(8)
F135 C134 F137 105.4(8)
F136 C134 C128 113.6(8)
F135 C134 C128 114.1(8)
F137 C134 C128 108.7(8)
C134 F136 K13 108.9(5)
O133 K13 O113 87.99(16)
O133 K13 O153 88.18(15)
O113 K13 O153 88.23(16)
O133 K13 O142 133.1(3)
O113 K13 O142 124.4(3)
O153 K13 O142 121.8(2)
O133 K13 N145 136.1(2)
O113 K13 N145 119.3(2)
O153 K13 N145 61.44(17)
O142 K13 N145 60.6(2)
O133 K13 F132 60.26(15)
O113 K13 F132 98.50(17)
O153 K13 F132 147.22(17)
O142 K13 F132 80.3(2)
N145 K13 F132 136.0(2)
O133 K13 F116 127.99(17)
O113 K13 F116 56.49(17)
O153 K13 F116 122.81(19)
O142 K13 F116 68.1(3)
N145 K13 F116 95.8(2)
F132 K13 F116 86.56(18)
O133 K13 F136 56.08(16)
O113 K13 F136 139.89(17)
O153 K13 F136 105.95(17)
O142 K13 F136 79.8(3)
N145 K13 F136 100.1(2)
F132 K13 F136 50.50(17)
F116 K13 F136 130.44(19)
O133 K13 C128 19.52(16)
O113 K13 C128 99.01(18)
O153 K13 C128 104.51(17)
O142 K13 C128 113.9(3)
N145 K13 C128 137.1(2)
F132 K13 C128 42.83(16)
F116 K13 C128 122.72(19)
F136 K13 C128 41.49(17)
O133 K13 K11 87.62(12)
O113 K13 K11 43.70(12)
O153 K13 K11 44.52(11)
O142 K13 K11 139.3(3)
N145 K13 K11 90.54(16)
F132 K13 K11 133.43(12)
F116 K13 K11 89.09(14)
F136 K13 K11 136.84(14)
C128 K13 K11 106.73(13)
O133 K13 K14 42.50(11)
O113 K13 K14 87.61(12)
O153 K13 K14 45.69(11)
O142 K13 K14 147.5(3)
N145 K13 K14 100.97(15)
F132 K13 K14 102.27(12)
F116 K13 K14 144.04(14)
F136 K13 K14 77.46(13)
C128 K13 K14 59.59(13)
K11 K13 K14 59.43(4)
O133 K13 K12 42.74(12)
O113 K13 K12 45.28(11)
O153 K13 K12 88.98(11)
O142 K13 K12 148.91(18)
N145 K13 K12 149.01(16)
F132 K13 K12 74.09(11)
F116 K13 K12 92.79(13)
F136 K13 K12 96.64(12)
C128 K13 K12 55.22(14)
K11 K13 K12 59.84(4)
K14 K13 K12 57.66(4)
O142 C141 H14A 109.5
O142 C141 H14B 109.5
H14A C141 H14B 109.5
O142 C141 H14C 109.5
H14A C141 H14C 109.5
H14B C141 H14C 109.5
C143 O142 C141 113.7(9)
C143 O142 K13 122.8(6)
C141 O142 K13 119.9(7)
O142 C143 C144 114.0(8)
O142 C143 H14D 108.8
C144 C143 H14D 108.8
O142 C143 H14E 108.8
C144 C143 H14E 108.8
H14D C143 H14E 107.6
N145 C144 C143 117.8(9)
N145 C144 H14F 107.9
C143 C144 H14F 107.9
N145 C144 H14G 107.9
C143 C144 H14G 107.9
H14F C144 H14G 107.2
C144 N145 C147 116.1(8)
C144 N145 C146 106.8(10)
C147 N145 C146 106.5(8)
C144 N145 K13 115.0(6)
C147 N145 K13 117.4(5)
C146 N145 K13 90.7(7)
N145 C146 H14H 109.5
N145 C146 H14I 109.5
H14H C146 H14I 109.5
N145 C146 H14J 109.5
H14H C146 H14J 109.5
H14I C146 H14J 109.5
N145 C147 C148 115.1(7)
N145 C147 H14K 108.5
C148 C147 H14K 108.5
N145 C147 H14L 108.5
C148 C147 H14L 108.5
H14K C147 H14L 107.5
O153 C148 C154 109.2(7)
O153 C148 C147 117.4(6)
C154 C148 C147 108.2(8)
O153 C148 C149 108.6(7)
C154 C148 C149 105.6(8)
C147 C148 C149 107.3(7)
F152 C149 F150 104.2(9)
F152 C149 F151 107.0(9)
F150 C149 F151 107.2(8)
F152 C149 C148 114.7(7)
F150 C149 C148 109.9(8)
F151 C149 C148 113.2(9)
C149 F152 K11 96.7(6)
C148 O153 K13 123.7(4)
C148 O153 K11 130.3(5)
K13 O153 K11 91.43(15)
C148 O153 K14 120.9(4)
K13 O153 K14 90.50(15)
K11 O153 K14 88.79(14)
F155 C154 F157 107.3(11)
F155 C154 F156 105.0(8)
F157 C154 F156 105.1(9)
F155 C154 C148 116.2(9)
F157 C154 C148 110.5(8)
F156 C154 C148 111.9(10)
F155 C154 K14 157.3(7)
F157 C154 K14 63.5(5)
F156 C154 K14 61.1(5)
C148 C154 K14 86.4(5)
C154 F156 K14 95.1(5)
C154 F157 K14 92.9(6)
O133 K14 O173 91.42(16)
O133 K14 O153 87.28(16)
O173 K14 O153 89.31(15)
O133 K14 O162 117.57(18)
O173 K14 O162 118.44(17)
O153 K14 O162 140.14(17)
O133 K14 N165 135.93(17)
O173 K14 N165 61.00(16)
O153 K14 N165 122.86(17)
O162 K14 N165 60.92(17)
O133 K14 F156 135.96(17)
O173 K14 F156 112.6(2)
O153 K14 F156 58.20(15)
O162 K14 F156 83.73(18)
N165 K14 F156 87.92(17)
O133 K14 F157 97.0(2)
O173 K14 F157 143.16(18)
O153 K14 F157 55.55(16)
O162 K14 F157 89.04(19)
N165 K14 F157 126.1(2)
F156 K14 F157 42.2(2)
O133 K14 C154 112.2(2)
O173 K14 C154 121.8(3)
O153 K14 C154 43.2(2)
O162 K14 C154 97.0(2)
N165 K14 C154 111.6(2)
F156 K14 C154 23.8(2)
F157 K14 C154 23.6(3)
O133 K14 K12 45.08(12)
O173 K14 K12 46.53(11)
O153 K14 K12 90.82(11)
O162 K14 K12 128.96(14)
N165 K14 K12 98.52(13)
F156 K14 K12 145.47(15)
F157 K14 K12 133.31(16)
C154 K14 K12 133.48(17)
O133 K14 K11 88.83(12)
O173 K14 K11 44.42(11)
O153 K14 K11 44.89(10)
O162 K14 K11 151.11(13)
N165 K14 K11 92.34(13)
F156 K14 K11 84.60(16)
F157 K14 K11 99.77(14)
C154 K14 K11 82.1(2)
K12 K14 K11 61.38(4)
O133 K14 K13 43.47(12)
O173 K14 K13 90.75(11)
O153 K14 K13 43.81(11)
O162 K14 K13 147.93(14)
N165 K14 K13 150.89(14)
F156 K14 K13 97.68(11)
F157 K14 K13 71.99(16)
C154 K14 K13 75.94(17)
K12 K14 K13 61.54(4)
K11 K14 K13 60.06(5)
O162 C161 H16A 109.5
O162 C161 H16B 109.5
H16A C161 H16B 109.5
O162 C161 H16C 109.5
H16A C161 H16C 109.5
H16B C161 H16C 109.5
C161 O162 C163 112.7(7)
C161 O162 K14 115.4(6)
C163 O162 K14 118.7(5)
O162 C163 C164 109.5(6)
O162 C163 H16D 109.8
C164 C163 H16D 109.8
O162 C163 H16E 109.8
C164 C163 H16E 109.8
H16D C163 H16E 108.2
N165 C164 C163 113.9(6)
N165 C164 H16F 108.8
C163 C164 H16F 108.8
N165 C164 H16G 108.8
C163 C164 H16G 108.8
H16F C164 H16G 107.7
C167 N165 C166 112.7(6)
C167 N165 C164 109.7(6)
C166 N165 C164 112.1(6)
C167 N165 K14 115.4(4)
C166 N165 K14 92.8(4)
C164 N165 K14 113.3(4)
N165 C166 H16H 109.5
N165 C166 H16I 109.5
H16H C166 H16I 109.5
N165 C166 H16J 109.5
H16H C166 H16J 109.5
H16I C166 H16J 109.5
N165 C167 C168 115.4(6)
N165 C167 H16K 108.4
C168 C167 H16K 108.4
N165 C167 H16L 108.4
C168 C167 H16L 108.4
H16K C167 H16L 107.5
O173 C168 C169 109.3(6)
O173 C168 C174 109.6(6)
C169 C168 C174 106.4(6)
O173 C168 C167 115.2(6)
C169 C168 C167 109.5(6)
C174 C168 C167 106.3(6)
F170 C169 F171 106.9(7)
F170 C169 F172 104.1(6)
F171 C169 F172 105.7(7)
F170 C169 C168 113.0(6)
F171 C169 C168 114.5(6)
F172 C169 C168 111.9(6)
F170 C169 K11 66.6(4)
F171 C169 K11 161.4(5)
F172 C169 K11 61.5(4)
C168 C169 K11 83.7(4)
C169 F170 K11 90.5(4)
C169 F172 K11 95.1(4)
C168 O173 K14 128.1(4)
C168 O173 K11 123.3(4)
K14 O173 K11 91.27(15)
C168 O173 K12 123.9(4)
K14 O173 K12 87.94(15)
K11 O173 K12 91.44(15)
F177 C174 F175 108.0(7)
F177 C174 F176 104.3(6)
F175 C174 F176 105.4(6)
F177 C174 C168 113.8(6)
F175 C174 C168 115.2(6)
F176 C174 C168 109.2(7)
F177 C174 K12 64.8(4)
F175 C174 K12 161.1(5)
F176 C174 K12 62.3(4)
C168 C174 K12 83.3(4)
C174 F176 K12 94.9(4)
C174 F177 K12 92.6(4)

loop_
_geom_bond_atom_site_label_1
_geom_bond_atom_site_label_2
_geom_bond_distance
K1 O13 2.666(5)
K1 O73 2.708(5)
K1 O53 2.709(5)
K1 O1 2.774(6)
K1 F52 2.839(5)
K1 F11 2.908(7)
K1 N5 2.911(7)
K1 F70 3.303(5)
K1 F56 3.385(6)
K1 F72 3.401(6)
K1 C8 3.448(8)
K1 K4 3.786(2)
O1 C3 1.420(12)
O1 C2 1.424(12)
C2 H2A 0.98
C2 H2B 0.98
C2 H2C 0.98
C3 C4 1.491(13)
C3 H3A 0.99
C3 H3B 0.99
C4 N5 1.487(11)
C4 H4A 0.99
C4 H4B 0.99
N5 C7 1.448(10)
N5 C6 1.470(10)
C6 H6A 0.98
C6 H6B 0.98
C6 H6C 0.98
C7 C8 1.559(11)
C7 H7A 0.99
C7 H7B 0.99
C8 O13 1.338(9)
C8 C14 1.504(13)
C8 C9 1.616(13)
C9 F10 1.294(10)
C9 F11 1.342(11)
C9 F12 1.348(10)
F10 K2 2.777(6)
O13 K4 2.635(5)
O13 K2 2.744(5)
C14 F16 1.308(14)
C14 F15 1.348(12)
C14 F17 1.372(14)
F17 K2 3.180(7)
K2 O53 2.643(5)
K2 O33 2.658(5)
K2 O21 2.810(6)
K2 N25 2.910(7)
K2 K3 3.710(2)
K2 K4 3.767(2)
O21 C22 1.414(12)
O21 C23 1.427(11)
C22 H22A 0.98
C22 H22B 0.98
C22 H22C 0.98
C23 C24 1.504(13)
C23 H23A 0.99
C23 H23B 0.99
C24 N25 1.455(10)
C24 H24A 0.99
C24 H24B 0.99
N25 C27 1.453(11)
N25 C26 1.462(12)
C26 H26A 0.98
C26 H26B 0.98
C26 H26C 0.98
C27 C28 1.582(11)
C27 H27A 0.99
C27 H27B 0.99
C28 O33 1.340(9)
C28 C29 1.549(12)
C28 C34 1.551(12)
C29 F30 1.322(13)
C29 F31 1.332(11)
C29 F32 1.350(13)
C29 K4 3.402(10)
F30 K4 3.020(7)
F32 K4 3.081(7)
O33 K4 2.681(5)
O33 K3 2.699(5)
C34 F37 1.320(12)
C34 F36 1.341(11)
C34 F35 1.364(11)
F36 K3 3.269(6)
F37 K3 3.289(8)
K3 O53 2.677(5)
K3 O41 2.734(5)
K3 O73 2.739(5)
K3 N45 2.875(6)
K3 F50 2.923(5)
K3 F77 2.931(5)
K3 F76 3.011(6)
K3 C74 3.360(8)
K3 C48 3.436(8)
O41 C42 1.413(11)
O41 C43 1.422(10)
C42 H42A 0.98
C42 H42B 0.98
C42 H42C 0.98
C43 C44 1.518(12)
C43 H43A 0.99
C43 H43B 0.99
C44 N45 1.455(9)
C44 H44A 0.99
C44 H44B 0.99
N45 C47 1.463(11)
N45 C46 1.474(10)
C46 H46A 0.98
C46 H46B 0.98
C46 H46C 0.98
C47 C48 1.572(11)
C47 H47A 0.99
C47 H47B 0.99
C48 O53 1.331(9)
C48 C49 1.546(11)
C48 C54 1.551(11)
C49 F50 1.338(9)
C49 F52 1.340(9)
C49 F51 1.348(8)
C54 F57 1.327(11)
C54 F56 1.343(12)
C54 F55 1.351(10)
K4 O73 2.623(5)
K4 O61 2.765(6)
K4 N26 2.921(6)
O61 C63 1.398(11)
O61 C62 1.420(11)
C62 H62A 0.98
C62 H62B 0.98
C62 H62C 0.98
C63 C64 1.509(12)
C63 H63A 0.99
C63 H63B 0.99
C64 N26 1.462(10)
C64 H64A 0.99
C64 H64B 0.99
N26 C66 1.460(11)
N26 C67 1.463(10)
C66 H66A 0.98
C66 H66B 0.98
C66 H66C 0.98
C67 C68 1.581(9)
C67 H67A 0.99
C67 H67B 0.99
C68 O73 1.347(8)
C68 C74 1.542(10)
C68 C69 1.555(10)
C69 F72 1.322(9)
C69 F70 1.343(8)
C69 F71 1.346(8)
C74 F75 1.335(9)
C74 F77 1.337(9)
C74 F76 1.350(9)
K11 O113 2.650(5)
K11 O173 2.666(5)
K11 O153 2.688(5)
K11 O101 2.741(7)
K11 N105 2.896(7)
K11 F172 3.011(6)
K11 F170 3.131(6)
K11 F152 3.268(7)
K11 C104 3.347(12)
K11 C169 3.412(8)
K11 K14 3.808(2)
K11 K13 3.833(3)
O101 C102 1.379(12)
O101 C103 1.390(13)
C102 H10A 0.98
C102 H10B 0.98
C102 H10C 0.98
C103 C104 1.599(19)
C103 H10D 0.99
C103 H10E 0.99
C104 N105 1.437(15)
C104 H10F 0.99
C104 H10G 0.99
N105 C107 1.455(12)
N105 C106 1.462(13)
C106 H10H 0.98
C106 H10I 0.98
C106 H10J 0.98
C107 C108 1.566(13)
C107 H10K 0.99
C107 H10L 0.99
C108 O113 1.344(10)
C108 C109 1.521(14)
C108 C114 1.569(14)
C109 F112 1.332(17)
C109 F110 1.336(12)
C109 F111 1.368(18)
C109 K12 3.428(11)
F111 K12 2.908(7)
F112 K12 3.210(9)
O113 K13 2.663(6)
O113 K12 2.756(5)
C114 F115 1.322(12)
C114 F117 1.334(11)
C114 F116 1.337(13)
F116 K13 3.170(7)
K12 O133 2.639(5)
K12 O173 2.706(5)
K12 O122 2.767(6)
K12 F130 2.895(5)
K12 N125 2.977(7)
K12 F176 3.086(5)
K12 F177 3.146(6)
K12 C128 3.445(8)
C121 O122 1.419(12)
C121 H12A 0.98
C121 H12B 0.98
C121 H12C 0.98
O122 C123 1.400(12)
C123 C124 1.484(15)
C123 H12D 0.99
C123 H12E 0.99
C124 N125 1.479(11)
C124 H12F 0.99
C124 H12G 0.99
N125 C127 1.472(12)
N125 C126 1.475(11)
C126 H12H 0.98
C126 H12I 0.98
C126 H12J 0.98
C127 C128 1.559(13)
C127 H12K 0.99
C127 H12L 0.99
C128 O133 1.356(9)
C128 C129 1.542(11)
C128 C134 1.551(13)
C128 K13 3.527(9)
C129 F131 1.343(9)
C129 F130 1.345(10)
C129 F132 1.352(11)
F132 K13 2.920(6)
O133 K14 2.607(5)
O133 K13 2.655(6)
C134 F136 1.326(13)
C134 F135 1.342(10)
C134 F137 1.359(10)
F136 K13 3.228(7)
K13 O153 2.665(5)
K13 O142 2.737(8)
K13 N145 2.797(7)
K13 K14 3.850(2)
C141 O142 1.435(12)
C141 H14A 0.98
C141 H14B 0.98
C141 H14C 0.98
O142 C143 1.342(12)
C143 C144 1.481(14)
C143 H14D 0.99
C143 H14E 0.99
C144 N145 1.405(12)
C144 H14F 0.99
C144 H14G 0.99
N145 C147 1.422(10)
N145 C146 1.525(15)
C146 H14H 0.98
C146 H14I 0.98
C146 H14J 0.98
C147 C148 1.565(11)
C147 H14K 0.99
C147 H14L 0.99
C148 O153 1.351(8)
C148 C154 1.523(13)
C148 C149 1.575(13)
C149 F152 1.285(12)
C149 F150 1.348(13)
C149 F151 1.352(11)
O153 K14 2.755(5)
C154 F155 1.331(11)
C154 F157 1.362(15)
C154 F156 1.377(13)
C154 K14 3.402(10)
F156 K14 2.989(7)
F157 K14 3.049(7)
K14 O173 2.661(5)
K14 O162 2.821(6)
K14 N165 2.864(6)
C161 O162 1.422(11)
C161 H16A 0.98
C161 H16B 0.98
C161 H16C 0.98
O162 C163 1.422(10)
C163 C164 1.514(12)
C163 H16D 0.99
C163 H16E 0.99
C164 N165 1.472(9)
C164 H16F 0.99
C164 H16G 0.99
N165 C167 1.449(10)
N165 C166 1.463(9)
C166 H16H 0.98
C166 H16I 0.98
C166 H16J 0.98
C167 C168 1.577(10)
C167 H16K 0.99
C167 H16L 0.99
C168 O173 1.348(8)
C168 C169 1.541(10)
C168 C174 1.550(11)
C169 F170 1.329(9)
C169 F171 1.342(9)
C169 F172 1.358(9)
C174 F177 1.335(9)
C174 F175 1.343(9)
C174 F176 1.356(10)

loop_
_geom_torsion_atom_site_label_1
_geom_torsion_atom_site_label_2
_geom_torsion_atom_site_label_3
_geom_torsion_atom_site_label_4
_geom_torsion
O13 K1 O1 C3 37.3(7)
O73 K1 O1 C3 -70.8(6)
O53 K1 O1 C3 156.9(5)
F52 K1 O1 C3 -171.8(6)
F11 K1 O1 C3 83.7(6)
N5 K1 O1 C3 20.6(6)
F70 K1 O1 C3 -72.8(6)
F56 K1 O1 C3 138.8(6)
F72 K1 O1 C3 -107.6(6)
C8 K1 O1 C3 45.7(6)
K4 K1 O1 C3 -15.6(7)
O13 K1 O1 C2 174.9(7)
O73 K1 O1 C2 66.8(8)
O53 K1 O1 C2 -65.5(8)
F52 K1 O1 C2 -34.2(8)
F11 K1 O1 C2 -138.8(8)
N5 K1 O1 C2 158.2(8)
F70 K1 O1 C2 64.8(7)
F56 K1 O1 C2 -83.6(8)
F72 K1 O1 C2 30.0(7)
C8 K1 O1 C2 -176.7(7)
K4 K1 O1 C2 122.0(7)
C2 O1 C3 C4 169.9(8)
K1 O1 C3 C4 -49.9(9)
O1 C3 C4 N5 62.4(11)
C3 C4 N5 C7 -169.8(8)
C3 C4 N5 C6 63.9(10)
C3 C4 N5 K1 -41.7(9)
O13 K1 N5 C7 -23.6(5)
O73 K1 N5 C7 -101.4(5)
O53 K1 N5 C7 5.3(7)
O1 K1 N5 C7 139.5(6)
F52 K1 N5 C7 118.3(5)
F11 K1 N5 C7 47.5(5)
F70 K1 N5 C7 -151.4(5)
F56 K1 N5 C7 65.3(5)
F72 K1 N5 C7 -157.2(5)
C8 K1 N5 C7 -4.6(5)
K4 K1 N5 C7 -66.1(5)
O13 K1 N5 C6 92.7(5)
O73 K1 N5 C6 14.9(5)
O53 K1 N5 C6 121.7(5)
O1 K1 N5 C6 -104.2(5)
F52 K1 N5 C6 -125.4(5)
F11 K1 N5 C6 163.9(5)
F70 K1 N5 C6 -35.1(5)
F56 K1 N5 C6 -178.3(5)
F72 K1 N5 C6 -40.8(5)
C8 K1 N5 C6 111.7(6)
K4 K1 N5 C6 50.2(5)
O13 K1 N5 C4 -152.1(6)
O73 K1 N5 C4 130.1(5)
O53 K1 N5 C4 -123.1(5)
O1 K1 N5 C4 11.0(5)
F52 K1 N5 C4 -10.2(6)
F11 K1 N5 C4 -80.9(5)
F70 K1 N5 C4 80.1(5)
F56 K1 N5 C4 -63.1(5)
F72 K1 N5 C4 74.4(5)
C8 K1 N5 C4 -133.1(6)
K4 K1 N5 C4 165.4(5)
C6 N5 C7 C8 -99.5(8)
C4 N5 C7 C8 134.2(8)
K1 N5 C7 C8 7.9(8)
N5 C7 C8 O13 29.8(10)
N5 C7 C8 C14 155.3(8)
N5 C7 C8 C9 -88.8(8)
N5 C7 C8 K1 -6.2(6)
O73 K1 C8 O13 -30.2(5)
O53 K1 C8 O13 59.2(5)
O1 K1 C8 O13 -158.8(5)
F52 K1 C8 O13 107.3(5)
F11 K1 C8 O13 140.6(6)
N5 K1 C8 O13 -127.1(6)
F70 K1 C8 O13 -88.3(5)
F56 K1 C8 O13 112.4(5)
F72 K1 C8 O13 -63.2(6)
K4 K1 C8 O13 -24.2(4)
O13 K1 C8 C14 -4.8(15)
O73 K1 C8 C14 -35.0(17)
O53 K1 C8 C14 54.4(16)
O1 K1 C8 C14 -163.5(16)
F52 K1 C8 C14 102.5(16)
F11 K1 C8 C14 135.8(17)
N5 K1 C8 C14 -131.9(17)
F70 K1 C8 C14 -93.0(16)
F56 K1 C8 C14 107.6(16)
F72 K1 C8 C14 -67.9(17)
K4 K1 C8 C14 -29.0(16)
O13 K1 C8 C7 131.1(8)
O73 K1 C8 C7 100.9(5)
O53 K1 C8 C7 -169.8(5)
O1 K1 C8 C7 -27.7(5)
F52 K1 C8 C7 -121.6(5)
F11 K1 C8 C7 -88.3(5)
N5 K1 C8 C7 4.0(4)
F70 K1 C8 C7 42.8(5)
F56 K1 C8 C7 -116.5(5)
F72 K1 C8 C7 67.9(6)
K4 K1 C8 C7 106.9(5)
O13 K1 C8 C9 -123.3(7)
O73 K1 C8 C9 -153.5(4)
O53 K1 C8 C9 -64.1(4)
O1 K1 C8 C9 78.0(4)
F52 K1 C8 C9 -16.0(6)
F11 K1 C8 C9 17.3(4)
N5 K1 C8 C9 109.6(5)
F70 K1 C8 C9 148.5(4)
F56 K1 C8 C9 -10.9(4)
F72 K1 C8 C9 173.6(4)
K4 K1 C8 C9 -147.5(5)
O13 C8 C9 F10 53.0(9)
C14 C8 C9 F10 -65.7(10)
C7 C8 C9 F10 176.8(7)
K1 C8 C9 F10 91.0(7)
O13 C8 C9 F11 -66.2(8)
C14 C8 C9 F11 175.2(7)
C7 C8 C9 F11 57.7(8)
K1 C8 C9 F11 -28.1(6)
O13 C8 C9 F12 175.1(7)
C14 C8 C9 F12 56.5(10)
C7 C8 C9 F12 -61.0(9)
K1 C8 C9 F12 -146.9(7)
F11 C9 F10 K2 89.6(7)
F12 C9 F10 K2 -155.9(6)
C8 C9 F10 K2 -30.9(10)
F10 C9 F11 K1 -86.5(7)
F12 C9 F11 K1 158.9(5)
C8 C9 F11 K1 36.9(7)
O13 K1 F11 C9 -7.8(5)
O73 K1 F11 C9 -5.5(7)
O53 K1 F11 C9 77.5(6)
O1 K1 F11 C9 -141.5(6)
F52 K1 F11 C9 137.3(5)
N5 K1 F11 C9 -77.4(6)
F70 K1 F11 C9 -106.9(6)
F56 K1 F11 C9 122.4(6)
F72 K1 F11 C9 -173.2(5)
C8 K1 F11 C9 -22.7(5)
K4 K1 F11 C9 -8.8(6)
C14 C8 O13 K4 -56.5(10)
C7 C8 O13 K4 69.0(9)
C9 C8 O13 K4 -173.7(5)
K1 C8 O13 K4 125.7(7)
C14 C8 O13 K1 177.8(7)
C7 C8 O13 K1 -56.7(8)
C9 C8 O13 K1 60.6(6)
C14 C8 O13 K2 68.6(9)
C7 C8 O13 K2 -165.9(5)
C9 C8 O13 K2 -48.6(7)
K1 C8 O13 K2 -109.2(5)
O73 K1 O13 C8 151.0(5)
O53 K1 O13 C8 -121.0(5)
O1 K1 O13 C8 24.1(5)
F52 K1 O13 C8 -100.9(5)
F11 K1 O13 C8 -30.1(5)
N5 K1 O13 C8 41.2(5)
F70 K1 O13 C8 103.1(5)
F56 K1 O13 C8 -70.0(5)
F72 K1 O13 C8 141.6(5)
K4 K1 O13 C8 148.5(5)
O73 K1 O13 K4 2.52(15)
O53 K1 O13 K4 90.53(15)
O1 K1 O13 K4 -124.4(2)
F52 K1 O13 K4 110.6(3)
F11 K1 O13 K4 -178.7(2)
N5 K1 O13 K4 -107.3(2)
F70 K1 O13 K4 -45.40(18)
F56 K1 O13 K4 141.45(14)
F72 K1 O13 K4 -6.9(3)
C8 K1 O13 K4 -148.5(5)
O73 K1 O13 K2 -86.48(15)
O53 K1 O13 K2 1.53(15)
O1 K1 O13 K2 146.61(19)
F52 K1 O13 K2 21.6(3)
F11 K1 O13 K2 92.33(19)
N5 K1 O13 K2 163.7(2)
F70 K1 O13 K2 -134.40(13)
F56 K1 O13 K2 52.45(16)
F72 K1 O13 K2 -95.9(2)
C8 K1 O13 K2 122.5(5)
K4 K1 O13 K2 -89.00(16)
O13 C8 C14 F16 56.3(11)
C7 C8 C14 F16 -72.3(10)
C9 C8 C14 F16 173.3(8)
K1 C8 C14 F16 60(2)
O13 C8 C14 F15 176.3(10)
C7 C8 C14 F15 47.7(14)
C9 C8 C14 F15 -66.6(12)
K1 C8 C14 F15 179.9(10)
O13 C8 C14 F17 -63.2(11)
C7 C8 C14 F17 168.2(8)
C9 C8 C14 F17 53.8(11)
K1 C8 C14 F17 -60(2)
F16 C14 F17 K2 -92.2(8)
F15 C14 F17 K2 153.8(7)
C8 C14 F17 K2 28.4(11)
C8 O13 K2 O53 119.1(5)
K4 O13 K2 O53 -92.66(15)
K1 O13 K2 O53 -1.57(15)
C8 O13 K2 O33 -148.3(5)
K4 O13 K2 O33 -0.03(15)
K1 O13 K2 O33 91.06(16)
C8 O13 K2 F10 26.2(5)
K4 O13 K2 F10 174.5(2)
K1 O13 K2 F10 -94.4(2)
C8 O13 K2 O21 -7.0(6)
K4 O13 K2 O21 141.3(3)
K1 O13 K2 O21 -127.6(3)
C8 O13 K2 N25 -94.6(5)
K4 O13 K2 N25 53.7(2)
K1 O13 K2 N25 144.76(19)
C8 O13 K2 F17 -35.2(5)
K4 O13 K2 F17 113.1(2)
K1 O13 K2 F17 -155.8(3)
C8 O13 K2 K3 165.1(5)
K4 O13 K2 K3 -46.65(11)
K1 O13 K2 K3 44.43(12)
C8 O13 K2 K4 -148.2(5)
K1 O13 K2 K4 91.09(15)
C8 O13 K2 K1 120.7(5)
K4 O13 K2 K1 -91.09(15)
C9 F10 K2 O53 -78.4(7)
C9 F10 K2 O33 16.6(9)
C9 F10 K2 O13 5.7(7)
C9 F10 K2 O21 166.4(7)
C9 F10 K2 N25 119.4(7)
C9 F10 K2 F17 73.6(7)
C9 F10 K2 K3 -54.1(7)
C9 F10 K2 K4 9.7(7)
C9 F10 K2 K1 -39.2(7)
C14 F17 K2 O53 -36.2(9)
C14 F17 K2 O33 76.7(8)
C14 F17 K2 O13 0.5(7)
C14 F17 K2 F10 -76.6(8)
C14 F17 K2 O21 -163.0(8)
C14 F17 K2 N25 136.4(8)
C14 F17 K2 K3 33.3(9)
C14 F17 K2 K4 41.3(8)
C14 F17 K2 K1 -15.5(8)
O13 K1 K2 O53 177.7(2)
O73 K1 K2 O53 -91.22(19)
O1 K1 K2 O53 109.3(3)
F52 K1 K2 O53 10.54(19)
F11 K1 K2 O53 110.3(2)
N5 K1 K2 O53 163.3(2)
F70 K1 K2 O53 -104.1(2)
F56 K1 K2 O53 51.82(18)
F72 K1 K2 O53 -55.51(19)
C8 K1 K2 O53 156.9(2)
K4 K1 K2 O53 -127.26(16)
O13 K1 K2 O33 -89.03(19)
O73 K1 K2 O33 2.05(15)
O53 K1 K2 O33 93.3(2)
O1 K1 K2 O33 -157.4(3)
F52 K1 K2 O33 103.81(17)
F11 K1 K2 O33 -156.43(17)
N5 K1 K2 O33 -103.40(18)
F70 K1 K2 O33 -10.85(19)
F56 K1 K2 O33 145.09(15)
F72 K1 K2 O33 37.76(16)
C8 K1 K2 O33 -109.9(2)
K4 K1 K2 O33 -33.99(12)
O73 K1 K2 O13 91.08(18)
O53 K1 K2 O13 -177.7(2)
O1 K1 K2 O13 -68.4(3)
F52 K1 K2 O13 -167.16(19)
F11 K1 K2 O13 -67.40(19)
N5 K1 K2 O13 -14.37(19)
F70 K1 K2 O13 78.2(2)
F56 K1 K2 O13 -125.88(18)
F72 K1 K2 O13 126.79(19)
C8 K1 K2 O13 -20.8(2)
K4 K1 K2 O13 55.04(15)
O13 K1 K2 F10 66.2(2)
O73 K1 K2 F10 157.26(18)
O53 K1 K2 F10 -111.5(2)
O1 K1 K2 F10 -2.2(3)
F52 K1 K2 F10 -100.98(18)
F11 K1 K2 F10 -1.22(18)
N5 K1 K2 F10 51.81(19)
F70 K1 K2 F10 144.4(2)
F56 K1 K2 F10 -59.70(17)
F72 K1 K2 F10 -167.03(18)
C8 K1 K2 F10 45.4(2)
K4 K1 K2 F10 121.22(15)
O13 K1 K2 O21 118.7(3)
O73 K1 K2 O21 -150.2(3)
O53 K1 K2 O21 -59.0(3)
O1 K1 K2 O21 50.4(4)
F52 K1 K2 O21 -48.4(3)
F11 K1 K2 O21 51.3(3)
N5 K1 K2 O21 104.4(3)
F70 K1 K2 O21 -163.1(3)
F56 K1 K2 O21 -7.1(3)
F72 K1 K2 O21 -114.5(3)
C8 K1 K2 O21 97.9(3)
K4 K1 K2 O21 173.8(3)
O13 K1 K2 N25 -78.3(3)
O73 K1 K2 N25 12.8(3)
O53 K1 K2 N25 104.0(3)
O1 K1 K2 N25 -146.7(4)
F52 K1 K2 N25 114.5(3)
F11 K1 K2 N25 -145.7(3)
N5 K1 K2 N25 -92.7(3)
F70 K1 K2 N25 -0.1(3)
F56 K1 K2 N25 155.8(3)
F72 K1 K2 N25 48.5(3)
C8 K1 K2 N25 -99.1(3)
K4 K1 K2 N25 -23.3(3)
O13 K1 K2 F17 19.8(2)
O73 K1 K2 F17 110.91(19)
O53 K1 K2 F17 -157.9(2)
O1 K1 K2 F17 -48.5(3)
F52 K1 K2 F17 -147.3(2)
F11 K1 K2 F17 -47.6(2)
N5 K1 K2 F17 5.5(2)
F70 K1 K2 F17 98.0(2)
F56 K1 K2 F17 -106.05(19)
F72 K1 K2 F17 146.62(19)
C8 K1 K2 F17 -1.0(2)
K4 K1 K2 F17 74.88(17)
O13 K1 K2 K3 -126.78(16)
O73 K1 K2 K3 -35.71(10)
O53 K1 K2 K3 55.52(16)
O1 K1 K2 K3 164.9(3)
F52 K1 K2 K3 66.06(12)
F11 K1 K2 K3 165.82(13)
N5 K1 K2 K3 -141.15(14)
F70 K1 K2 K3 -48.60(15)
F56 K1 K2 K3 107.33(10)
F72 K1 K2 K3 0.01(11)
C8 K1 K2 K3 -147.61(17)
K4 K1 K2 K3 -71.74(4)
O13 K1 K2 K4 -55.04(15)
O73 K1 K2 K4 36.03(10)
O53 K1 K2 K4 127.26(16)
O1 K1 K2 K4 -123.4(3)
F52 K1 K2 K4 137.80(13)
F11 K1 K2 K4 -122.44(13)
N5 K1 K2 K4 -69.41(14)
F70 K1 K2 K4 23.14(15)
F56 K1 K2 K4 179.07(10)
F72 K1 K2 K4 71.75(11)
C8 K1 K2 K4 -75.87(17)
O53 K2 O21 C22 -76.8(7)
O33 K2 O21 C22 175.1(6)
O13 K2 O21 C22 40.4(8)
F10 K2 O21 C22 11.9(7)
N25 K2 O21 C22 152.4(7)
F17 K2 O21 C22 63.3(7)
K3 K2 O21 C22 -129.7(6)
K4 K2 O21 C22 131.0(6)
K1 K2 O21 C22 -36.8(8)
O53 K2 O21 C23 142.5(5)
O33 K2 O21 C23 34.5(6)
O13 K2 O21 C23 -100.3(6)
F10 K2 O21 C23 -128.7(6)
N25 K2 O21 C23 11.7(5)
F17 K2 O21 C23 -77.3(6)
K3 K2 O21 C23 89.7(6)
K4 K2 O21 C23 -9.7(8)
K1 K2 O21 C23 -177.5(5)
C22 O21 C23 C24 178.8(8)
K2 O21 C23 C24 -38.8(8)
O21 C23 C24 N25 58.7(9)
C23 C24 N25 C27 -173.4(7)
C23 C24 N25 C26 62.8(11)
C23 C24 N25 K2 -47.9(8)
O53 K2 N25 C27 44.9(6)
O33 K2 N25 C27 -15.6(5)
O13 K2 N25 C27 -82.0(6)
F10 K2 N25 C27 -161.4(5)
O21 K2 N25 C27 141.6(6)
F17 K2 N25 C27 -127.3(6)
K3 K2 N25 C27 13.6(5)
K4 K2 N25 C27 -47.6(5)
K1 K2 N25 C27 -27.8(7)
O53 K2 N25 C24 -78.7(6)
O33 K2 N25 C24 -139.1(6)
O13 K2 N25 C24 154.5(5)
F10 K2 N25 C24 75.1(6)
O21 K2 N25 C24 18.1(5)
F17 K2 N25 C24 109.2(5)
K3 K2 N25 C24 -109.9(5)
K4 K2 N25 C24 -171.1(5)
K1 K2 N25 C24 -151.3(4)
O53 K2 N25 C26 164.3(6)
O33 K2 N25 C26 103.8(6)
O13 K2 N25 C26 37.4(7)
F10 K2 N25 C26 -42.0(7)
O21 K2 N25 C26 -99.0(6)
F17 K2 N25 C26 -7.9(6)
K3 K2 N25 C26 133.0(6)
K4 K2 N25 C26 71.8(6)
K1 K2 N25 C26 91.6(6)
C24 N25 C27 C28 152.4(7)
C26 N25 C27 C28 -84.3(11)
K2 N25 C27 C28 28.6(8)
N25 C27 C28 O33 -29.6(10)
N25 C27 C28 C29 95.8(9)
N25 C27 C28 C34 -149.3(7)
O33 C28 C29 F30 51.8(10)
C34 C28 C29 F30 169.7(7)
C27 C28 C29 F30 -77.3(9)
O33 C28 C29 F31 172.7(10)
C34 C28 C29 F31 -69.4(12)
C27 C28 C29 F31 43.7(13)
O33 C28 C29 F32 -64.4(11)
C34 C28 C29 F32 53.5(10)
C27 C28 C29 F32 166.6(8)
O33 C28 C29 K4 -4.9(6)
C34 C28 C29 K4 113.0(6)
C27 C28 C29 K4 -134.0(6)
F31 C29 F30 K4 164.1(7)
F32 C29 F30 K4 51.4(7)
C28 C29 F30 K4 -70.0(7)
F30 C29 F32 K4 -49.8(7)
F31 C29 F32 K4 -161.7(8)
C28 C29 F32 K4 71.1(8)
C29 C28 O33 K2 -111.0(7)
C34 C28 O33 K2 132.2(6)
C27 C28 O33 K2 14.9(9)
C29 C28 O33 K4 7.3(9)
C34 C28 O33 K4 -109.5(6)
C27 C28 O33 K4 133.2(6)
C29 C28 O33 K3 126.7(7)
C34 C28 O33 K3 9.9(9)
C27 C28 O33 K3 -107.4(7)
O53 K2 O33 C28 -143.2(6)
O13 K2 O33 C28 132.0(6)
F10 K2 O33 C28 122.6(6)
O21 K2 O33 C28 -22.7(6)
N25 K2 O33 C28 -0.2(5)
F17 K2 O33 C28 78.7(6)
K3 K2 O33 C28 -138.5(6)
K4 K2 O33 C28 132.0(6)
K1 K2 O33 C28 174.1(6)
O53 K2 O33 K4 84.80(16)
O13 K2 O33 K4 0.03(15)
F10 K2 O33 K4 -9.4(4)
O21 K2 O33 K4 -154.66(17)
N25 K2 O33 K4 -132.2(2)
F17 K2 O33 K4 -53.29(18)
K3 K2 O33 K4 89.49(15)
K1 K2 O33 K4 42.07(12)
O53 K2 O33 K3 -4.69(16)
O13 K2 O33 K3 -89.46(15)
F10 K2 O33 K3 -98.9(4)
O21 K2 O33 K3 115.85(18)
N25 K2 O33 K3 138.4(2)
F17 K2 O33 K3 -142.78(14)
K4 K2 O33 K3 -89.49(15)
K1 K2 O33 K3 -47.42(11)
O33 C28 C34 F37 -65.8(9)
C29 C28 C34 F37 175.8(7)
C27 C28 C34 F37 58.7(9)
O33 C28 C34 F36 52.8(10)
C29 C28 C34 F36 -65.6(9)
C27 C28 C34 F36 177.3(7)
O33 C28 C34 F35 172.4(8)
C29 C28 C34 F35 54.0(10)
C27 C28 C34 F35 -63.1(10)
F37 C34 F36 K3 54.3(7)
F35 C34 F36 K3 167.7(7)
C28 C34 F36 K3 -68.1(7)
F36 C34 F37 K3 -53.8(6)
F35 C34 F37 K3 -165.8(6)
C28 C34 F37 K3 69.0(6)
C28 O33 K3 O53 142.2(6)
K2 O33 K3 O53 4.62(15)
K4 O33 K3 O53 -85.16(15)
C28 O33 K3 O41 15.1(6)
K2 O33 K3 O41 -122.42(19)
K4 O33 K3 O41 147.79(18)
C28 O33 K3 O73 -130.0(6)
K2 O33 K3 O73 92.43(15)
K4 O33 K3 O73 2.65(15)
C28 O33 K3 N45 81.9(6)
K2 O33 K3 N45 -55.7(2)
K4 O33 K3 N45 -145.46(17)
C28 O33 K3 F50 144.8(5)
K2 O33 K3 F50 7.3(4)
K4 O33 K3 F50 -82.5(3)
C28 O33 K3 F77 -73.5(6)
K2 O33 K3 F77 148.95(14)
K4 O33 K3 F77 59.16(15)
C28 O33 K3 F76 -89.0(6)
K2 O33 K3 F76 133.43(18)
K4 O33 K3 F76 43.6(3)
C28 O33 K3 F36 -30.8(5)
K2 O33 K3 F36 -168.4(2)
K4 O33 K3 F36 101.9(2)
C28 O33 K3 F37 15.9(5)
K2 O33 K3 F37 -121.6(2)
K4 O33 K3 F37 148.6(2)
C28 O33 K3 C74 -91.5(6)
K2 O33 K3 C74 130.97(17)
K4 O33 K3 C74 41.2(2)
C28 O33 K3 C48 130.1(6)
K2 O33 K3 C48 -7.4(2)
K4 O33 K3 C48 -97.19(18)
C34 F36 K3 O53 35.2(6)
C34 F36 K3 O33 47.2(5)
C34 F36 K3 O41 -95.9(5)
C34 F36 K3 O73 130.7(5)
C34 F36 K3 N45 -44.4(6)
C34 F36 K3 F50 -127.1(6)
C34 F36 K3 F77 175.2(6)
C34 F36 K3 F76 -169.6(5)
C34 F36 K3 F37 -31.0(5)
C34 F36 K3 C74 172.5(5)
C34 F36 K3 C48 -0.3(8)
C34 F37 K3 O53 -110.1(6)
C34 F37 K3 O33 -42.0(5)
C34 F37 K3 O41 137.3(6)
C34 F37 K3 O73 6.8(6)
C34 F37 K3 N45 -160.4(6)
C34 F37 K3 F50 175.3(5)
C34 F37 K3 F77 53.8(5)
C34 F37 K3 F76 83.7(5)
C34 F37 K3 F36 31.5(5)
C34 F37 K3 C74 57.7(6)
C34 F37 K3 C48 -134.1(5)
O53 K3 O41 C42 -178.0(6)
O33 K3 O41 C42 -64.3(7)
O73 K3 O41 C42 63.4(7)
N45 K3 O41 C42 -156.9(7)
F50 K3 O41 C42 139.4(7)
F77 K3 O41 C42 30.5(6)
F76 K3 O41 C42 71.2(6)
F36 K3 O41 C42 -28.6(6)
F37 K3 O41 C42 -65.0(6)
C74 K3 O41 C42 53.1(6)
C48 K3 O41 C42 176.5(6)
O53 K3 O41 C43 -30.8(6)
O33 K3 O41 C43 82.9(6)
O73 K3 O41 C43 -149.4(5)
N45 K3 O41 C43 -9.7(6)
F50 K3 O41 C43 -73.3(6)
F77 K3 O41 C43 177.7(6)
F76 K3 O41 C43 -141.5(6)
F36 K3 O41 C43 118.6(6)
F37 K3 O41 C43 82.2(6)
C74 K3 O41 C43 -159.6(6)
C48 K3 O41 C43 -36.2(6)
C42 O41 C43 C44 -175.0(7)
K3 O41 C43 C44 35.4(9)
O41 C43 C44 N45 -54.6(9)
C43 C44 N45 C47 175.2(7)
C43 C44 N45 C46 -60.8(9)
C43 C44 N45 K3 46.2(8)
O53 K3 N45 C44 140.2(6)
O33 K3 N45 C44 -138.6(5)
O41 K3 N45 C44 -18.9(5)
O73 K3 N45 C44 107.3(5)
F50 K3 N45 C44 72.7(5)
F77 K3 N45 C44 -5.8(7)
F76 K3 N45 C44 34.3(6)
F36 K3 N45 C44 -81.1(5)
F37 K3 N45 C44 -89.3(5)
C74 K3 N45 C44 31.9(6)
C48 K3 N45 C44 123.1(6)
O53 K3 N45 C47 12.3(5)
O33 K3 N45 C47 93.5(5)
O41 K3 N45 C47 -146.8(6)
O73 K3 N45 C47 -20.6(6)
F50 K3 N45 C47 -55.2(5)
F77 K3 N45 C47 -133.7(5)
F76 K3 N45 C47 -93.6(5)
F36 K3 N45 C47 151.0(5)
F37 K3 N45 C47 142.8(5)
C74 K3 N45 C47 -96.0(6)
C48 K3 N45 C47 -4.8(5)
O53 K3 N45 C46 -103.4(5)
O33 K3 N45 C46 -22.2(5)
O41 K3 N45 C46 97.4(5)
O73 K3 N45 C46 -136.4(5)
F50 K3 N45 C46 -170.9(5)
F77 K3 N45 C46 110.5(5)
F76 K3 N45 C46 150.7(5)
F36 K3 N45 C46 35.3(5)
F37 K3 N45 C46 27.1(5)
C74 K3 N45 C46 148.2(5)
C48 K3 N45 C46 -120.5(6)
C44 N45 C47 C48 -119.1(7)
C46 N45 C47 C48 116.0(7)
K3 N45 C47 C48 8.1(8)
N45 C47 C48 O53 -43.8(9)
N45 C47 C48 C49 80.4(8)
N45 C47 C48 C54 -163.9(7)
N45 C47 C48 K3 -6.2(6)
O33 K3 C48 O53 36.0(5)
O41 K3 C48 O53 166.4(5)
O73 K3 C48 O53 -56.0(5)
N45 K3 C48 O53 133.3(6)
F50 K3 C48 O53 -133.0(6)
F77 K3 C48 O53 -98.5(5)
F76 K3 C48 O53 -116.6(5)
F36 K3 C48 O53 74.5(7)
F37 K3 C48 O53 95.6(5)
C74 K3 C48 O53 -97.0(5)
O53 K3 C48 C49 121.4(7)
O33 K3 C48 C49 157.4(4)
O41 K3 C48 C49 -72.2(4)
O73 K3 C48 C49 65.5(4)
N45 K3 C48 C49 -105.3(5)
F50 K3 C48 C49 -11.6(3)
F77 K3 C48 C49 22.9(6)
F76 K3 C48 C49 4.9(4)
F36 K3 C48 C49 -164.0(4)
F37 K3 C48 C49 -143.0(4)
C74 K3 C48 C49 24.4(5)
O53 K3 C48 C54 -8.8(12)
O33 K3 C48 C54 27.2(14)
O41 K3 C48 C54 157.6(13)
O73 K3 C48 C54 -64.7(14)
N45 K3 C48 C54 124.5(14)
F50 K3 C48 C54 -141.7(14)
F77 K3 C48 C54 -107.2(13)
F76 K3 C48 C54 -125.3(13)
F36 K3 C48 C54 65.8(15)
F37 K3 C48 C54 86.9(14)
C74 K3 C48 C54 -105.7(13)
O53 K3 C48 C47 -129.2(7)
O33 K3 C48 C47 -93.2(4)
O41 K3 C48 C47 37.2(4)
O73 K3 C48 C47 174.9(4)
N45 K3 C48 C47 4.1(4)
F50 K3 C48 C47 97.8(5)
F77 K3 C48 C47 132.3(4)
F76 K3 C48 C47 114.3(4)
F36 K3 C48 C47 -54.6(6)
F37 K3 C48 C47 -33.6(5)
C74 K3 C48 C47 133.8(4)
O53 C48 C49 F50 58.7(8)
C54 C48 C49 F50 178.3(6)
C47 C48 C49 F50 -68.5(8)
K3 C48 C49 F50 18.3(5)
O53 C48 C49 F52 -59.7(9)
C54 C48 C49 F52 59.9(8)
C47 C48 C49 F52 173.1(6)
K3 C48 C49 F52 -100.1(6)
O53 C48 C49 F51 178.1(7)
C54 C48 C49 F51 -62.3(9)
C47 C48 C49 F51 51.0(9)
K3 C48 C49 F51 137.7(6)
F52 C49 F50 K3 99.0(5)
F51 C49 F50 K3 -149.0(4)
C48 C49 F50 K3 -24.2(7)
O53 K3 F50 C49 -2.9(5)
O33 K3 F50 C49 -6.0(6)
O41 K3 F50 C49 133.3(5)
O73 K3 F50 C49 -91.2(5)
N45 K3 F50 C49 69.6(5)
F77 K3 F50 C49 -145.8(5)
F76 K3 F50 C49 -147.9(5)
F36 K3 F50 C49 165.0(5)
F37 K3 F50 C49 97.3(5)
C74 K3 F50 C49 -135.4(5)
C48 K3 F50 C49 14.9(5)
F50 C49 F52 K1 -76.4(6)
F51 C49 F52 K1 171.3(4)
C48 C49 F52 K1 44.0(7)
O13 K1 F52 C49 -39.4(6)
O73 K1 F52 C49 64.1(5)
O53 K1 F52 C49 -16.4(5)
O1 K1 F52 C49 -173.5(5)
F11 K1 F52 C49 -97.1(5)
N5 K1 F52 C49 -154.8(5)
F70 K1 F52 C49 119.3(5)
F56 K1 F52 C49 -80.9(5)
F72 K1 F52 C49 101.0(5)
C8 K1 F52 C49 -74.2(6)
K4 K1 F52 C49 31.4(6)
C49 C48 O53 K2 -179.9(4)
C54 C48 O53 K2 61.2(9)
C47 C48 O53 K2 -56.1(9)
K3 C48 O53 K2 -114.9(7)
C49 C48 O53 K3 -65.1(7)
C54 C48 O53 K3 176.1(5)
C47 C48 O53 K3 58.8(7)
C49 C48 O53 K1 42.4(7)
C54 C48 O53 K1 -76.5(7)
C47 C48 O53 K1 166.2(5)
K3 C48 O53 K1 107.4(4)
O33 K2 O53 C48 128.5(7)
O13 K2 O53 C48 -142.0(7)
F10 K2 O53 C48 -81.9(7)
O21 K2 O53 C48 5.5(7)
N25 K2 O53 C48 78.5(7)
F17 K2 O53 C48 -112.3(7)
K3 K2 O53 C48 123.8(7)
K4 K2 O53 C48 173.7(7)
K1 K2 O53 C48 -143.5(7)
O33 K2 O53 K3 4.72(16)
O13 K2 O53 K3 94.21(15)
F10 K2 O53 K3 154.34(16)
O21 K2 O53 K3 -118.33(18)
N25 K2 O53 K3 -45.3(3)
F17 K2 O53 K3 123.9(2)
K4 K2 O53 K3 49.88(11)
K1 K2 O53 K3 92.66(15)
O33 K2 O53 K1 -87.94(16)
O13 K2 O53 K1 1.55(15)
F10 K2 O53 K1 61.68(17)
O21 K2 O53 K1 149.00(18)
N25 K2 O53 K1 -137.9(2)
F17 K2 O53 K1 31.2(3)
K3 K2 O53 K1 -92.66(15)
K4 K2 O53 K1 -42.78(12)
O33 K3 O53 C48 -146.0(5)
O41 K3 O53 C48 -15.5(5)
O73 K3 O53 C48 125.2(5)
N45 K3 O53 C48 -36.5(5)
F50 K3 O53 C48 35.6(4)
F77 K3 O53 C48 111.5(5)
F76 K3 O53 C48 70.9(5)
F36 K3 O53 C48 -136.4(5)
F37 K3 O53 C48 -96.4(5)
C74 K3 O53 C48 96.6(5)
O33 K3 O53 K2 -4.65(15)
O41 K3 O53 K2 125.92(17)
O73 K3 O53 K2 -93.44(14)
N45 K3 O53 K2 104.90(19)
F50 K3 O53 K2 176.9(2)
F77 K3 O53 K2 -107.2(2)
F76 K3 O53 K2 -147.70(13)
F36 K3 O53 K2 5.0(3)
F37 K3 O53 K2 45.0(2)
C74 K3 O53 K2 -122.02(19)
C48 K3 O53 K2 141.4(5)
O33 K3 O53 K1 91.02(15)
O41 K3 O53 K1 -138.41(17)
O73 K3 O53 K1 2.23(14)
N45 K3 O53 K1 -159.4(2)
F50 K3 O53 K1 -87.39(17)
F77 K3 O53 K1 -11.5(3)
F76 K3 O53 K1 -52.03(18)
F36 K3 O53 K1 100.6(3)
F37 K3 O53 K1 140.65(15)
C74 K3 O53 K1 -26.4(2)
C48 K3 O53 K1 -123.0(5)
O13 K1 O53 C48 150.7(5)
O73 K1 O53 C48 -121.3(5)
O1 K1 O53 C48 20.2(6)
F52 K1 O53 C48 -15.9(4)
F11 K1 O53 C48 89.9(5)
N5 K1 O53 C48 125.9(5)
F70 K1 O53 C48 -86.1(5)
F56 K1 O53 C48 43.2(5)
F72 K1 O53 C48 -69.5(5)
C8 K1 O53 C48 133.0(5)
K4 K1 O53 C48 -165.2(5)
O13 K1 O53 K2 -1.59(15)
O73 K1 O53 K2 86.45(16)
O1 K1 O53 K2 -132.0(2)
F52 K1 O53 K2 -168.2(2)
F11 K1 O53 K2 -62.35(17)
N5 K1 O53 K2 -26.4(3)
F70 K1 O53 K2 121.58(17)
F56 K1 O53 K2 -109.1(2)
F72 K1 O53 K2 138.18(14)
C8 K1 O53 K2 -19.29(19)
K4 K1 O53 K2 42.57(12)
O13 K1 O53 K3 -90.29(15)
O73 K1 O53 K3 -2.25(15)
O1 K1 O53 K3 139.3(2)
F52 K1 O53 K3 103.09(18)
F11 K1 O53 K3 -151.05(16)
N5 K1 O53 K3 -115.1(3)
F70 K1 O53 K3 32.9(2)
F56 K1 O53 K3 162.2(2)
F72 K1 O53 K3 49.48(15)
C8 K1 O53 K3 -107.99(17)
K4 K1 O53 K3 -46.13(11)
O53 C48 C54 F57 -58.4(9)
C49 C48 C54 F57 -178.3(7)
C47 C48 C54 F57 65.3(8)
K3 C48 C54 F57 -51.8(17)
O53 C48 C54 F56 58.7(9)
C49 C48 C54 F56 -61.1(9)
C47 C48 C54 F56 -177.5(7)
K3 C48 C54 F56 65.3(16)
O53 C48 C54 F55 179.6(8)
C49 C48 C54 F55 59.7(10)
C47 C48 C54 F55 -56.7(10)
K3 C48 C54 F55 -173.8(9)
F57 C54 F56 K1 101.4(6)
F55 C54 F56 K1 -145.6(5)
C48 C54 F56 K1 -19.4(8)
O13 K1 F56 C54 -83.6(5)
O73 K1 F56 C54 15.4(6)
O53 K1 F56 C54 -8.3(5)
O1 K1 F56 C54 156.8(6)
F52 K1 F56 C54 72.9(5)
F11 K1 F56 C54 -126.3(6)
N5 K1 F56 C54 -145.2(5)
F70 K1 F56 C54 106.1(6)
F72 K1 F56 C54 74.8(6)
C8 K1 F56 C54 -103.0(5)
K4 K1 F56 C54 -47.9(6)
C8 O13 K4 O73 -135.1(7)
K1 O13 K4 O73 -2.60(15)
K2 O13 K4 O73 91.77(14)
C8 O13 K4 O33 133.2(7)
K1 O13 K4 O33 -94.34(16)
K2 O13 K4 O33 0.03(15)
C8 O13 K4 O61 -9.4(7)
K1 O13 K4 O61 123.01(18)
K2 O13 K4 O61 -142.62(17)
C8 O13 K4 N26 -84.1(7)
K1 O13 K4 N26 48.3(3)
K2 O13 K4 N26 142.7(2)
C8 O13 K4 F30 77.4(7)
K1 O13 K4 F30 -150.11(14)
K2 O13 K4 F30 -55.75(16)
C8 O13 K4 F32 96.3(7)
K1 O13 K4 F32 -131.3(2)
K2 O13 K4 F32 -36.9(3)
C8 O13 K4 C29 96.8(7)
K1 O13 K4 C29 -130.7(2)
K2 O13 K4 C29 -36.4(2)
C8 O13 K4 K2 133.2(7)
K1 O13 K4 K2 -94.37(15)
C8 O13 K4 K1 -132.5(7)
K2 O13 K4 K1 94.37(15)
C8 O13 K4 K3 178.6(7)
K1 O13 K4 K3 -48.93(11)
K2 O13 K4 K3 45.44(10)
C28 O33 K4 O73 134.2(5)
K2 O33 K4 O73 -90.44(16)
K3 O33 K4 O73 -2.77(16)
C28 O33 K4 O13 -135.4(5)
K2 O33 K4 O13 -0.03(16)
K3 O33 K4 O13 87.64(15)
C28 O33 K4 O61 -7.0(6)
K2 O33 K4 O61 128.3(2)
K3 O33 K4 O61 -144.0(2)
C28 O33 K4 N26 74.7(6)
K2 O33 K4 N26 -149.97(17)
K3 O33 K4 N26 -62.3(2)
C28 O33 K4 F30 -29.3(5)
K2 O33 K4 F30 106.0(2)
K3 O33 K4 F30 -166.3(3)
C28 O33 K4 F32 18.7(5)
K2 O33 K4 F32 154.0(2)
K3 O33 K4 F32 -118.3(2)
C28 O33 K4 C29 -4.5(6)
K2 O33 K4 C29 130.8(4)
K3 O33 K4 C29 -141.5(4)
C28 O33 K4 K2 -135.3(6)
K3 O33 K4 K2 87.67(15)
C28 O33 K4 K1 179.9(5)
K2 O33 K4 K1 -44.77(12)
K3 O33 K4 K1 42.90(12)
C28 O33 K4 K3 137.0(6)
K2 O33 K4 K3 -87.67(15)
C29 F30 K4 O73 19.2(7)
C29 F30 K4 O13 130.9(6)
C29 F30 K4 O33 48.6(6)
C29 F30 K4 O61 -115.8(6)
C29 F30 K4 N26 -63.5(6)
C29 F30 K4 F32 -31.0(5)
C29 F30 K4 K2 92.7(6)
C29 F30 K4 K1 97.8(6)
C29 F30 K4 K3 38.7(6)
C29 F32 K4 O73 -121.1(5)
C29 F32 K4 O13 1.2(6)
C29 F32 K4 O33 -43.4(5)
C29 F32 K4 O61 118.5(5)
C29 F32 K4 N26 -178.5(5)
C29 F32 K4 F30 30.2(5)
C29 F32 K4 K2 -25.2(5)
C29 F32 K4 K1 -80.4(6)
C29 F32 K4 K3 -82.4(5)
F30 C29 K4 O73 -166.9(5)
F31 C29 K4 O73 138(3)
F32 C29 K4 O73 70.2(5)
C28 C29 K4 O73 -48.3(7)
F30 C29 K4 O13 -56.2(6)
F31 C29 K4 O13 -111(3)
F32 C29 K4 O13 -179.1(4)
C28 C29 K4 O13 62.4(6)
F30 C29 K4 O33 -115.3(7)
F31 C29 K4 O33 -170(3)
F32 C29 K4 O33 121.8(7)
C28 C29 K4 O33 3.3(4)
F30 C29 K4 O61 63.0(6)
F31 C29 K4 O61 8(3)
F32 C29 K4 O61 -60.0(5)
C28 C29 K4 O61 -178.4(6)
F30 C29 K4 N26 124.5(6)
F31 C29 K4 N26 70(3)
F32 C29 K4 N26 1.5(6)
C28 C29 K4 N26 -116.9(6)
F31 C29 K4 F30 -55(3)
F32 C29 K4 F30 -122.9(8)
C28 C29 K4 F30 118.6(9)
F30 C29 K4 F32 122.9(8)
F31 C29 K4 F32 68(3)
C28 C29 K4 F32 -118.4(9)
F30 C29 K4 K2 -82.3(6)
F31 C29 K4 K2 -137(3)
F32 C29 K4 K2 154.7(5)
C28 C29 K4 K2 36.3(5)
F30 C29 K4 K1 -108.7(5)
F31 C29 K4 K1 -163(3)
F32 C29 K4 K1 128.3(4)
C28 C29 K4 K1 9.9(8)
F30 C29 K4 K3 -141.8(6)
F31 C29 K4 K3 163(3)
F32 C29 K4 K3 95.2(5)
C28 C29 K4 K3 -23.2(5)
O53 K2 K4 O73 -4.59(16)
O33 K2 K4 O73 90.91(19)
O13 K2 K4 O73 -89.05(18)
F10 K2 K4 O73 -94.01(18)
O21 K2 K4 O73 150.4(3)
N25 K2 K4 O73 131.78(17)
F17 K2 K4 O73 -139.57(17)
K3 K2 K4 O73 34.57(11)
K1 K2 K4 O73 -37.32(11)
O53 K2 K4 O13 84.46(18)
O33 K2 K4 O13 180.0(2)
F10 K2 K4 O13 -5.0(2)
O21 K2 K4 O13 -120.5(4)
N25 K2 K4 O13 -139.2(2)
F17 K2 K4 O13 -50.51(19)
K3 K2 K4 O13 123.63(15)
K1 K2 K4 O13 51.73(14)
O53 K2 K4 O33 -95.50(19)
O13 K2 K4 O33 -180.0(2)
F10 K2 K4 O33 175.1(2)
O21 K2 K4 O33 59.5(4)
N25 K2 K4 O33 40.9(2)
F17 K2 K4 O33 129.5(2)
K3 K2 K4 O33 -56.33(15)
K1 K2 K4 O33 -128.23(16)
O53 K2 K4 O61 155.3(3)
O33 K2 K4 O61 -109.2(3)
O13 K2 K4 O61 70.8(3)
F10 K2 K4 O61 65.9(3)
O21 K2 K4 O61 -49.7(4)
N25 K2 K4 O61 -68.4(3)
F17 K2 K4 O61 20.3(3)
K3 K2 K4 O61 -165.6(3)
K1 K2 K4 O61 122.5(3)
O53 K2 K4 N26 -24.0(3)
O33 K2 K4 N26 71.5(3)
O13 K2 K4 N26 -108.4(3)
F10 K2 K4 N26 -113.4(3)
O21 K2 K4 N26 131.0(4)
N25 K2 K4 N26 112.4(3)
F17 K2 K4 N26 -158.9(3)
K3 K2 K4 N26 15.2(3)
K1 K2 K4 N26 -56.7(3)
O53 K2 K4 F30 -150.93(17)
O33 K2 K4 F30 -55.4(2)
O13 K2 K4 F30 124.6(2)
F10 K2 K4 F30 119.7(2)
O21 K2 K4 F30 4.1(3)
N25 K2 K4 F30 -14.56(18)
F17 K2 K4 F30 74.09(18)
K3 K2 K4 F30 -111.77(14)
K1 K2 K4 F30 176.34(14)
O53 K2 K4 F32 -117.84(18)
O33 K2 K4 F32 -22.3(2)
O13 K2 K4 F32 157.7(2)
F10 K2 K4 F32 152.7(2)
O21 K2 K4 F32 37.2(4)
N25 K2 K4 F32 18.53(19)
F17 K2 K4 F32 107.18(19)
K3 K2 K4 F32 -78.68(14)
K1 K2 K4 F32 -150.57(14)
O53 K2 K4 C29 -127.7(2)
O33 K2 K4 C29 -32.2(3)
O13 K2 K4 C29 147.8(2)
F10 K2 K4 C29 142.8(2)
O21 K2 K4 C29 27.3(4)
N25 K2 K4 C29 8.6(2)
F17 K2 K4 C29 97.3(2)
K3 K2 K4 C29 -88.6(2)
K1 K2 K4 C29 -160.5(2)
O53 K2 K4 K1 32.73(11)
O33 K2 K4 K1 128.23(16)
O13 K2 K4 K1 -51.73(14)
F10 K2 K4 K1 -56.68(15)
O21 K2 K4 K1 -172.3(3)
N25 K2 K4 K1 169.10(14)
F17 K2 K4 K1 -102.24(13)
K3 K2 K4 K1 71.90(4)
O53 K2 K4 K3 -39.17(11)
O33 K2 K4 K3 56.33(15)
O13 K2 K4 K3 -123.63(15)
F10 K2 K4 K3 -128.58(15)
O21 K2 K4 K3 115.8(3)
N25 K2 K4 K3 97.21(14)
F17 K2 K4 K3 -174.14(13)
K1 K2 K4 K3 -71.90(4)
O13 K1 K4 O73 176.4(2)
O53 K1 K4 O73 90.19(18)
O1 K1 K4 O73 -94.7(3)
F52 K1 K4 O73 49.6(2)
F11 K1 K4 O73 177.6(2)
N5 K1 K4 O73 -126.63(19)
F70 K1 K4 O73 -43.09(16)
F56 K1 K4 O73 120.9(2)
F72 K1 K4 O73 -8.12(17)
C8 K1 K4 O73 -171.6(2)
O73 K1 K4 O13 -176.4(2)
O53 K1 K4 O13 -86.17(18)
O1 K1 K4 O13 88.9(3)
F52 K1 K4 O13 -126.7(2)
F11 K1 K4 O13 1.2(2)
N5 K1 K4 O13 57.01(19)
F70 K1 K4 O13 140.55(17)
F56 K1 K4 O13 -55.5(2)
F72 K1 K4 O13 175.52(18)
C8 K1 K4 O13 12.0(2)
O13 K1 K4 O33 88.05(19)
O73 K1 K4 O33 -88.32(18)
O53 K1 K4 O33 1.88(15)
O1 K1 K4 O33 177.0(2)
F52 K1 K4 O33 -38.7(2)
F11 K1 K4 O33 89.25(17)
N5 K1 K4 O33 145.05(17)
F70 K1 K4 O33 -131.41(14)
F56 K1 K4 O33 32.56(18)
F72 K1 K4 O33 -96.43(14)
C8 K1 K4 O33 100.04(19)
O13 K1 K4 O61 -85.6(2)
O73 K1 K4 O61 98.0(2)
O53 K1 K4 O61 -171.8(2)
O1 K1 K4 O61 3.3(3)
F52 K1 K4 O61 147.7(2)
F11 K1 K4 O61 -84.4(2)
N5 K1 K4 O61 -28.6(2)
F70 K1 K4 O61 54.9(2)
F56 K1 K4 O61 -141.1(2)
F72 K1 K4 O61 89.9(2)
C8 K1 K4 O61 -73.6(2)
O13 K1 K4 N26 -148.0(2)
O73 K1 K4 N26 35.65(19)
O53 K1 K4 N26 125.85(16)
O1 K1 K4 N26 -59.1(2)
F52 K1 K4 N26 85.3(2)
F11 K1 K4 N26 -146.78(18)
N5 K1 K4 N26 -90.98(18)
F70 K1 K4 N26 -7.44(15)
F56 K1 K4 N26 156.53(18)
F72 K1 K4 N26 27.54(16)
C8 K1 K4 N26 -136.0(2)
O13 K1 K4 F30 48.7(2)
O73 K1 K4 F30 -127.6(2)
O53 K1 K4 F30 -37.4(2)
O1 K1 K4 F30 137.7(3)
F52 K1 K4 F30 -78.0(3)
F11 K1 K4 F30 49.9(2)
N5 K1 K4 F30 105.7(2)
F70 K1 K4 F30 -170.7(2)
F56 K1 K4 F30 -6.8(3)
F72 K1 K4 F30 -135.7(2)
C8 K1 K4 F30 60.7(3)
O13 K1 K4 F32 119.1(3)
O73 K1 K4 F32 -57.3(3)
O53 K1 K4 F32 32.9(3)
O1 K1 K4 F32 -152.0(3)
F52 K1 K4 F32 -7.7(3)
F11 K1 K4 F32 120.3(3)
N5 K1 K4 F32 176.1(3)
F70 K1 K4 F32 -100.4(3)
F56 K1 K4 F32 63.6(3)
F72 K1 K4 F32 -65.4(3)
C8 K1 K4 F32 131.1(3)
O13 K1 K4 C29 83.5(4)
O73 K1 K4 C29 -92.9(4)
O53 K1 K4 C29 -2.7(3)
O1 K1 K4 C29 172.4(4)
F52 K1 K4 C29 -43.2(4)
F11 K1 K4 C29 84.7(4)
N5 K1 K4 C29 140.5(4)
F70 K1 K4 C29 -136.0(3)
F56 K1 K4 C29 28.0(4)
F72 K1 K4 C29 -101.0(3)
C8 K1 K4 C29 95.5(4)
O13 K1 K4 K2 54.29(15)
O73 K1 K4 K2 -122.08(15)
O53 K1 K4 K2 -31.89(10)
O1 K1 K4 K2 143.2(2)
F52 K1 K4 K2 -72.44(17)
F11 K1 K4 K2 55.49(13)
N5 K1 K4 K2 111.29(13)
F70 K1 K4 K2 -165.17(9)
F56 K1 K4 K2 -1.20(14)
F72 K1 K4 K2 -130.20(10)
C8 K1 K4 K2 66.28(15)
O13 K1 K4 K3 121.38(16)
O73 K1 K4 K3 -54.99(14)
O53 K1 K4 K3 35.21(10)
O1 K1 K4 K3 -149.7(2)
F52 K1 K4 K3 -5.35(17)
F11 K1 K4 K3 122.58(14)
N5 K1 K4 K3 178.38(13)
F70 K1 K4 K3 -98.07(9)
F56 K1 K4 K3 65.89(14)
F72 K1 K4 K3 -63.10(9)
C8 K1 K4 K3 133.37(15)
O53 K3 K4 O73 -89.75(18)
O33 K3 K4 O73 176.2(2)
O41 K3 K4 O73 98.9(3)
N45 K3 K4 O73 -126.1(3)
F50 K3 K4 O73 -41.56(18)
F77 K3 K4 O73 58.81(17)
F76 K3 K4 O73 25.32(18)
F36 K3 K4 O73 120.47(18)
F37 K3 K4 O73 150.7(2)
C74 K3 K4 O73 34.9(2)
C48 K3 K4 O73 -85.7(2)
O53 K3 K4 O13 1.28(15)
O33 K3 K4 O13 -92.80(19)
O41 K3 K4 O13 -170.0(3)
O73 K3 K4 O13 91.03(18)
N45 K3 K4 O13 -35.1(2)
F50 K3 K4 O13 49.47(16)
F77 K3 K4 O13 149.84(14)
F76 K3 K4 O13 116.35(15)
F36 K3 K4 O13 -148.49(15)
F37 K3 K4 O13 -118.26(17)
C74 K3 K4 O13 125.97(18)
C48 K3 K4 O13 5.34(18)
O53 K3 K4 O33 94.08(19)
O41 K3 K4 O33 -77.2(3)
O73 K3 K4 O33 -176.2(2)
N45 K3 K4 O33 57.7(3)
F50 K3 K4 O33 142.3(2)
F77 K3 K4 O33 -117.36(18)
F76 K3 K4 O33 -150.85(19)
F36 K3 K4 O33 -55.70(19)
F37 K3 K4 O33 -25.5(2)
C74 K3 K4 O33 -141.2(2)
C48 K3 K4 O33 98.1(2)
O53 K3 K4 O61 -161.3(4)
O33 K3 K4 O61 104.6(4)
O41 K3 K4 O61 27.4(5)
O73 K3 K4 O61 -71.6(4)
N45 K3 K4 O61 162.3(4)
F50 K3 K4 O61 -113.2(4)
F77 K3 K4 O61 -12.8(4)
F76 K3 K4 O61 -46.3(4)
F36 K3 K4 O61 48.9(4)
F37 K3 K4 O61 79.1(4)
C74 K3 K4 O61 -36.7(4)
C48 K3 K4 O61 -157.3(4)
O53 K3 K4 N26 -134.65(17)
O33 K3 K4 N26 131.3(2)
O41 K3 K4 N26 54.0(3)
O73 K3 K4 N26 -44.90(19)
N45 K3 K4 N26 -171.0(3)
F50 K3 K4 N26 -86.46(17)
F77 K3 K4 N26 13.91(16)
F76 K3 K4 N26 -19.58(17)
F36 K3 K4 N26 75.58(16)
F37 K3 K4 N26 105.81(18)
C74 K3 K4 N26 -9.96(19)
C48 K3 K4 N26 -130.59(19)
O53 K3 K4 F30 105.67(19)
O33 K3 K4 F30 11.6(2)
O41 K3 K4 F30 -65.6(3)
O73 K3 K4 F30 -164.6(2)
N45 K3 K4 F30 69.3(3)
F50 K3 K4 F30 153.86(19)
F77 K3 K4 F30 -105.77(18)
F76 K3 K4 F30 -139.26(19)
F36 K3 K4 F30 -44.11(19)
F37 K3 K4 F30 -13.9(2)
C74 K3 K4 F30 -129.6(2)
C48 K3 K4 F30 109.7(2)
O53 K3 K4 F32 143.10(17)
O33 K3 K4 F32 49.0(2)
O41 K3 K4 F32 -28.2(3)
O73 K3 K4 F32 -127.2(2)
N45 K3 K4 F32 106.8(3)
F50 K3 K4 F32 -168.71(17)
F77 K3 K4 F32 -68.34(16)
F76 K3 K4 F32 -101.83(17)
F36 K3 K4 F32 -6.68(16)
F37 K3 K4 F32 23.56(18)
C74 K3 K4 F32 -92.21(19)
C48 K3 K4 F32 147.15(19)
O53 K3 K4 C29 119.8(2)
O33 K3 K4 C29 25.7(3)
O41 K3 K4 C29 -51.5(4)
O73 K3 K4 C29 -150.5(3)
N45 K3 K4 C29 83.4(3)
F50 K3 K4 C29 168.0(2)
F77 K3 K4 C29 -91.7(2)
F76 K3 K4 C29 -125.2(2)
F36 K3 K4 C29 -30.0(2)
F37 K3 K4 C29 0.2(3)
C74 K3 K4 C29 -115.5(3)
C48 K3 K4 C29 123.8(3)
O53 K3 K4 K2 38.61(11)
O33 K3 K4 K2 -55.47(16)
O41 K3 K4 K2 -132.7(3)
O73 K3 K4 K2 128.35(15)
N45 K3 K4 K2 2.3(2)
F50 K3 K4 K2 86.79(12)
F77 K3 K4 K2 -172.83(10)
F76 K3 K4 K2 153.68(12)
F36 K3 K4 K2 -111.17(11)
F37 K3 K4 K2 -80.94(14)
C74 K3 K4 K2 163.29(15)
C48 K3 K4 K2 42.66(14)
O53 K3 K4 K1 -35.66(11)
O33 K3 K4 K1 -129.74(16)
O41 K3 K4 K1 153.0(3)
O73 K3 K4 K1 54.08(15)
N45 K3 K4 K1 -72.0(2)
F50 K3 K4 K1 12.52(12)
F77 K3 K4 K1 112.89(10)
F76 K3 K4 K1 79.41(11)
F36 K3 K4 K1 174.56(11)
F37 K3 K4 K1 -155.21(14)
C74 K3 K4 K1 89.02(14)
C48 K3 K4 K1 -31.61(14)
O73 K4 O61 C63 -29.8(7)
O13 K4 O61 C63 -136.8(6)
O33 K4 O61 C63 102.8(6)
N26 K4 O61 C63 -6.3(5)
F30 K4 O61 C63 121.4(6)
F32 K4 O61 C63 80.6(6)
C29 K4 O61 C63 101.0(6)
K2 K4 O61 C63 174.0(5)
K1 K4 O61 C63 -86.3(6)
K3 K4 O61 C63 24.0(8)
O73 K4 O61 C62 -176.4(7)
O13 K4 O61 C62 76.6(8)
O33 K4 O61 C62 -43.8(8)
N26 K4 O61 C62 -152.9(8)
F30 K4 O61 C62 -25.2(7)
F32 K4 O61 C62 -66.0(7)
C29 K4 O61 C62 -45.6(8)
K2 K4 O61 C62 27.5(8)
K1 K4 O61 C62 127.1(7)
K3 K4 O61 C62 -122.6(7)
C62 O61 C63 C64 -176.8(8)
K4 O61 C63 C64 34.3(9)
O61 C63 C64 N26 -61.9(10)
C63 C64 N26 C66 -67.3(10)
C63 C64 N26 C67 169.0(7)
C63 C64 N26 K4 52.9(8)
O73 K4 N26 C66 -106.3(5)
O13 K4 N26 C66 -166.4(5)
O33 K4 N26 C66 -32.2(6)
O61 K4 N26 C66 95.9(6)
F30 K4 N26 C66 33.9(6)
F32 K4 N26 C66 13.4(5)
C29 K4 N26 C66 12.8(6)
K2 K4 N26 C66 -84.6(6)
K1 K4 N26 C66 -134.0(5)
K3 K4 N26 C66 -71.6(5)
O73 K4 N26 C64 135.0(5)
O13 K4 N26 C64 74.9(5)
O33 K4 N26 C64 -150.9(4)
O61 K4 N26 C64 -22.8(5)
F30 K4 N26 C64 -84.8(5)
F32 K4 N26 C64 -105.3(5)
C29 K4 N26 C64 -106.0(5)
K2 K4 N26 C64 156.7(4)
K1 K4 N26 C64 107.2(5)
K3 K4 N26 C64 169.7(5)
O73 K4 N26 C67 17.7(4)
O13 K4 N26 C67 -42.3(6)
O33 K4 N26 C67 91.8(5)
O61 K4 N26 C67 -140.0(5)
F30 K4 N26 C67 157.9(4)
F32 K4 N26 C67 137.4(5)
C29 K4 N26 C67 136.8(5)
K2 K4 N26 C67 39.5(6)
K1 K4 N26 C67 -10.0(5)
K3 K4 N26 C67 52.5(5)
C66 N26 C67 C68 89.0(9)
C64 N26 C67 C68 -149.0(7)
K4 N26 C67 C68 -34.8(8)
N26 C67 C68 O73 38.5(9)
N26 C67 C68 C74 -86.6(8)
N26 C67 C68 C69 159.0(7)
O73 C68 C69 F72 -54.6(8)
C74 C68 C69 F72 64.2(8)
C67 C68 C69 F72 -178.5(6)
O73 C68 C69 F70 63.7(7)
C74 C68 C69 F70 -177.5(6)
C67 C68 C69 F70 -60.2(7)
O73 C68 C69 F71 -178.1(6)
C74 C68 C69 F71 -59.3(8)
C67 C68 C69 F71 58.0(8)
F72 C69 F70 K1 56.0(5)
F71 C69 F70 K1 169.8(5)
C68 C69 F70 K1 -67.0(5)
O13 K1 F70 C69 107.0(4)
O73 K1 F70 C69 41.7(4)
O53 K1 F70 C69 -3.1(5)
O1 K1 F70 C69 -140.4(4)
F52 K1 F70 C69 -59.1(4)
F11 K1 F70 C69 -177.1(4)
N5 K1 F70 C69 157.2(4)
F56 K1 F70 C69 -83.8(4)
F72 K1 F70 C69 -31.2(4)
C8 K1 F70 C69 130.4(4)
K4 K1 F70 C69 77.1(4)
F70 C69 F72 K1 -53.4(5)
F71 C69 F72 K1 -165.7(5)
C68 C69 F72 K1 67.6(5)
O13 K1 F72 C69 -35.3(5)
O73 K1 F72 C69 -47.2(4)
O53 K1 F72 C69 -127.8(4)
O1 K1 F72 C69 93.5(4)
F52 K1 F72 C69 -179.6(4)
F11 K1 F72 C69 124.7(5)
N5 K1 F72 C69 41.1(4)
F70 K1 F72 C69 31.6(4)
F56 K1 F72 C69 178.8(4)
C8 K1 F72 C69 -6.1(6)
K4 K1 F72 C69 -40.2(4)
C74 C68 O73 K4 105.9(6)
C69 C68 O73 K4 -137.4(5)
C67 C68 O73 K4 -19.6(8)
C74 C68 O73 K1 -127.6(5)
C69 C68 O73 K1 -10.8(7)
C67 C68 O73 K1 106.9(6)
C74 C68 O73 K3 -7.5(7)
C69 C68 O73 K3 109.2(5)
C67 C68 O73 K3 -133.0(5)
O13 K4 O73 C68 144.1(5)
O33 K4 O73 C68 -124.3(5)
O61 K4 O73 C68 24.6(6)
N26 K4 O73 C68 1.4(5)
F30 K4 O73 C68 -100.1(5)
F32 K4 O73 C68 -67.6(5)
C29 K4 O73 C68 -91.4(5)
K2 K4 O73 C68 -169.1(5)
K1 K4 O73 C68 141.6(5)
K3 K4 O73 C68 -127.0(5)
O13 K4 O73 K1 2.56(15)
O33 K4 O73 K1 94.17(15)
O61 K4 O73 K1 -117.0(2)
N26 K4 O73 K1 -140.2(2)
F30 K4 O73 K1 118.3(3)
F32 K4 O73 K1 150.84(14)
C29 K4 O73 K1 127.0(3)
K2 K4 O73 K1 49.28(11)
K3 K4 O73 K1 91.44(14)
O13 K4 O73 K3 -88.88(15)
O33 K4 O73 K3 2.73(16)
O61 K4 O73 K3 151.53(18)
N26 K4 O73 K3 128.3(2)
F30 K4 O73 K3 26.8(4)
F32 K4 O73 K3 59.40(18)
C29 K4 O73 K3 35.6(3)
K2 K4 O73 K3 -42.16(11)
K1 K4 O73 K3 -91.44(14)
O13 K1 O73 C68 -141.6(5)
O53 K1 O73 C68 133.3(5)
O1 K1 O73 C68 -17.6(6)
F52 K1 O73 C68 73.5(5)
F11 K1 O73 C68 -143.6(5)
N5 K1 O73 C68 -83.9(5)
F70 K1 O73 C68 -15.4(5)
F56 K1 O73 C68 114.5(5)
F72 K1 O73 C68 30.8(5)
C8 K1 O73 C68 -131.4(5)
K4 K1 O73 C68 -139.1(5)
O13 K1 O73 K4 -2.53(15)
O53 K1 O73 K4 -87.65(15)
O1 K1 O73 K4 121.4(2)
F52 K1 O73 K4 -147.48(14)
F11 K1 O73 K4 -4.5(4)
N5 K1 O73 K4 55.13(18)
F70 K1 O73 K4 123.67(18)
F56 K1 O73 K4 -106.5(2)
F72 K1 O73 K4 169.8(2)
C8 K1 O73 K4 7.69(19)
O13 K1 O73 K3 87.32(15)
O53 K1 O73 K3 2.20(14)
O1 K1 O73 K3 -148.74(18)
F52 K1 O73 K3 -57.63(16)
F11 K1 O73 K3 85.3(3)
N5 K1 O73 K3 144.97(16)
F70 K1 O73 K3 -146.48(19)
F56 K1 O73 K3 -16.6(3)
F72 K1 O73 K3 -100.32(17)
C8 K1 O73 K3 97.54(17)
K4 K1 O73 K3 89.85(15)
O53 K3 O73 C68 -140.2(5)
O33 K3 O73 C68 128.8(5)
O41 K3 O73 C68 -10.1(6)
N45 K3 O73 C68 -111.6(5)
F50 K3 O73 C68 -81.8(5)
F77 K3 O73 C68 30.1(4)
F76 K3 O73 C68 -19.0(4)
F36 K3 O73 C68 75.7(5)
F37 K3 O73 C68 90.6(5)
C74 K3 O73 C68 4.6(4)
C48 K3 O73 C68 -123.1(5)
O53 K3 O73 K4 88.27(15)
O33 K3 O73 K4 -2.71(16)
O41 K3 O73 K4 -141.7(2)
N45 K3 O73 K4 116.8(3)
F50 K3 O73 K4 146.64(14)
F77 K3 O73 K4 -101.40(19)
F76 K3 O73 K4 -150.5(2)
F36 K3 O73 K4 -55.81(15)
F37 K3 O73 K4 -40.9(2)
C74 K3 O73 K4 -126.9(3)
C48 K3 O73 K4 105.37(16)
O53 K3 O73 K1 -2.22(14)
O33 K3 O73 K1 -93.20(15)
O41 K3 O73 K1 127.8(2)
N45 K3 O73 K1 26.3(3)
F50 K3 O73 K1 56.15(14)
F77 K3 O73 K1 168.1(2)
F76 K3 O73 K1 119.01(19)
F36 K3 O73 K1 -146.30(14)
F37 K3 O73 K1 -131.40(19)
C74 K3 O73 K1 142.6(3)
C48 K3 O73 K1 14.88(17)
O73 C68 C74 F75 -172.0(6)
C69 C68 C74 F75 69.3(8)
C67 C68 C74 F75 -44.1(9)
O73 C68 C74 F77 -50.3(8)
C69 C68 C74 F77 -169.0(6)
C67 C68 C74 F77 77.6(7)
O73 C68 C74 F76 64.5(8)
C69 C68 C74 F76 -54.2(8)
C67 C68 C74 F76 -167.5(6)
O73 C68 C74 K3 5.3(5)
C69 C68 C74 K3 -113.4(5)
C67 C68 C74 K3 133.3(5)
O53 K3 C74 F75 -146.5(14)
O33 K3 C74 F75 107.0(15)
O41 K3 C74 F75 -20.4(15)
O73 K3 C74 F75 170.2(16)
N45 K3 C74 F75 -63.2(16)
F50 K3 C74 F75 -98.3(15)
F77 K3 C74 F75 56.1(14)
F76 K3 C74 F75 -68.7(14)
F36 K3 C74 F75 61.8(15)
F37 K3 C74 F75 46.1(15)
C48 K3 C74 F75 -121.8(15)
O53 K3 C74 F77 157.4(4)
O33 K3 C74 F77 50.9(4)
O41 K3 C74 F77 -76.5(4)
O73 K3 C74 F77 114.1(5)
N45 K3 C74 F77 -119.3(4)
F50 K3 C74 F77 -154.4(4)
F76 K3 C74 F77 -124.9(6)
F36 K3 C74 F77 5.7(4)
F37 K3 C74 F77 -10.0(5)
C48 K3 C74 F77 -177.9(4)
O53 K3 C74 F76 -77.8(4)
O33 K3 C74 F76 175.7(4)
O41 K3 C74 F76 48.3(4)
O73 K3 C74 F76 -121.0(5)
N45 K3 C74 F76 5.5(6)
F50 K3 C74 F76 -29.5(4)
F77 K3 C74 F76 124.9(6)
F36 K3 C74 F76 130.6(4)
F37 K3 C74 F76 114.8(4)
C48 K3 C74 F76 -53.0(5)
O53 K3 C74 C68 39.7(5)
O33 K3 C74 C68 -66.8(4)
O41 K3 C74 C68 165.9(4)
O73 K3 C74 C68 -3.5(3)
N45 K3 C74 C68 123.1(4)
F50 K3 C74 C68 88.0(4)
F77 K3 C74 C68 -117.6(6)
F76 K3 C74 C68 117.5(6)
F36 K3 C74 C68 -111.9(4)
F37 K3 C74 C68 -127.7(4)
C48 K3 C74 C68 64.5(5)
F75 C74 F76 K3 158.4(5)
F77 C74 F76 K3 46.8(5)
C68 C74 F76 K3 -73.2(6)
O53 K3 F76 C74 114.9(4)
O33 K3 F76 C74 -5.7(5)
O41 K3 F76 C74 -129.3(4)
O73 K3 F76 C74 44.1(4)
N45 K3 F76 C74 -176.0(4)
F50 K3 F76 C74 147.5(4)
F77 K3 F76 C74 -29.4(4)
F36 K3 F76 C74 -49.3(4)
F37 K3 F76 C74 -78.4(4)
C48 K3 F76 C74 135.4(4)
F75 C74 F77 K3 -160.9(5)
F76 C74 F77 K3 -48.9(5)
C68 C74 F77 K3 71.8(6)
O53 K3 F77 C74 -33.0(5)
O33 K3 F77 C74 -133.7(4)
O41 K3 F77 C74 102.6(4)
O73 K3 F77 C74 -49.4(4)
N45 K3 F77 C74 91.1(5)
F50 K3 F77 C74 26.9(4)
F76 K3 F77 C74 29.9(4)
F36 K3 F77 C74 -173.3(5)
F37 K3 F77 C74 171.0(4)
C48 K3 F77 C74 3.2(6)
O113 K11 O101 C102 172.2(9)
O173 K11 O101 C102 43.1(10)
O153 K11 O101 C102 -78.4(10)
N105 K11 O101 C102 166.5(10)
F172 K11 O101 C102 67.3(9)
F170 K11 O101 C102 26.0(9)
F152 K11 O101 C102 -47.2(9)
C104 K11 O101 C102 -167.8(11)
C169 K11 O101 C102 46.2(10)
K14 K11 O101 C102 -24.4(11)
K13 K11 O101 C102 -130.9(9)
O113 K11 O101 C103 -15.9(12)
O173 K11 O101 C103 -145.1(10)
O153 K11 O101 C103 93.4(11)
N105 K11 O101 C103 -21.7(11)
F172 K11 O101 C103 -120.9(11)
F170 K11 O101 C103 -162.1(11)
F152 K11 O101 C103 124.7(11)
C104 K11 O101 C103 4.1(11)
C169 K11 O101 C103 -142.0(11)
K14 K11 O101 C103 147.4(10)
K13 K11 O101 C103 40.9(12)
C102 O101 C103 C104 166.6(12)
K11 O101 C103 C104 -6.6(17)
O101 C103 C104 N105 60.7(17)
O101 C103 C104 K11 4.8(13)
O113 K11 C104 N105 46.1(7)
O173 K11 C104 N105 -20.4(13)
O153 K11 C104 N105 130.5(6)
O101 K11 C104 N105 -117.2(9)
F172 K11 C104 N105 -60.8(7)
F170 K11 C104 N105 -101.2(7)
F152 K11 C104 N105 -174.8(7)
C169 K11 C104 N105 -73.8(8)
K14 K11 C104 N105 112.1(7)
K13 K11 C104 N105 87.3(7)
O113 K11 C104 C103 160.2(10)
O173 K11 C104 C103 93.6(11)
O153 K11 C104 C103 -115.5(9)
O101 K11 C104 C103 -3.2(8)
N105 K11 C104 C103 114.0(13)
F172 K11 C104 C103 53.2(10)
F170 K11 C104 C103 12.8(10)
F152 K11 C104 C103 -60.7(9)
C169 K11 C104 C103 40.3(10)
K14 K11 C104 C103 -133.8(9)
K13 K11 C104 C103 -158.7(9)
C103 C104 N105 C107 175.8(10)
K11 C104 N105 C107 -110.7(7)
C103 C104 N105 C106 52.6(13)
K11 C104 N105 C106 126.0(8)
C103 C104 N105 K11 -73.5(10)
O113 K11 N105 C104 -127.4(8)
O173 K11 N105 C104 169.5(7)
O153 K11 N105 C104 -60.0(8)
O101 K11 N105 C104 47.2(7)
F172 K11 N105 C104 122.6(7)
F170 K11 N105 C104 95.5(7)
F152 K11 N105 C104 6.3(8)
C169 K11 N105 C104 120.3(7)
K14 K11 N105 C104 -119.8(7)
K13 K11 N105 C104 -95.0(7)
O113 K11 N105 C107 -15.2(6)
O173 K11 N105 C107 -78.2(6)
O153 K11 N105 C107 52.2(7)
O101 K11 N105 C107 159.5(7)
F172 K11 N105 C107 -125.1(6)
F170 K11 N105 C107 -152.2(6)
F152 K11 N105 C107 118.6(6)
C104 K11 N105 C107 112.3(10)
C169 K11 N105 C107 -127.5(6)
K14 K11 N105 C107 -7.5(8)
K13 K11 N105 C107 17.2(6)
O113 K11 N105 C106 118.9(12)
O173 K11 N105 C106 55.9(12)
O153 K11 N105 C106 -173.7(11)
O101 K11 N105 C106 -66.4(12)
F172 K11 N105 C106 9.0(12)
F170 K11 N105 C106 -18.1(12)
F152 K11 N105 C106 -107.3(11)
C104 K11 N105 C106 -113.6(14)
C169 K11 N105 C106 6.6(12)
K14 K11 N105 C106 126.6(11)
K13 K11 N105 C106 151.3(11)
C104 N105 C107 C108 141.2(10)
C106 N105 C107 C108 -99.6(13)
K11 N105 C107 C108 39.0(10)
N105 C107 C108 O113 -51.7(13)
N105 C107 C108 C109 74.9(12)
N105 C107 C108 C114 -168.1(9)
O113 C108 C109 F112 52.7(14)
C107 C108 C109 F112 -74.9(12)
C114 C108 C109 F112 171.8(10)
O113 C108 C109 F110 175.3(12)
C107 C108 C109 F110 47.6(16)
C114 C108 C109 F110 -65.6(16)
O113 C108 C109 F111 -64.1(12)
C107 C108 C109 F111 168.2(8)
C114 C108 C109 F111 54.9(11)
O113 C108 C109 K12 -12.8(8)
C107 C108 C109 K12 -140.5(7)
C114 C108 C109 K12 106.3(7)
F112 C109 F111 K12 -51.4(8)
F110 C109 F111 K12 -166.6(8)
C108 C109 F111 K12 68.7(9)
F110 C109 F112 K12 158.5(10)
F111 C109 F112 K12 44.2(7)
C108 C109 F112 K12 -75.7(10)
C109 C108 O113 K11 -94.2(10)
C107 C108 O113 K11 35.6(10)
C114 C108 O113 K11 147.4(5)
C109 C108 O113 K13 139.7(9)
C107 C108 O113 K13 -90.5(9)
C114 C108 O113 K13 21.2(10)
C109 C108 O113 K12 18.5(11)
C107 C108 O113 K12 148.3(6)
C114 C108 O113 K12 -100.0(7)
O173 K11 O113 C108 127.4(6)
O153 K11 O113 C108 -141.9(6)
O101 K11 O113 C108 -17.5(7)
N105 K11 O113 C108 -11.9(6)
F172 K11 O113 C108 71.0(6)
F170 K11 O113 C108 99.6(6)
F152 K11 O113 C108 -126.0(6)
C104 K11 O113 C108 -32.0(6)
C169 K11 O113 C108 93.7(6)
K14 K11 O113 C108 171.7(6)
K13 K11 O113 C108 -141.5(6)
O173 K11 O113 K13 -91.03(16)
O153 K11 O113 K13 -0.41(15)
O101 K11 O113 K13 124.0(3)
N105 K11 O113 K13 129.6(2)
F172 K11 O113 K13 -147.46(14)
F170 K11 O113 K13 -118.9(2)
F152 K11 O113 K13 15.5(3)
C104 K11 O113 K13 109.5(3)
C169 K11 O113 K13 -124.80(19)
K14 K11 O113 K13 -46.75(12)
O173 K11 O113 K12 0.35(17)
O153 K11 O113 K12 90.97(17)
O101 K11 O113 K12 -144.6(2)
N105 K11 O113 K12 -139.0(2)
F172 K11 O113 K12 -56.08(18)
F170 K11 O113 K12 -27.5(3)
F152 K11 O113 K12 106.9(3)
C104 K11 O113 K12 -159.1(3)
C169 K11 O113 K12 -33.4(3)
K14 K11 O113 K12 44.63(13)
K13 K11 O113 K12 91.38(17)
O113 C108 C114 F115 54.7(11)
C109 C108 C114 F115 -64.6(12)
C107 C108 C114 F115 173.0(9)
O113 C108 C114 F117 178.1(7)
C109 C108 C114 F117 58.8(11)
C107 C108 C114 F117 -63.6(10)
O113 C108 C114 F116 -60.7(10)
C109 C108 C114 F116 179.9(9)
C107 C108 C114 F116 57.6(11)
F115 C114 F116 K13 -61.4(7)
F117 C114 F116 K13 -175.6(7)
C108 C114 F116 K13 59.9(8)
C108 O113 K12 O133 140.9(6)
K11 O113 K12 O133 -90.26(17)
K13 O113 K12 O133 2.09(16)
C108 O113 K12 O173 -129.2(6)
K11 O113 K12 O173 -0.34(17)
K13 O113 K12 O173 92.01(16)
C108 O113 K12 O122 10.7(7)
K11 O113 K12 O122 139.5(2)
K13 O113 K12 O122 -128.1(3)
C108 O113 K12 F130 81.4(6)
K11 O113 K12 F130 -149.78(16)
K13 O113 K12 F130 -57.43(15)
C108 O113 K12 F111 10.0(6)
K11 O113 K12 F111 138.8(3)
K13 O113 K12 F111 -128.8(3)
C108 O113 K12 N125 122.5(6)
K11 O113 K12 N125 -108.6(3)
K13 O113 K12 N125 -16.3(4)
C108 O113 K12 F176 -96.8(6)
K11 O113 K12 F176 32.0(3)
K13 O113 K12 F176 124.4(2)
C108 O113 K12 F177 -74.3(6)
K11 O113 K12 F177 54.56(18)
K13 O113 K12 F177 146.90(14)
C108 O113 K12 F112 -39.1(6)
K11 O113 K12 F112 89.7(3)
K13 O113 K12 F112 -178.0(3)
C108 O113 K12 C109 -11.3(7)
K11 O113 K12 C109 117.6(5)
K13 O113 K12 C109 -150.1(5)
C108 O113 K12 C128 124.4(6)
K11 O113 K12 C128 -106.79(18)
K13 O113 K12 C128 -14.44(19)
C109 F111 K12 O133 -101.7(7)
C109 F111 K12 O173 18.0(8)
C109 F111 K12 O113 -38.9(6)
C109 F111 K12 O122 141.5(7)
C109 F111 K12 F130 -141.6(7)
C109 F111 K12 N125 -176.4(7)
C109 F111 K12 F176 89.3(7)
C109 F111 K12 F177 63.8(7)
C109 F111 K12 F112 28.5(7)
C109 F111 K12 C128 -124.3(7)
C109 F112 K12 O133 55.0(9)
C109 F112 K12 O173 142.9(8)
C109 F112 K12 O113 55.0(7)
C109 F112 K12 O122 -95.0(8)
C109 F112 K12 F130 -18.2(8)
C109 F112 K12 F111 -28.9(7)
C109 F112 K12 N125 -95.1(8)
C109 F112 K12 F176 -161.1(7)
C109 F112 K12 F177 -166.4(9)
C109 F112 K12 C128 22.7(10)
F112 C109 K12 O133 -140.1(7)
F110 C109 K12 O133 133(3)
F111 C109 K12 O133 93.4(7)
C108 C109 K12 O133 -25.4(9)
F112 C109 K12 O173 -39.0(8)
F110 C109 K12 O173 -126(3)
F111 C109 K12 O173 -165.5(7)
C108 C109 K12 O173 75.7(8)
F112 C109 K12 O113 -106.0(9)
F110 C109 K12 O113 167(3)
F111 C109 K12 O113 127.5(9)
C108 C109 K12 O113 8.6(5)
F112 C109 K12 O122 88.2(8)
F110 C109 K12 O122 1(3)
F111 C109 K12 O122 -38.3(7)
C108 C109 K12 O122 -157.2(7)
F112 C109 K12 F130 163.6(7)
F110 C109 K12 F130 77(3)
F111 C109 K12 F130 37.2(7)
C108 C109 K12 F130 -81.7(8)
F112 C109 K12 F111 126.5(11)
F110 C109 K12 F111 39(3)
C108 C109 K12 F111 -118.9(12)
F112 C109 K12 N125 132.2(8)
F110 C109 K12 N125 45(3)
F111 C109 K12 N125 5.8(10)
C108 C109 K12 N125 -113.1(7)
F112 C109 K12 F176 21.7(9)
F110 C109 K12 F176 -65(3)
F111 C109 K12 F176 -104.8(7)
C108 C109 K12 F176 136.3(6)
F112 C109 K12 F177 11.8(7)
F110 C109 K12 F177 -75(3)
F111 C109 K12 F177 -114.7(7)
C108 C109 K12 F177 126.4(8)
F110 C109 K12 F112 -87(3)
F111 C109 K12 F112 -126.5(11)
C108 C109 K12 F112 114.6(13)
F112 C109 K12 C128 -165.4(7)
F110 C109 K12 C128 108(3)
F111 C109 K12 C128 68.2(7)
C108 C109 K12 C128 -50.7(9)
O133 K12 O122 C123 34.2(7)
O173 K12 O122 C123 -74.7(7)
O113 K12 O122 C123 154.7(6)
F130 K12 O122 C123 77.5(6)
F111 K12 O122 C123 155.3(7)
N125 K12 O122 C123 12.6(6)
F176 K12 O122 C123 -71.6(6)
F177 K12 O122 C123 -111.6(6)
F112 K12 O122 C123 -167.4(6)
C109 K12 O122 C123 169.6(7)
C128 K12 O122 C123 40.6(6)
O133 K12 O122 C121 175.3(6)
O173 K12 O122 C121 66.4(6)
O113 K12 O122 C121 -64.2(7)
F130 K12 O122 C121 -141.4(6)
F111 K12 O122 C121 -63.6(6)
N125 K12 O122 C121 153.7(6)
F176 K12 O122 C121 69.5(6)
F177 K12 O122 C121 29.5(6)
F112 K12 O122 C121 -26.3(6)
C109 K12 O122 C121 -49.3(6)
C128 K12 O122 C121 -178.3(6)
C121 O122 C123 C124 176.0(7)
K12 O122 C123 C124 -41.8(9)
O122 C123 C124 N125 61.2(10)
C123 C124 N125 C127 -169.6(8)
C123 C124 N125 C126 69.1(10)
C123 C124 N125 K12 -46.1(8)
O133 K12 N125 C127 -17.5(5)
O173 K12 N125 C127 -99.8(6)
O113 K12 N125 C127 3.8(7)
O122 K12 N125 C127 140.5(6)
F130 K12 N125 C127 52.4(5)
F111 K12 N125 C127 91.7(6)
F176 K12 N125 C127 -149.1(6)
F177 K12 N125 C127 -158.3(5)
F112 K12 N125 C127 140.6(7)
C109 K12 N125 C127 88.9(8)
C128 K12 N125 C127 1.3(5)
O133 K12 N125 C126 102.2(6)
O173 K12 N125 C126 19.9(6)
O113 K12 N125 C126 123.5(6)
O122 K12 N125 C126 -99.9(6)
F130 K12 N125 C126 172.1(7)
F111 K12 N125 C126 -148.6(6)
F176 K12 N125 C126 -29.5(6)
F177 K12 N125 C126 -38.7(6)
F112 K12 N125 C126 -99.8(8)
C109 K12 N125 C126 -151.5(7)
C128 K12 N125 C126 120.9(7)
O133 K12 N125 C124 -140.8(6)
O173 K12 N125 C124 136.9(5)
O113 K12 N125 C124 -119.5(5)
O122 K12 N125 C124 17.1(5)
F130 K12 N125 C124 -70.9(5)
F111 K12 N125 C124 -31.6(6)
F176 K12 N125 C124 87.5(5)
F177 K12 N125 C124 78.3(5)
F112 K12 N125 C124 17.2(9)
C109 K12 N125 C124 -34.5(8)
C128 K12 N125 C124 -122.1(6)
C126 N125 C127 C128 -120.1(8)
C124 N125 C127 C128 118.6(8)
K12 N125 C127 C128 -2.1(9)
N125 C127 C128 O133 39.0(10)
N125 C127 C128 C129 -83.2(9)
N125 C127 C128 C134 160.9(7)
N125 C127 C128 K12 1.7(7)
N125 C127 C128 K13 27.3(18)
O173 K12 C128 O133 -37.0(5)
O113 K12 C128 O133 53.0(5)
O122 K12 C128 O133 -163.8(5)
F130 K12 C128 O133 138.1(6)
F111 K12 C128 O133 113.2(5)
N125 K12 C128 O133 -128.5(6)
F176 K12 C128 O133 -97.3(5)
F177 K12 C128 O133 -84.5(6)
F112 K12 C128 O133 78.6(7)
C109 K12 C128 O133 89.4(6)
O133 K12 C128 C129 -124.4(8)
O173 K12 C128 C129 -161.4(5)
O113 K12 C128 C129 -71.3(5)
O122 K12 C128 C129 71.8(5)
F130 K12 C128 C129 13.7(4)
F111 K12 C128 C129 -11.2(5)
N125 K12 C128 C129 107.2(5)
F176 K12 C128 C129 138.3(5)
F177 K12 C128 C129 151.1(5)
F112 K12 C128 C129 -45.8(7)
C109 K12 C128 C129 -35.0(6)
O133 K12 C128 C134 -3.8(11)
O173 K12 C128 C134 -40.8(13)
O113 K12 C128 C134 49.2(13)
O122 K12 C128 C134 -167.7(13)
F130 K12 C128 C134 134.3(14)
F111 K12 C128 C134 109.4(13)
N125 K12 C128 C134 -132.3(14)
F176 K12 C128 C134 -101.1(13)
F177 K12 C128 C134 -88.3(14)
F112 K12 C128 C134 74.8(14)
C109 K12 C128 C134 85.5(13)
O133 K12 C128 C127 127.4(8)
O173 K12 C128 C127 90.4(5)
O113 K12 C128 C127 -179.6(5)
O122 K12 C128 C127 -36.5(5)
F130 K12 C128 C127 -94.5(5)
F111 K12 C128 C127 -119.5(5)
N125 K12 C128 C127 -1.1(5)
F176 K12 C128 C127 30.0(5)
F177 K12 C128 C127 42.9(7)
F112 K12 C128 C127 -154.1(6)
C109 K12 C128 C127 -143.3(5)
O133 K12 C128 K13 -41.3(4)
O173 K12 C128 K13 -78.27(15)
O113 K12 C128 K13 11.75(15)
O122 K12 C128 K13 154.88(14)
F130 K12 C128 K13 96.8(2)
F111 K12 C128 K13 71.89(19)
N125 K12 C128 K13 -169.7(3)
F176 K12 C128 K13 -138.61(12)
F177 K12 C128 K13 -125.8(3)
F112 K12 C128 K13 37.3(5)
C109 K12 C128 K13 48.1(4)
O133 C128 C129 F131 180.0(7)
C134 C128 C129 F131 61.2(10)
C127 C128 C129 F131 -54.3(10)
K12 C128 C129 F131 -142.9(7)
K13 C128 C129 F131 149.1(8)
O133 C128 C129 F130 -59.2(9)
C134 C128 C129 F130 -177.9(7)
C127 C128 C129 F130 66.6(9)
K12 C128 C129 F130 -22.0(6)
K13 C128 C129 F130 -90.0(6)
O133 C128 C129 F132 58.5(9)
C134 C128 C129 F132 -60.3(9)
C127 C128 C129 F132 -175.8(7)
K12 C128 C129 F132 95.7(6)
K13 C128 C129 F132 27.7(6)
F131 C129 F130 K12 155.4(5)
F132 C129 F130 K12 -93.7(6)
C128 C129 F130 K12 29.1(8)
O133 K12 F130 C129 -1.4(5)
O173 K12 F130 C129 -8.0(7)
O113 K12 F130 C129 82.5(6)
O122 K12 F130 C129 -136.8(6)
F111 K12 F130 C129 139.6(6)
N125 K12 F130 C129 -71.6(6)
F176 K12 F130 C129 -99.1(6)
F177 K12 F130 C129 -155.8(5)
F112 K12 F130 C129 132.5(6)
C109 K12 F130 C129 125.5(6)
C128 K12 F130 C129 -17.3(5)
F131 C129 F132 K13 -163.8(5)
F130 C129 F132 K13 84.7(6)
C128 C129 F132 K13 -36.7(8)
C129 C128 O133 K14 178.4(5)
C134 C128 O133 K14 -63.9(9)
C127 C128 O133 K14 56.6(10)
K12 C128 O133 K14 117.9(7)
K13 C128 O133 K14 -130.8(8)
C129 C128 O133 K12 60.5(7)
C134 C128 O133 K12 178.2(5)
C127 C128 O133 K12 -61.2(8)
K13 C128 O133 K12 111.3(5)
C129 C128 O133 K13 -50.8(8)
C134 C128 O133 K13 66.9(8)
C127 C128 O133 K13 -172.5(5)
K12 C128 O133 K13 -111.3(5)
O173 K12 O133 C128 144.8(5)
O113 K12 O133 C128 -127.8(5)
O122 K12 O133 C128 18.2(5)
F130 K12 O133 C128 -31.8(5)
F111 K12 O133 C128 -77.8(5)
N125 K12 O133 C128 40.1(5)
F176 K12 O133 C128 92.0(5)
F177 K12 O133 C128 127.6(5)
F112 K12 O133 C128 -127.8(6)
C109 K12 O133 C128 -105.3(6)
O173 K12 O133 K14 4.56(16)
O113 K12 O133 K14 91.99(16)
O122 K12 O133 K14 -122.08(17)
F130 K12 O133 K14 -172.1(2)
F111 K12 O133 K14 141.9(2)
N125 K12 O133 K14 -100.2(2)
F176 K12 O133 K14 -48.23(19)
F177 K12 O133 K14 -12.6(3)
F112 K12 O133 K14 91.9(4)
C109 K12 O133 K14 114.4(4)
C128 K12 O133 K14 -140.3(6)
O173 K12 O133 K13 -89.53(16)
O113 K12 O133 K13 -2.10(16)
O122 K12 O133 K13 143.83(16)
F130 K12 O133 K13 93.85(19)
F111 K12 O133 K13 47.8(3)
N125 K12 O133 K13 165.7(2)
F176 K12 O133 K13 -142.32(13)
F177 K12 O133 K13 -106.7(3)
F112 K12 O133 K13 -2.1(4)
C109 K12 O133 K13 20.3(4)
C128 K12 O133 K13 125.7(5)
O133 C128 C134 F136 -58.6(9)
C129 C128 C134 F136 60.0(9)
C127 C128 C134 F136 176.2(7)
K12 C128 C134 F136 -55.8(15)
K13 C128 C134 F136 -21.6(7)
O133 C128 C134 F135 176.2(8)
C129 C128 C134 F135 -65.2(11)
C127 C128 C134 F135 51.0(10)
K12 C128 C134 F135 179.0(8)
K13 C128 C134 F135 -146.8(8)
O133 C128 C134 F137 58.9(10)
C129 C128 C134 F137 177.4(8)
C127 C128 C134 F137 -66.4(9)
K12 C128 C134 F137 61.7(17)
K13 C128 C134 F137 95.9(7)
F135 C134 F136 K13 153.2(5)
F137 C134 F136 K13 -94.0(6)
C128 C134 F136 K13 25.1(8)
C128 O133 K13 O113 124.6(5)
K14 O133 K13 O113 -88.65(17)
K12 O133 K13 O113 2.17(16)
C128 O133 K13 O153 -147.1(5)
K14 O133 K13 O153 -0.37(17)
K12 O133 K13 O153 90.46(16)
C128 O133 K13 O142 -13.3(7)
K14 O133 K13 O142 133.5(3)
K12 O133 K13 O142 -135.7(3)
C128 O133 K13 N145 -103.3(6)
K14 O133 K13 N145 43.4(3)
K12 O133 K13 N145 134.2(3)
C128 O133 K13 F132 23.6(5)
K14 O133 K13 F132 170.4(2)
K12 O133 K13 F132 -98.80(19)
C128 O133 K13 F116 81.4(6)
K14 O133 K13 F116 -131.9(2)
K12 O133 K13 F116 -41.1(3)
C128 O133 K13 F136 -36.4(5)
K14 O133 K13 F136 110.3(2)
K12 O133 K13 F136 -158.9(2)
K14 O133 K13 C128 146.7(6)
K12 O133 K13 C128 -122.5(6)
C128 O133 K13 K11 168.4(5)
K14 O133 K13 K11 -44.92(13)
K12 O133 K13 K11 45.91(12)
C128 O133 K13 K14 -146.7(6)
K12 O133 K13 K14 90.82(17)
C128 O133 K13 K12 122.5(6)
K14 O133 K13 K12 -90.82(17)
C108 O113 K13 O133 -134.4(6)
K11 O113 K13 O133 88.66(16)
K12 O113 K13 O133 -2.07(15)
C108 O113 K13 O153 137.4(6)
K11 O113 K13 O153 0.42(16)
K12 O113 K13 O153 -90.32(16)
C108 O113 K13 O142 9.2(7)
K11 O113 K13 O142 -127.8(3)
K12 O113 K13 O142 141.5(3)
C108 O113 K13 N145 81.8(7)
K11 O113 K13 N145 -55.1(2)
K12 O113 K13 N145 -145.85(19)
C108 O113 K13 F132 -74.9(6)
K11 O113 K13 F132 148.19(15)
K12 O113 K13 F132 57.45(17)
C108 O113 K13 F116 5.3(6)
K11 O113 K13 F116 -131.7(2)
K12 O113 K13 F116 137.6(2)
C108 O113 K13 F136 -109.7(6)
K11 O113 K13 F136 113.4(3)
K12 O113 K13 F136 22.6(3)
C108 O113 K13 C128 -118.2(6)
K11 O113 K13 C128 104.83(17)
K12 O113 K13 C128 14.10(18)
C108 O113 K13 K11 137.0(7)
K12 O113 K13 K11 -90.74(16)
C108 O113 K13 K14 -176.9(6)
K11 O113 K13 K14 46.13(12)
K12 O113 K13 K14 -44.60(12)
C108 O113 K13 K12 -132.3(7)
K11 O113 K13 K12 90.74(16)
C129 F132 K13 O133 9.3(5)
C129 F132 K13 O113 -73.5(5)
C129 F132 K13 O153 26.6(7)
C129 F132 K13 O142 162.8(6)
C129 F132 K13 N145 136.3(5)
C129 F132 K13 F116 -128.8(5)
C129 F132 K13 F136 78.1(5)
C129 F132 K13 C128 20.6(5)
C129 F132 K13 K11 -43.4(6)
C129 F132 K13 K14 15.9(5)
C129 F132 K13 K12 -34.9(5)
C114 F116 K13 O133 20.6(7)
C114 F116 K13 O113 -34.6(6)
C114 F116 K13 O153 -96.5(6)
C114 F116 K13 O142 148.8(7)
C114 F116 K13 N145 -156.2(6)
C114 F116 K13 F132 67.9(6)
C114 F116 K13 F136 95.2(6)
C114 F116 K13 C128 43.7(7)
C114 F116 K13 K11 -65.7(6)
C114 F116 K13 K14 -38.3(7)
C114 F116 K13 K12 -6.0(6)
C134 F136 K13 O133 2.5(5)
C134 F136 K13 O113 -27.8(7)
C134 F136 K13 O153 79.1(6)
C134 F136 K13 O142 -160.5(6)
C134 F136 K13 N145 142.1(5)
C134 F136 K13 F132 -74.8(5)
C134 F136 K13 F116 -111.2(6)
C134 F136 K13 C128 -15.0(5)
C134 F136 K13 K11 40.3(6)
C134 F136 K13 K14 42.9(5)
C134 F136 K13 K12 -11.8(6)
C129 C128 K13 O133 132.3(8)
C134 C128 K13 O133 -119.9(7)
C127 C128 K13 O133 16.3(12)
K12 C128 K13 O133 44.2(5)
O133 C128 K13 O113 -56.4(5)
C129 C128 K13 O113 75.9(5)
C134 C128 K13 O113 -176.2(4)
C127 C128 K13 O113 -40.1(14)
K12 C128 K13 O113 -12.16(16)
O133 C128 K13 O153 34.1(5)
C129 C128 K13 O153 166.4(4)
C134 C128 K13 O153 -85.7(4)
C127 C128 K13 O153 50.4(14)
K12 C128 K13 O153 78.33(16)
O133 C128 K13 O142 169.4(5)
C129 C128 K13 O142 -58.3(5)
C134 C128 K13 O142 49.6(5)
C127 C128 K13 O142 -174.3(13)
K12 C128 K13 O142 -146.3(3)
O133 C128 K13 N145 97.6(6)
C129 C128 K13 N145 -130.1(5)
C134 C128 K13 N145 -22.3(6)
C127 C128 K13 N145 113.9(13)
K12 C128 K13 N145 141.8(2)
O133 C128 K13 F132 -149.2(6)
C129 C128 K13 F132 -16.9(4)
C134 C128 K13 F132 90.9(5)
C127 C128 K13 F132 -132.9(14)
K12 C128 K13 F132 -105.0(3)
O133 C128 K13 F116 -112.1(5)
C129 C128 K13 F116 20.2(5)
C134 C128 K13 F116 128.0(4)
C127 C128 K13 F116 -95.8(14)
K12 C128 K13 F116 -67.9(2)
O133 C128 K13 F136 131.9(6)
C129 C128 K13 F136 -95.8(5)
C134 C128 K13 F136 12.1(4)
C127 C128 K13 F136 148.2(15)
K12 C128 K13 F136 176.1(3)
O133 C128 K13 K11 -12.2(5)
C129 C128 K13 K11 120.1(4)
C134 C128 K13 K11 -132.0(4)
C127 C128 K13 K11 4.2(14)
K12 C128 K13 K11 32.06(13)
O133 C128 K13 K14 25.5(5)
C129 C128 K13 K14 157.7(5)
C134 C128 K13 K14 -94.4(4)
C127 C128 K13 K14 41.8(13)
K12 C128 K13 K14 69.67(10)
O133 C128 K13 K12 -44.2(5)
C129 C128 K13 K12 88.1(5)
C134 C128 K13 K12 -164.1(5)
C127 C128 K13 K12 -27.9(13)
O113 K11 K13 O133 -89.57(19)
O173 K11 K13 O133 0.00(16)
O153 K11 K13 O133 89.83(19)
O101 K11 K13 O133 175.5(3)
N105 K11 K13 O133 -133.29(19)
F172 K11 K13 O133 -34.1(2)
F170 K11 K13 O133 32.7(2)
F152 K11 K13 O133 100.45(18)
C104 K11 K13 O133 -158.6(3)
C169 K11 K13 O133 -0.4(2)
K14 K11 K13 O133 33.64(12)
O173 K11 K13 O113 89.57(19)
O153 K11 K13 O113 179.4(2)
O101 K11 K13 O113 -94.9(3)
N105 K11 K13 O113 -43.7(2)
F172 K11 K13 O113 55.5(2)
F170 K11 K13 O113 122.3(2)
F152 K11 K13 O113 -170.0(2)
C104 K11 K13 O113 -69.1(3)
C169 K11 K13 O113 89.2(3)
K14 K11 K13 O113 123.22(16)
O113 K11 K13 O153 -179.4(2)
O173 K11 K13 O153 -89.83(19)
O101 K11 K13 O153 85.7(3)
N105 K11 K13 O153 136.9(2)
F172 K11 K13 O153 -123.9(2)
F170 K11 K13 O153 -57.1(2)
F152 K11 K13 O153 10.6(2)
C104 K11 K13 O153 111.5(3)
C169 K11 K13 O153 -90.2(3)
K14 K11 K13 O153 -56.19(15)
O113 K11 K13 O142 92.2(4)
O173 K11 K13 O142 -178.2(4)
O153 K11 K13 O142 -88.4(4)
O101 K11 K13 O142 -2.7(4)
N105 K11 K13 O142 48.5(4)
F172 K11 K13 O142 147.7(4)
F170 K11 K13 O142 -145.4(4)
F152 K11 K13 O142 -77.8(4)
C104 K11 K13 O142 23.2(4)
C169 K11 K13 O142 -178.6(4)
K14 K11 K13 O142 -144.6(3)
O113 K11 K13 N145 134.3(2)
O173 K11 K13 N145 -136.1(2)
O153 K11 K13 N145 -46.3(2)
O101 K11 K13 N145 39.5(3)
N105 K11 K13 N145 90.6(2)
F172 K11 K13 N145 -170.2(2)
F170 K11 K13 N145 -103.3(2)
F152 K11 K13 N145 -35.6(2)
C104 K11 K13 N145 65.3(3)
C169 K11 K13 N145 -136.5(3)
K14 K11 K13 N145 -102.44(17)
O113 K11 K13 F132 -45.9(2)
O173 K11 K13 F132 43.7(2)
O153 K11 K13 F132 133.5(2)
O101 K11 K13 F132 -140.8(3)
N105 K11 K13 F132 -89.6(2)
F172 K11 K13 F132 9.6(3)
F170 K11 K13 F132 76.4(2)
F152 K11 K13 F132 144.1(2)
C104 K11 K13 F132 -115.0(3)
C169 K11 K13 F132 43.3(3)
K14 K11 K13 F132 77.33(18)
O113 K11 K13 F116 38.5(2)
O173 K11 K13 F116 128.08(17)
O153 K11 K13 F116 -142.1(2)
O101 K11 K13 F116 -56.4(3)
N105 K11 K13 F116 -5.21(19)
F172 K11 K13 F116 94.0(2)
F170 K11 K13 F116 160.8(2)
F152 K11 K13 F116 -131.48(18)
C104 K11 K13 F116 -30.6(3)
C169 K11 K13 F116 127.7(2)
K14 K11 K13 F116 161.72(13)
O113 K11 K13 F136 -120.2(2)
O173 K11 K13 F136 -30.6(2)
O153 K11 K13 F136 59.2(2)
O101 K11 K13 F136 144.9(3)
N105 K11 K13 F136 -163.9(2)
F172 K11 K13 F136 -64.7(3)
F170 K11 K13 F136 2.2(3)
F152 K11 K13 F136 69.9(2)
C104 K11 K13 F136 170.8(3)
C169 K11 K13 F136 -31.0(3)
K14 K11 K13 F136 3.06(18)
O113 K11 K13 C128 -85.5(2)
O173 K11 K13 C128 4.04(18)
O153 K11 K13 C128 93.9(2)
O101 K11 K13 C128 179.6(3)
N105 K11 K13 C128 -129.2(2)
F172 K11 K13 C128 -30.1(2)
F170 K11 K13 C128 36.8(2)
F152 K11 K13 C128 104.48(19)
C104 K11 K13 C128 -154.6(3)
C169 K11 K13 C128 3.7(3)
K14 K11 K13 C128 37.68(14)
O113 K11 K13 K14 -123.22(16)
O173 K11 K13 K14 -33.64(12)
O153 K11 K13 K14 56.19(15)
O101 K11 K13 K14 141.9(2)
N105 K11 K13 K14 -166.93(15)
F172 K11 K13 K14 -67.74(17)
F170 K11 K13 K14 -0.89(16)
F152 K11 K13 K14 66.80(13)
C104 K11 K13 K14 167.7(3)
C169 K11 K13 K14 -34.0(2)
O113 K11 K13 K12 -55.26(16)
O173 K11 K13 K12 34.32(12)
O153 K11 K13 K12 124.15(16)
O101 K11 K13 K12 -150.1(3)
N105 K11 K13 K12 -98.97(15)
F172 K11 K13 K12 0.22(17)
F170 K11 K13 K12 67.06(16)
F152 K11 K13 K12 134.76(14)
C104 K11 K13 K12 -124.3(3)
C169 K11 K13 K12 33.9(2)
K14 K11 K13 K12 67.96(4)
O173 K12 K13 O133 90.18(19)
O113 K12 K13 O133 176.9(2)
O122 K12 K13 O133 -68.7(3)
F130 K12 K13 O133 -65.95(19)
F111 K12 K13 O133 -141.0(3)
N125 K12 K13 O133 -12.6(2)
F176 K12 K13 O133 66.3(2)
F177 K12 K13 O133 127.7(2)
F112 K12 K13 O133 178.6(3)
C109 K12 K13 O133 -163.1(3)
C128 K12 K13 O133 -20.1(2)
O133 K12 K13 O113 -176.9(2)
O173 K12 K13 O113 -86.77(19)
O122 K12 K13 O113 114.4(3)
F130 K12 K13 O113 117.10(19)
F111 K12 K13 O113 42.0(3)
N125 K12 K13 O113 170.4(2)
F176 K12 K13 O113 -110.6(2)
F177 K12 K13 O113 -49.3(2)
F112 K12 K13 O113 1.6(3)
C109 K12 K13 O113 20.0(3)
C128 K12 K13 O113 163.0(2)
O133 K12 K13 O153 -88.43(19)
O173 K12 K13 O153 1.75(15)
O113 K12 K13 O153 88.52(19)
O122 K12 K13 O153 -157.1(3)
F130 K12 K13 O153 -154.38(16)
F111 K12 K13 O153 130.5(2)
N125 K12 K13 O153 -101.06(18)
F176 K12 K13 O153 -22.1(2)
F177 K12 K13 O153 39.26(19)
F112 K12 K13 O153 90.2(2)
C109 K12 K13 O153 108.5(3)
C128 K12 K13 O153 -108.51(19)
O133 K12 K13 O142 98.8(6)
O173 K12 K13 O142 -171.0(6)
O113 K12 K13 O142 -84.2(6)
O122 K12 K13 O142 30.1(7)
F130 K12 K13 O142 32.9(6)
F111 K12 K13 O142 -42.2(6)
N125 K12 K13 O142 86.2(6)
F176 K12 K13 O142 165.1(6)
F177 K12 K13 O142 -133.5(6)
F112 K12 K13 O142 -82.6(6)
C109 K12 K13 O142 -64.2(7)
C128 K12 K13 O142 78.8(6)
O133 K12 K13 N145 -105.0(4)
O173 K12 K13 N145 -14.8(4)
O113 K12 K13 N145 71.9(4)
O122 K12 K13 N145 -173.7(4)
F130 K12 K13 N145 -171.0(4)
F111 K12 K13 N145 114.0(4)
N125 K12 K13 N145 -117.6(4)
F176 K12 K13 N145 -38.7(4)
F177 K12 K13 N145 22.7(4)
F112 K12 K13 N145 73.6(4)
C109 K12 K13 N145 91.9(5)
C128 K12 K13 N145 -125.1(4)
O133 K12 K13 F132 63.2(2)
O173 K12 K13 F132 153.33(16)
O113 K12 K13 F132 -119.9(2)
O122 K12 K13 F132 -5.5(3)
F130 K12 K13 F132 -2.80(16)
F111 K12 K13 F132 -77.9(2)
N125 K12 K13 F132 50.52(18)
F176 K12 K13 F132 129.5(2)
F177 K12 K13 F132 -169.15(19)
F112 K12 K13 F132 -118.3(2)
C109 K12 K13 F132 -99.9(3)
C128 K12 K13 F132 43.07(19)
O133 K12 K13 F116 148.8(2)
O173 K12 K13 F116 -121.05(18)
O113 K12 K13 F116 -34.3(2)
O122 K12 K13 F116 80.1(3)
F130 K12 K13 F116 82.81(17)
F111 K12 K13 F116 7.7(3)
N125 K12 K13 F116 136.1(2)
F176 K12 K13 F116 -144.9(2)
F177 K12 K13 F116 -83.5(2)
F112 K12 K13 F116 -32.6(2)
C109 K12 K13 F116 -14.3(3)
C128 K12 K13 F116 128.7(2)
O133 K12 K13 F136 17.5(2)
O173 K12 K13 F136 107.69(17)
O113 K12 K13 F136 -165.5(2)
O122 K12 K13 F136 -51.2(3)
F130 K12 K13 F136 -48.45(16)
F111 K12 K13 F136 -123.5(2)
N125 K12 K13 F136 4.88(19)
F176 K12 K13 F136 83.8(2)
F177 K12 K13 F136 145.20(19)
F112 K12 K13 F136 -163.9(2)
C109 K12 K13 F136 -145.5(3)
C128 K12 K13 F136 -2.57(19)
O133 K12 K13 C128 20.1(2)
O173 K12 K13 C128 110.26(18)
O113 K12 K13 C128 -163.0(2)
O122 K12 K13 C128 -48.6(3)
F130 K12 K13 C128 -45.87(18)
F111 K12 K13 C128 -121.0(3)
N125 K12 K13 C128 7.4(2)
F176 K12 K13 C128 86.4(2)
F177 K12 K13 C128 147.8(2)
F112 K12 K13 C128 -161.3(3)
C109 K12 K13 C128 -143.0(3)
O133 K12 K13 K11 -123.91(16)
O173 K12 K13 K11 -33.73(11)
O113 K12 K13 K11 53.04(16)
O122 K12 K13 K11 167.4(3)
F130 K12 K13 K11 170.13(12)
F111 K12 K13 K11 95.1(2)
N125 K12 K13 K11 -136.54(15)
F176 K12 K13 K11 -57.61(18)
F177 K12 K13 K11 3.78(15)
F112 K12 K13 K11 54.7(2)
C109 K12 K13 K11 73.0(3)
C128 K12 K13 K11 -143.99(16)
O133 K12 K13 K14 -53.08(16)
O173 K12 K13 K14 37.10(11)
O113 K12 K13 K14 123.87(16)
O122 K12 K13 K14 -121.8(3)
F130 K12 K13 K14 -119.03(11)
F111 K12 K13 K14 165.9(2)
N125 K12 K13 K14 -65.71(14)
F176 K12 K13 K14 13.22(18)
F177 K12 K13 K14 74.61(15)
F112 K12 K13 K14 125.5(2)
C109 K12 K13 K14 143.9(3)
C128 K12 K13 K14 -73.16(15)
O133 K13 O142 C143 -132.3(10)
O113 K13 O142 C143 102.1(11)
O153 K13 O142 C143 -10.3(13)
N145 K13 O142 C143 -5.1(10)
F132 K13 O142 C143 -164.2(11)
F116 K13 O142 C143 105.6(12)
F136 K13 O142 C143 -112.9(11)
C128 K13 O142 C143 -137.1(10)
K11 K13 O142 C143 45.3(13)
K14 K13 O142 C143 -66.6(13)
K12 K13 O142 C143 161.1(8)
O133 K13 O142 C141 70.4(13)
O113 K13 O142 C141 -55.2(13)
O153 K13 O142 C141 -167.7(11)
N145 K13 O142 C141 -162.4(14)
F132 K13 O142 C141 38.5(12)
F116 K13 O142 C141 -51.7(12)
F136 K13 O142 C141 89.8(12)
C128 K13 O142 C141 65.6(13)
K11 K13 O142 C141 -112.1(11)
K14 K13 O142 C141 136.1(11)
K12 K13 O142 C141 3.8(16)
C141 O142 C143 C144 -178.9(13)
K13 O142 C143 C144 22.5(17)
O142 C143 C144 N145 -36.8(19)
C143 C144 N145 C147 174.9(12)
C143 C144 N145 C146 -66.6(15)
C143 C144 N145 K13 32.4(17)
O133 K13 N145 C144 108.8(9)
O113 K13 N145 C144 -129.5(9)
O153 K13 N145 C144 160.7(9)
O142 K13 N145 C144 -14.2(9)
F132 K13 N145 C144 16.2(10)
F116 K13 N145 C144 -74.9(9)
F136 K13 N145 C144 58.0(9)
C128 K13 N145 C144 80.3(9)
K11 K13 N145 C144 -164.1(9)
K14 K13 N145 C144 137.0(9)
K12 K13 N145 C144 179.7(8)
O133 K13 N145 C147 -33.2(8)
O113 K13 N145 C147 88.5(7)
O153 K13 N145 C147 18.7(6)
O142 K13 N145 C147 -156.2(8)
F132 K13 N145 C147 -125.8(7)
F116 K13 N145 C147 143.1(7)
F136 K13 N145 C147 -84.0(7)
C128 K13 N145 C147 -61.7(8)
K11 K13 N145 C147 53.9(7)
K14 K13 N145 C147 -5.0(7)
K12 K13 N145 C147 37.7(9)
O133 K13 N145 C146 -142.2(6)
O113 K13 N145 C146 -20.6(6)
O153 K13 N145 C146 -90.3(6)
O142 K13 N145 C146 94.8(7)
F132 K13 N145 C146 125.1(6)
F116 K13 N145 C146 34.0(6)
F136 K13 N145 C146 166.9(6)
C128 K13 N145 C146 -170.7(6)
K11 K13 N145 C146 -55.1(6)
K14 K13 N145 C146 -114.0(6)
K12 K13 N145 C146 -71.4(7)
C144 N145 C147 C148 -161.0(10)
C146 N145 C147 C148 80.3(11)
K13 N145 C147 C148 -19.4(11)
N145 C147 C148 O153 3.8(12)
N145 C147 C148 C154 127.7(9)
N145 C147 C148 C149 -118.8(9)
O153 C148 C149 F152 47.7(11)
C154 C148 C149 F152 -69.3(11)
C147 C148 C149 F152 175.5(9)
O153 C148 C149 F150 -69.3(9)
C154 C148 C149 F150 173.7(8)
C147 C148 C149 F150 58.5(9)
O153 C148 C149 F151 170.9(8)
C154 C148 C149 F151 53.9(11)
C147 C148 C149 F151 -61.3(11)
F150 C149 F152 K11 57.4(7)
F151 C149 F152 K11 170.7(7)
C148 C149 F152 K11 -62.8(9)
O113 K11 F152 C149 24.3(7)
O173 K11 F152 C149 127.4(6)
O153 K11 F152 C149 44.3(6)
O101 K11 F152 C149 -101.4(6)
N105 K11 F152 C149 -65.0(6)
F172 K11 F152 C149 -172.8(6)
F170 K11 F152 C149 176.8(6)
C104 K11 F152 C149 -62.3(7)
C169 K11 F152 C149 170.7(6)
K14 K11 F152 C149 91.6(6)
K13 K11 F152 C149 35.1(6)
C154 C148 O153 K13 -107.9(8)
C147 C148 O153 K13 15.6(10)
C149 C148 O153 K13 137.4(6)
C154 C148 O153 K11 124.9(7)
C147 C148 O153 K11 -111.6(7)
C149 C148 O153 K11 10.2(9)
C154 C148 O153 K14 6.4(9)
C147 C148 O153 K14 129.9(7)
C149 C148 O153 K14 -108.3(7)
O133 K13 O153 C148 128.9(6)
O113 K13 O153 C148 -143.0(6)
O142 K13 O153 C148 -12.7(7)
N145 K13 O153 C148 -17.9(6)
F132 K13 O153 C148 114.0(6)
F116 K13 O153 C148 -95.6(6)
F136 K13 O153 C148 75.1(6)
C128 K13 O153 C148 118.1(6)
K11 K13 O153 C148 -142.6(6)
K14 K13 O153 C148 128.6(6)
K12 K13 O153 C148 171.7(5)
O133 K13 O153 K11 -88.45(16)
O113 K13 O153 K11 -0.41(15)
O142 K13 O153 K11 129.9(4)
N145 K13 O153 K11 124.7(3)
F132 K13 O153 K11 -103.4(3)
F116 K13 O153 K11 47.0(2)
F136 K13 O153 K11 -142.32(15)
C128 K13 O153 K11 -99.26(18)
K14 K13 O153 K11 -88.80(15)
K12 K13 O153 K11 -45.70(11)
O133 K13 O153 K14 0.34(16)
O113 K13 O153 K14 88.39(15)
O142 K13 O153 K14 -141.3(4)
N145 K13 O153 K14 -146.5(3)
F132 K13 O153 K14 -14.6(4)
F116 K13 O153 K14 135.76(17)
F136 K13 O153 K14 -53.52(17)
C128 K13 O153 K14 -10.47(19)
K11 K13 O153 K14 88.80(15)
K12 K13 O153 K14 43.10(11)
O113 K11 O153 C148 138.9(6)
O173 K11 O153 C148 -130.7(6)
O101 K11 O153 C148 10.1(6)
N105 K11 O153 C148 83.1(6)
F172 K11 O153 C148 -101.3(6)
F170 K11 O153 C148 -75.6(6)
F152 K11 O153 C148 -28.4(5)
C104 K11 O153 C148 60.0(6)
C169 K11 O153 C148 -97.2(6)
K14 K11 O153 C148 -131.1(6)
K13 K11 O153 C148 138.5(6)
O113 K11 O153 K13 0.41(15)
O173 K11 O153 K13 90.85(16)
O101 K11 O153 K13 -128.33(19)
N105 K11 O153 K13 -55.3(2)
F172 K11 O153 K13 120.2(2)
F170 K11 O153 K13 145.95(13)
F152 K11 O153 K13 -166.8(2)
C104 K11 O153 K13 -78.4(3)
C169 K11 O153 K13 124.34(19)
K14 K11 O153 K13 90.47(15)
O113 K11 O153 K14 -90.05(15)
O173 K11 O153 K14 0.38(15)
O101 K11 O153 K14 141.20(18)
N105 K11 O153 K14 -145.8(2)
F172 K11 O153 K14 29.8(3)
F170 K11 O153 K14 55.48(16)
F152 K11 O153 K14 102.7(2)
C104 K11 O153 K14 -168.9(3)
C169 K11 O153 K14 33.9(2)
K13 K11 O153 K14 -90.47(15)
O153 C148 C154 F155 178.1(10)
C147 C148 C154 F155 49.3(14)
C149 C148 C154 F155 -65.3(13)
O153 C148 C154 F157 55.5(11)
C147 C148 C154 F157 -73.3(9)
C149 C148 C154 F157 172.1(8)
O153 C148 C154 F156 -61.2(11)
C147 C148 C154 F156 170.0(8)
C149 C148 C154 F156 55.4(10)
O153 C148 C154 K14 -4.4(7)
C147 C148 C154 K14 -133.3(6)
C149 C148 C154 K14 112.2(6)
F155 C154 F156 K14 -160.5(9)
F157 C154 F156 K14 -47.4(7)
C148 C154 F156 K14 72.5(8)
F155 C154 F157 K14 157.5(7)
F156 C154 F157 K14 46.0(7)
C148 C154 F157 K14 -74.9(7)
C128 O133 K14 O173 -131.7(7)
K12 O133 K14 O173 -4.64(16)
K13 O133 K14 O173 89.59(17)
C128 O133 K14 O153 139.1(7)
K12 O133 K14 O153 -93.88(16)
K13 O133 K14 O153 0.35(16)
C128 O133 K14 O162 -8.3(7)
K12 O133 K14 O162 118.76(19)
K13 O133 K14 O162 -147.01(18)
C128 O133 K14 N165 -83.9(7)
K12 O133 K14 N165 43.2(3)
K13 O133 K14 N165 137.4(2)
C128 O133 K14 F156 103.0(7)
K12 O133 K14 F156 -130.0(3)
K13 O133 K14 F156 -35.7(3)
C128 O133 K14 F157 84.3(7)
K12 O133 K14 F157 -148.68(17)
K13 O133 K14 F157 -54.45(19)
C128 O133 K14 C154 103.0(7)
K12 O133 K14 C154 -130.0(3)
K13 O133 K14 C154 -35.8(3)
C128 O133 K14 K12 -127.0(7)
K13 O133 K14 K12 94.23(18)
C128 O133 K14 K11 -176.0(6)
K12 O133 K14 K11 -48.98(12)
K13 O133 K14 K11 45.25(13)
C128 O133 K14 K13 138.7(7)
K12 O133 K14 K13 -94.23(18)
C148 O153 K14 O133 -131.0(5)
K13 O153 K14 O133 -0.35(16)
K11 O153 K14 O133 91.07(16)
C148 O153 K14 O173 137.5(5)
K13 O153 K14 O173 -91.80(16)
K11 O153 K14 O173 -0.38(15)
C148 O153 K14 O162 0.7(6)
K13 O153 K14 O162 131.4(2)
K11 O153 K14 O162 -137.2(2)
C148 O153 K14 N165 83.3(6)
K13 O153 K14 N165 -146.00(17)
K11 O153 K14 N165 -54.6(2)
C148 O153 K14 F156 20.2(5)
K13 O153 K14 F156 150.8(3)
K11 O153 K14 F156 -117.7(2)
C148 O153 K14 F157 -30.7(5)
K13 O153 K14 F157 100.0(2)
K11 O153 K14 F157 -168.6(3)
C148 O153 K14 C154 -4.0(6)
K13 O153 K14 C154 126.7(4)
K11 O153 K14 C154 -141.9(4)
C148 O153 K14 K12 -176.0(5)
K13 O153 K14 K12 -45.30(12)
K11 O153 K14 K12 46.12(11)
C148 O153 K14 K11 137.9(6)
K13 O153 K14 K11 -91.42(15)
C148 O153 K14 K13 -130.7(6)
K11 O153 K14 K13 91.42(15)
C154 F156 K14 O133 -0.1(8)
C154 F156 K14 O173 -118.0(7)
C154 F156 K14 O153 -43.9(6)
C154 F156 K14 O162 123.7(7)
C154 F156 K14 N165 -175.3(7)
C154 F156 K14 F157 28.2(6)
C154 F156 K14 K12 -73.3(8)
C154 F156 K14 K11 -82.8(7)
C154 F156 K14 K13 -24.0(7)
C154 F157 K14 O133 132.2(6)
C154 F157 K14 O173 30.4(7)
C154 F157 K14 O153 50.3(5)
C154 F157 K14 O162 -110.2(6)
C154 F157 K14 N165 -58.0(6)
C154 F157 K14 F156 -28.5(5)
C154 F157 K14 K12 101.8(6)
C154 F157 K14 K11 42.2(6)
C154 F157 K14 K13 96.1(5)
F155 C154 K14 O133 -124(2)
F157 C154 K14 O133 -52.6(6)
F156 C154 K14 O133 179.9(6)
C148 C154 K14 O133 62.4(7)
F155 C154 K14 O173 130(2)
F157 C154 K14 O173 -159.1(5)
F156 C154 K14 O173 73.4(7)
C148 C154 K14 O173 -44.1(7)
F155 C154 K14 O153 177(3)
F157 C154 K14 O153 -112.0(7)
F156 C154 K14 O153 120.6(8)
C148 C154 K14 O153 3.0(4)
F155 C154 K14 O162 0(3)
F157 C154 K14 O162 71.0(6)
F156 C154 K14 O162 -56.4(7)
C148 C154 K14 O162 -174.0(6)
F155 C154 K14 N165 62(3)
F157 C154 K14 N165 132.5(5)
F156 C154 K14 N165 5.0(7)
C148 C154 K14 N165 -112.5(6)
F155 C154 K14 F156 57(2)
F157 C154 K14 F156 127.4(9)
C148 C154 K14 F156 -117.5(11)
F155 C154 K14 F157 -71(3)
F156 C154 K14 F157 -127.4(9)
C148 C154 K14 F157 115.0(9)
F155 C154 K14 K12 -172(2)
F157 C154 K14 K12 -101.0(6)
F156 C154 K14 K12 131.6(5)
C148 C154 K14 K12 14.0(8)
F155 C154 K14 K11 151(3)
F157 C154 K14 K11 -138.1(6)
F156 C154 K14 K11 94.4(7)
C148 C154 K14 K11 -23.1(6)
F155 C154 K14 K13 -148(3)
F157 C154 K14 K13 -77.1(5)
F156 C154 K14 K13 155.4(7)
C148 C154 K14 K13 37.9(6)
O173 K12 K14 O133 -173.6(2)
O113 K12 K14 O133 -86.1(2)
O122 K12 K14 O133 89.2(3)
F130 K12 K14 O133 7.1(2)
F111 K12 K14 O133 -78.5(5)
N125 K12 K14 O133 61.7(2)
F176 K12 K14 O133 136.8(2)
F177 K12 K14 O133 172.6(2)
F112 K12 K14 O133 -128.3(2)
C109 K12 K14 O133 -100.6(4)
C128 K12 K14 O133 15.0(2)
O133 K12 K14 O173 173.6(2)
O113 K12 K14 O173 87.54(19)
O122 K12 K14 O173 -97.1(2)
F130 K12 K14 O173 -179.33(19)
F111 K12 K14 O173 95.2(5)
N125 K12 K14 O173 -124.7(2)
F176 K12 K14 O173 -49.63(17)
F177 K12 K14 O173 -13.84(17)
F112 K12 K14 O173 45.3(2)
C109 K12 K14 O173 73.0(4)
C128 K12 K14 O173 -171.4(2)
O133 K12 K14 O153 85.3(2)
O173 K12 K14 O153 -88.27(18)
O113 K12 K14 O153 -0.73(17)
O122 K12 K14 O153 174.6(2)
F130 K12 K14 O153 92.40(16)
F111 K12 K14 O153 6.9(4)
N125 K12 K14 O153 147.08(18)
F176 K12 K14 O153 -137.90(14)
F177 K12 K14 O153 -102.11(15)
F112 K12 K14 O153 -43.00(19)
C109 K12 K14 O153 -15.3(4)
C128 K12 K14 O153 100.31(19)
O133 K12 K14 O162 -92.0(2)
O173 K12 K14 O162 94.4(2)
O113 K12 K14 O162 -178.0(2)
O122 K12 K14 O162 -2.7(3)
F130 K12 K14 O162 -84.9(2)
F111 K12 K14 O162 -170.4(5)
N125 K12 K14 O162 -30.2(2)
F176 K12 K14 O162 44.81(19)
F177 K12 K14 O162 80.6(2)
F112 K12 K14 O162 139.7(2)
C109 K12 K14 O162 167.4(4)
C128 K12 K14 O162 -77.0(2)
O133 K12 K14 N165 -151.2(2)
O173 K12 K14 N165 35.16(19)
O113 K12 K14 N165 122.70(18)
O122 K12 K14 N165 -62.0(2)
F130 K12 K14 N165 -144.17(17)
F111 K12 K14 N165 130.3(4)
N125 K12 K14 N165 -89.49(19)
F176 K12 K14 N165 -14.47(16)
F177 K12 K14 N165 21.32(16)
F112 K12 K14 N165 80.4(2)
C109 K12 K14 N165 108.2(4)
C128 K12 K14 N165 -136.3(2)
O133 K12 K14 F156 110.0(3)
O173 K12 K14 F156 -63.6(3)
O113 K12 K14 F156 23.9(3)
O122 K12 K14 F156 -160.8(3)
F130 K12 K14 F156 117.0(3)
F111 K12 K14 F156 31.5(5)
N125 K12 K14 F156 171.7(3)
F176 K12 K14 F156 -113.3(3)
F177 K12 K14 F156 -77.5(3)
F112 K12 K14 F156 -18.4(3)
C109 K12 K14 F156 9.4(4)
C128 K12 K14 F156 124.9(3)
O133 K12 K14 F157 45.2(3)
O173 K12 K14 F157 -128.5(2)
O113 K12 K14 F157 -40.9(2)
O122 K12 K14 F157 134.4(3)
F130 K12 K14 F157 52.2(2)
F111 K12 K14 F157 -33.3(5)
N125 K12 K14 F157 106.9(2)
F176 K12 K14 F157 -178.1(2)
F177 K12 K14 F157 -142.3(2)
F112 K12 K14 F157 -83.2(3)
C109 K12 K14 F157 -55.4(4)
C128 K12 K14 F157 60.1(3)
O133 K12 K14 C154 77.8(4)
O173 K12 K14 C154 -95.8(4)
O113 K12 K14 C154 -8.3(4)
O122 K12 K14 C154 167.1(4)
F130 K12 K14 C154 84.9(4)
F111 K12 K14 C154 -0.6(6)
N125 K12 K14 C154 139.6(4)
F176 K12 K14 C154 -145.4(4)
F177 K12 K14 C154 -109.6(4)
F112 K12 K14 C154 -50.5(4)
C109 K12 K14 C154 -22.8(5)
C128 K12 K14 C154 92.8(4)
O133 K12 K14 K11 120.76(17)
O173 K12 K14 K11 -52.85(14)
O113 K12 K14 K11 34.69(13)
O122 K12 K14 K11 -149.99(19)
F130 K12 K14 K11 127.82(12)
F111 K12 K14 K11 42.3(4)
N125 K12 K14 K11 -177.50(15)
F176 K12 K14 K11 -102.48(10)
F177 K12 K14 K11 -66.69(11)
F112 K12 K14 K11 -7.58(15)
C109 K12 K14 K11 20.2(4)
C128 K12 K14 K11 135.73(17)
O133 K12 K14 K13 51.30(17)
O173 K12 K14 K13 -122.31(15)
O113 K12 K14 K13 -34.77(13)
O122 K12 K14 K13 140.54(19)
F130 K12 K14 K13 58.36(12)
F111 K12 K14 K13 -27.2(4)
N125 K12 K14 K13 113.04(15)
F176 K12 K14 K13 -171.94(11)
F177 K12 K14 K13 -136.15(11)
F112 K12 K14 K13 -77.04(16)
C109 K12 K14 K13 -49.3(4)
C128 K12 K14 K13 66.27(16)
O113 K11 K14 O133 1.20(17)
O173 K11 K14 O133 93.2(2)
O153 K11 K14 O133 -87.32(19)
O101 K11 K14 O133 -165.1(3)
N105 K11 K14 O133 -5.7(3)
F172 K11 K14 O133 110.11(16)
F170 K11 K14 O133 145.11(15)
F152 K11 K14 O133 -142.19(17)
C104 K11 K14 O133 -63.0(6)
C169 K11 K14 O133 121.85(19)
K13 K11 K14 O133 -34.32(12)
O113 K11 K14 O173 -92.0(2)
O153 K11 K14 O173 179.5(2)
O101 K11 K14 O173 101.7(4)
N105 K11 K14 O173 -98.9(4)
F172 K11 K14 O173 16.88(18)
F170 K11 K14 O173 51.88(18)
F152 K11 K14 O173 124.59(19)
C104 K11 K14 O173 -156.2(6)
C169 K11 K14 O173 28.6(2)
K13 K11 K14 O173 -127.54(16)
O113 K11 K14 O153 88.52(19)
O173 K11 K14 O153 -179.5(2)
O101 K11 K14 O153 -77.8(4)
N105 K11 K14 O153 81.6(3)
F172 K11 K14 O153 -162.57(18)
F170 K11 K14 O153 -127.57(17)
F152 K11 K14 O153 -54.87(18)
C104 K11 K14 O153 24.3(6)
C169 K11 K14 O153 -150.8(2)
K13 K11 K14 O153 53.00(15)
O113 K11 K14 O162 -155.9(3)
O173 K11 K14 O162 -63.8(3)
O153 K11 K14 O162 115.6(3)
O101 K11 K14 O162 37.8(5)
N105 K11 K14 O162 -162.7(4)
F172 K11 K14 O162 -47.0(3)
F170 K11 K14 O162 -12.0(3)
F152 K11 K14 O162 60.7(3)
C104 K11 K14 O162 139.9(7)
C169 K11 K14 O162 -35.2(3)
K13 K11 K14 O162 168.6(3)
O113 K11 K14 N165 -134.72(17)
O173 K11 K14 N165 -42.69(19)
O153 K11 K14 N165 136.76(19)
O101 K11 K14 N165 59.0(4)
N105 K11 K14 N165 -141.6(3)
F172 K11 K14 N165 -25.81(16)
F170 K11 K14 N165 9.19(15)
F152 K11 K14 N165 81.89(17)
C104 K11 K14 N165 161.1(6)
C169 K11 K14 N165 -14.07(18)
K13 K11 K14 N165 -170.24(13)
O113 K11 K14 F156 137.60(18)
O173 K11 K14 F156 -130.4(2)
O153 K11 K14 F156 49.08(19)
O101 K11 K14 F156 -28.7(4)
N105 K11 K14 F156 130.7(3)
F172 K11 K14 F156 -113.49(17)
F170 K11 K14 F156 -78.49(16)
F152 K11 K14 F156 -5.79(17)
C104 K11 K14 F156 73.4(6)
C169 K11 K14 F156 -101.75(19)
K13 K11 K14 F156 102.08(13)
O113 K11 K14 F157 98.1(2)
O173 K11 K14 F157 -169.9(2)
O153 K11 K14 F157 9.5(2)
O101 K11 K14 F157 -68.3(4)
N105 K11 K14 F157 91.2(4)
F172 K11 K14 F157 -153.0(2)
F170 K11 K14 F157 -118.04(19)
F152 K11 K14 F157 -45.3(2)
C104 K11 K14 F157 33.8(6)
C169 K11 K14 F157 -141.3(2)
K13 K11 K14 F157 62.53(17)
O113 K11 K14 C154 113.8(2)
O173 K11 K14 C154 -154.2(3)
O153 K11 K14 C154 25.3(3)
O101 K11 K14 C154 -52.5(4)
N105 K11 K14 C154 106.9(4)
F172 K11 K14 C154 -137.3(2)
F170 K11 K14 C154 -102.3(2)
F152 K11 K14 C154 -29.6(2)
C104 K11 K14 C154 49.6(6)
C169 K11 K14 C154 -125.6(3)
K13 K11 K14 C154 78.3(2)
O113 K11 K14 K12 -36.29(13)
O173 K11 K14 K12 55.74(15)
O153 K11 K14 K12 -124.81(15)
O101 K11 K14 K12 157.4(3)
N105 K11 K14 K12 -43.2(3)
F172 K11 K14 K12 72.62(11)
F170 K11 K14 K12 107.62(10)
F152 K11 K14 K12 -179.67(12)
C104 K11 K14 K12 -100.5(6)
C169 K11 K14 K12 84.37(14)
K13 K11 K14 K12 -71.80(5)
O113 K11 K14 K13 35.52(13)
O173 K11 K14 K13 127.54(16)
O153 K11 K14 K13 -53.00(15)
O101 K11 K14 K13 -130.8(3)
N105 K11 K14 K13 28.6(3)
F172 K11 K14 K13 144.43(12)
F170 K11 K14 K13 179.43(10)
F152 K11 K14 K13 -107.87(12)
C104 K11 K14 K13 -28.7(6)
C169 K11 K14 K13 156.17(15)
O113 K13 K14 O133 89.6(2)
O153 K13 K14 O133 179.5(2)
O142 K13 K14 O133 -99.7(4)
N145 K13 K14 O133 -150.9(3)
F132 K13 K14 O133 -8.5(2)
F116 K13 K14 O133 92.7(3)
F136 K13 K14 O133 -52.9(2)
C128 K13 K14 O133 -12.3(2)
K11 K13 K14 O133 124.98(18)
K12 K13 K14 O133 53.44(17)
O133 K13 K14 O173 -91.3(2)
O113 K13 K14 O173 -1.64(16)
O153 K13 K14 O173 88.22(19)
O142 K13 K14 O173 169.0(4)
N145 K13 K14 O173 117.8(2)
F132 K13 K14 O173 -99.82(17)
F116 K13 K14 O173 1.4(3)
F136 K13 K14 O173 -144.15(16)
C128 K13 K14 O173 -103.55(19)
K11 K13 K14 O173 33.71(11)
K12 K13 K14 O173 -37.83(11)
O133 K13 K14 O153 -179.5(2)
O113 K13 K14 O153 -89.86(19)
O142 K13 K14 O153 80.8(4)
N145 K13 K14 O153 29.6(2)
F132 K13 K14 O153 172.0(2)
F116 K13 K14 O153 -86.8(3)
F136 K13 K14 O153 127.63(19)
C128 K13 K14 O153 168.2(2)
K11 K13 K14 O153 -54.51(15)
K12 K13 K14 O153 -126.05(16)
O133 K13 K14 O162 65.4(3)
O113 K13 K14 O162 155.0(3)
O153 K13 K14 O162 -115.1(3)
O142 K13 K14 O162 -34.3(5)
N145 K13 K14 O162 -85.6(3)
F132 K13 K14 O162 56.8(3)
F116 K13 K14 O162 158.1(3)
F136 K13 K14 O162 12.5(3)
C128 K13 K14 O162 53.1(3)
K11 K13 K14 O162 -169.7(3)
K12 K13 K14 O162 118.8(3)
O133 K13 K14 N165 -104.6(3)
O113 K13 K14 N165 -15.0(3)
O153 K13 K14 N165 74.9(3)
O142 K13 K14 N165 155.7(5)
N145 K13 K14 N165 104.5(3)
F132 K13 K14 N165 -113.1(3)
F116 K13 K14 N165 -11.9(4)
F136 K13 K14 N165 -157.5(3)
C128 K13 K14 N165 -116.9(3)
K11 K13 K14 N165 20.4(3)
K12 K13 K14 N165 -51.2(3)
O133 K13 K14 F156 155.8(2)
O113 K13 K14 F156 -114.6(2)
O153 K13 K14 F156 -24.7(2)
O142 K13 K14 F156 56.1(4)
N145 K13 K14 F156 4.9(3)
F132 K13 K14 F156 147.3(2)
F116 K13 K14 F156 -111.5(3)
F136 K13 K14 F156 102.9(2)
C128 K13 K14 F156 143.5(2)
K11 K13 K14 F156 -79.21(17)
K12 K13 K14 F156 -150.75(17)
O133 K13 K14 F157 121.9(2)
O113 K13 K14 F157 -148.50(19)
O153 K13 K14 F157 -58.6(2)
O142 K13 K14 F157 22.2(4)
N145 K13 K14 F157 -29.1(2)
F132 K13 K14 F157 113.32(19)
F116 K13 K14 F157 -145.4(3)
F136 K13 K14 F157 68.99(19)
C128 K13 K14 F157 109.6(2)
K11 K13 K14 F157 -113.15(15)
K12 K13 K14 F157 175.30(16)
O133 K13 K14 C154 146.1(3)
O113 K13 K14 C154 -124.3(3)
O153 K13 K14 C154 -34.4(3)
O142 K13 K14 C154 46.4(5)
N145 K13 K14 C154 -4.9(3)
F132 K13 K14 C154 137.5(3)
F116 K13 K14 C154 -121.2(4)
F136 K13 K14 C154 93.2(3)
C128 K13 K14 C154 133.8(3)
K11 K13 K14 C154 -88.9(3)
K12 K13 K14 C154 -160.5(3)
O133 K13 K14 K12 -53.44(17)
O113 K13 K14 K12 36.19(12)
O153 K13 K14 K12 126.05(16)
O142 K13 K14 K12 -153.1(4)
N145 K13 K14 K12 155.61(19)
F132 K13 K14 K12 -61.98(13)
F116 K13 K14 K12 39.3(2)
F136 K13 K14 K12 -106.32(12)
C128 K13 K14 K12 -65.71(16)
K11 K13 K14 K12 71.54(5)
O133 K13 K14 K11 -124.98(18)
O113 K13 K14 K11 -35.35(12)
O153 K13 K14 K11 54.51(15)
O142 K13 K14 K11 135.3(4)
N145 K13 K14 K11 84.07(19)
F132 K13 K14 K11 -133.52(13)
F116 K13 K14 K11 -32.3(2)
F136 K13 K14 K11 -177.86(13)
C128 K13 K14 K11 -137.25(16)
K12 K13 K14 K11 -71.54(5)
O133 K14 O162 C161 76.5(7)
O173 K14 O162 C161 -175.1(7)
O153 K14 O162 C161 -46.3(8)
N165 K14 O162 C161 -153.9(7)
F156 K14 O162 C161 -62.8(7)
F157 K14 O162 C161 -20.8(7)
C154 K14 O162 C161 -43.1(7)
K12 K14 O162 C161 129.5(7)
K11 K14 O162 C161 -129.6(7)
K13 K14 O162 C161 31.7(8)
O133 K14 O162 C163 -145.1(5)
O173 K14 O162 C163 -36.8(6)
O153 K14 O162 C163 92.1(6)
N165 K14 O162 C163 -15.5(5)
F156 K14 O162 C163 75.6(6)
F157 K14 O162 C163 117.6(6)
C154 K14 O162 C163 95.3(6)
K12 K14 O162 C163 -92.1(6)
K11 K14 O162 C163 8.8(7)
K13 K14 O162 C163 170.0(4)
C161 O162 C163 C164 -178.4(8)
K14 O162 C163 C164 42.2(8)
O162 C163 C164 N165 -56.6(9)
C163 C164 N165 C167 173.2(6)
C163 C164 N165 C166 -60.8(9)
C163 C164 N165 K14 42.6(7)
O133 K14 N165 C167 -41.3(6)
O173 K14 N165 C167 16.6(4)
O153 K14 N165 C167 84.6(5)
O162 K14 N165 C167 -142.0(5)
F156 K14 N165 C167 134.0(5)
F157 K14 N165 C167 153.4(4)
C154 K14 N165 C167 132.0(5)
K12 K14 N165 C167 -11.9(5)
K11 K14 N165 C167 49.5(5)
K13 K14 N165 C167 31.9(6)
O133 K14 N165 C166 -158.0(4)
O173 K14 N165 C166 -100.2(4)
O153 K14 N165 C166 -32.2(5)
O162 K14 N165 C166 101.2(4)
F156 K14 N165 C166 17.2(4)
F157 K14 N165 C166 36.6(5)
C154 K14 N165 C166 15.2(5)
K12 K14 N165 C166 -128.7(4)
K11 K14 N165 C166 -67.3(4)
K13 K14 N165 C166 -84.9(5)
O133 K14 N165 C164 86.4(5)
O173 K14 N165 C164 144.3(5)
O153 K14 N165 C164 -147.7(4)
O162 K14 N165 C164 -14.3(4)
F156 K14 N165 C164 -98.3(5)
F157 K14 N165 C164 -78.9(5)
C154 K14 N165 C164 -100.4(5)
K12 K14 N165 C164 115.8(5)
K11 K14 N165 C164 177.2(5)
K13 K14 N165 C164 159.6(4)
C166 N165 C167 C168 79.4(8)
C164 N165 C167 C168 -155.0(6)
K14 N165 C167 C168 -25.5(7)
N165 C167 C168 O173 20.4(9)
N165 C167 C168 C169 -103.4(7)
N165 C167 C168 C174 142.0(6)
O173 C168 C169 F170 -59.0(8)
C174 C168 C169 F170 -177.4(6)
C167 C168 C169 F170 68.1(8)
O173 C168 C169 F171 178.3(7)
C174 C168 C169 F171 60.0(8)
C167 C168 C169 F171 -54.5(9)
O173 C168 C169 F172 58.1(8)
C174 C168 C169 F172 -60.2(8)
C167 C168 C169 F172 -174.7(6)
O173 C168 C169 K11 2.2(5)
C174 C168 C169 K11 -116.1(5)
C167 C168 C169 K11 129.4(5)
O113 K11 C169 F170 170.7(4)
O173 K11 C169 F170 116.9(5)
O153 K11 C169 F170 63.7(4)
O101 K11 C169 F170 -59.7(4)
N105 K11 C169 F170 -116.6(4)
F172 K11 C169 F170 -122.5(6)
F152 K11 C169 F170 15.1(4)
C104 K11 C169 F170 -89.5(5)
K14 K11 C169 F170 87.8(4)
K13 K11 C169 F170 117.5(4)
O113 K11 C169 F171 -116.6(18)
O173 K11 C169 F171 -170(2)
O153 K11 C169 F171 136.5(18)
O101 K11 C169 F171 13.0(18)
N105 K11 C169 F171 -43.8(19)
F172 K11 C169 F171 -49.7(17)
F170 K11 C169 F171 72.8(18)
F152 K11 C169 F171 87.8(18)
C104 K11 C169 F171 -17(2)
K14 K11 C169 F171 160.6(19)
K13 K11 C169 F171 -169.8(17)
O113 K11 C169 F172 -66.9(4)
O173 K11 C169 F172 -120.6(5)
O153 K11 C169 F172 -173.8(4)
O101 K11 C169 F172 62.7(4)
N105 K11 C169 F172 5.9(5)
F170 K11 C169 F172 122.5(6)
F152 K11 C169 F172 137.5(4)
C104 K11 C169 F172 32.9(6)
K14 K11 C169 F172 -149.7(4)
K13 K11 C169 F172 -120.1(4)
O113 K11 C169 C168 52.2(5)
O173 K11 C169 C168 -1.5(4)
O153 K11 C169 C168 -54.7(5)
O101 K11 C169 C168 -178.2(4)
N105 K11 C169 C168 125.0(4)
F172 K11 C169 C168 119.1(6)
F170 K11 C169 C168 -118.5(6)
F152 K11 C169 C168 -103.4(4)
C104 K11 C169 C168 152.0(5)
K14 K11 C169 C168 -30.6(4)
K13 K11 C169 C168 -1.0(5)
F171 C169 F170 K11 -161.5(5)
F172 C169 F170 K11 -49.9(5)
C168 C169 F170 K11 71.7(6)
O113 K11 F170 C169 -13.3(5)
O173 K11 F170 C169 -47.2(4)
O153 K11 F170 C169 -125.4(4)
O101 K11 F170 C169 117.8(4)
N105 K11 F170 C169 75.8(5)
F172 K11 F170 C169 31.2(4)
F152 K11 F170 C169 -164.0(4)
C104 K11 F170 C169 106.1(5)
K14 K11 F170 C169 -88.2(4)
K13 K11 F170 C169 -87.4(4)
F170 C169 F172 K11 53.0(5)
F171 C169 F172 K11 165.4(5)
C168 C169 F172 K11 -69.4(6)
O113 K11 F172 C169 122.6(4)
O173 K11 F172 C169 44.2(4)
O153 K11 F172 C169 9.0(5)
O101 K11 F172 C169 -114.9(4)
N105 K11 F172 C169 -174.7(4)
F170 K11 F172 C169 -30.5(4)
F152 K11 F172 C169 -45.8(4)
C104 K11 F172 C169 -152.7(5)
K14 K11 F172 C169 30.4(4)
K13 K11 F172 C169 85.4(4)
C169 C168 O173 K14 119.9(5)
C174 C168 O173 K14 -123.8(5)
C167 C168 O173 K14 -4.0(8)
C169 C168 O173 K11 -3.4(8)
C174 C168 O173 K11 112.9(5)
C167 C168 O173 K11 -127.3(5)
C169 C168 O173 K12 -122.0(5)
C174 C168 O173 K12 -5.6(7)
C167 C168 O173 K12 114.2(6)
O133 K14 O173 C168 137.5(5)
O153 K14 O173 C168 -135.3(5)
O162 K14 O173 C168 14.8(6)
N165 K14 O173 C168 -6.4(5)
F156 K14 O173 C168 -80.4(5)
F157 K14 O173 C168 -118.9(6)
C154 K14 O173 C168 -105.2(5)
K12 K14 O173 C168 133.0(6)
K11 K14 O173 C168 -135.6(6)
K13 K14 O173 C168 -179.0(5)
O133 K14 O173 K11 -86.87(17)
O153 K14 O173 K11 0.39(15)
O162 K14 O173 K11 150.45(17)
N165 K14 O173 K11 129.2(2)
F156 K14 O173 K11 55.23(18)
F157 K14 O173 K11 16.7(4)
C154 K14 O173 K11 30.5(3)
K12 K14 O173 K11 -91.40(15)
K13 K14 O173 K11 -43.41(12)
O133 K14 O173 K12 4.52(16)
O153 K14 O173 K12 91.78(14)
O162 K14 O173 K12 -118.15(18)
N165 K14 O173 K12 -139.4(2)
F156 K14 O173 K12 146.63(14)
F157 K14 O173 K12 108.1(3)
C154 K14 O173 K12 121.9(2)
K11 K14 O173 K12 91.40(15)
K13 K14 O173 K12 47.99(11)
O113 K11 O173 C168 -133.5(5)
O153 K11 O173 C168 138.4(5)
O101 K11 O173 C168 6.6(6)
N105 K11 O173 C168 -80.6(6)
F172 K11 O173 C168 -21.5(5)
F170 K11 O173 C168 26.6(5)
F152 K11 O173 C168 85.5(5)
C104 K11 O173 C168 -68.9(10)
C169 K11 O173 C168 2.1(5)
K14 K11 O173 C168 138.8(6)
K13 K11 O173 C168 -177.5(5)
O113 K11 O173 K14 87.62(17)
O153 K11 O173 K14 -0.40(16)
O101 K11 O173 K14 -132.2(3)
N105 K11 O173 K14 140.5(2)
F172 K11 O173 K14 -160.4(2)
F170 K11 O173 K14 -112.25(19)
F152 K11 O173 K14 -53.36(17)
C104 K11 O173 K14 152.3(8)
C169 K11 O173 K14 -136.7(3)
K13 K11 O173 K14 43.65(12)
O113 K11 O173 K12 -0.35(18)
O153 K11 O173 K12 -88.37(16)
O101 K11 O173 K12 139.8(2)
N105 K11 O173 K12 52.6(3)
F172 K11 O173 K12 111.65(19)
F170 K11 O173 K12 159.8(2)
F152 K11 O173 K12 -141.33(15)
C104 K11 O173 K12 64.3(8)
C169 K11 O173 K12 135.3(3)
K14 K11 O173 K12 -87.97(15)
K13 K11 O173 K12 -44.32(12)
O133 K12 O173 C168 -140.5(5)
O113 K12 O173 C168 133.1(5)
O122 K12 O173 C168 -17.4(5)
F130 K12 O173 C168 -134.8(5)
F111 K12 O173 C168 87.0(5)
N125 K12 O173 C168 -81.3(5)
F176 K12 O173 C168 -20.7(4)
F177 K12 O173 C168 27.5(4)
F112 K12 O173 C168 80.1(5)
C109 K12 O173 C168 94.3(5)
C128 K12 O173 C168 -128.2(5)
O133 K12 O173 K14 -4.47(16)
O113 K12 O173 K14 -90.88(16)
O122 K12 O173 K14 118.7(2)
F130 K12 O173 K14 1.3(4)
F111 K12 O173 K14 -137.0(2)
N125 K12 O173 K14 54.73(19)
F176 K12 O173 K14 115.34(19)
F177 K12 O173 K14 163.6(2)
F112 K12 O173 K14 -143.84(18)
C109 K12 O173 K14 -129.7(2)
C128 K12 O173 K14 7.9(2)
O133 K12 O173 K11 86.75(17)
O113 K12 O173 K11 0.34(17)
O122 K12 O173 K11 -150.11(19)
F130 K12 O173 K11 92.5(3)
F111 K12 O173 K11 -45.7(3)
N125 K12 O173 K11 145.95(18)
F176 K12 O173 K11 -153.4(2)
F177 K12 O173 K11 -105.20(19)
F112 K12 O173 K11 -52.62(18)
C109 K12 O173 K11 -38.5(2)
C128 K12 O173 K11 99.09(19)
O173 C168 C174 F177 -55.0(8)
C169 C168 C174 F177 63.2(8)
C167 C168 C174 F177 179.9(6)
O173 C168 C174 F175 179.5(6)
C169 C168 C174 F175 -62.3(9)
C167 C168 C174 F175 54.4(9)
O173 C168 C174 F176 61.2(7)
C169 C168 C174 F176 179.3(6)
C167 C168 C174 F176 -64.0(7)
O173 C168 C174 K12 3.6(5)
C169 C168 C174 K12 121.8(5)
C167 C168 C174 K12 -121.5(5)
O133 K12 C174 F177 162.5(4)
O173 K12 C174 F177 117.8(5)
O113 K12 C174 F177 60.7(5)
O122 K12 C174 F177 -80.0(4)
F130 K12 C174 F177 -109.8(5)
F111 K12 C174 F177 -4.6(5)
N125 K12 C174 F177 -139.8(4)
F176 K12 C174 F177 -123.8(7)
F112 K12 C174 F177 19.0(4)
C109 K12 C174 F177 16.9(5)
C128 K12 C174 F177 -172.9(4)
O133 K12 C174 F175 -126.3(18)
O173 K12 C174 F175 -171.0(19)
O113 K12 C174 F175 131.9(18)
O122 K12 C174 F175 -8.8(18)
F130 K12 C174 F175 -39(2)
F111 K12 C174 F175 66.6(18)
N125 K12 C174 F175 -68.6(18)
F176 K12 C174 F175 -52.6(17)
F177 K12 C174 F175 71.2(17)
F112 K12 C174 F175 90.2(18)
C109 K12 C174 F175 88.1(18)
C128 K12 C174 F175 -101.7(18)
O133 K12 C174 F176 -73.7(5)
O173 K12 C174 F176 -118.4(5)
O113 K12 C174 F176 -175.5(4)
O122 K12 C174 F176 43.9(4)
F130 K12 C174 F176 14.1(7)
F111 K12 C174 F176 119.3(4)
N125 K12 C174 F176 -15.9(4)
F177 K12 C174 F176 123.8(7)
F112 K12 C174 F176 142.8(5)
C109 K12 C174 F176 140.8(5)
C128 K12 C174 F176 -49.1(5)
O133 K12 C174 C168 42.2(5)
O173 K12 C174 C168 -2.5(3)
O113 K12 C174 C168 -59.6(4)
O122 K12 C174 C168 159.7(4)
F130 K12 C174 C168 129.9(4)
F111 K12 C174 C168 -124.9(4)
N125 K12 C174 C168 99.9(4)
F176 K12 C174 C168 115.8(6)
F177 K12 C174 C168 -120.3(6)
F112 K12 C174 C168 -101.3(5)
C109 K12 C174 C168 -103.4(5)
C128 K12 C174 C168 66.8(5)
F177 C174 F176 K12 50.9(5)
F175 C174 F176 K12 164.5(5)
C168 C174 F176 K12 -71.2(5)
O133 K12 F176 C174 118.1(4)
O173 K12 F176 C174 45.8(4)
O113 K12 F176 C174 6.0(5)
O122 K12 F176 C174 -131.1(5)
F130 K12 F176 C174 -171.6(4)
F111 K12 F176 C174 -72.1(5)
N125 K12 F176 C174 163.5(5)
F177 K12 F176 C174 -29.8(4)
F112 K12 F176 C174 -36.9(5)
C109 K12 F176 C174 -45.3(5)
C128 K12 F176 C174 140.9(4)
F175 C174 F177 K12 -161.2(6)
F176 C174 F177 K12 -49.4(5)
C168 C174 F177 K12 69.6(6)
O133 K12 F177 C174 -25.6(5)
O173 K12 F177 C174 -46.4(4)
O113 K12 F177 C174 -125.4(4)
O122 K12 F177 C174 95.9(4)
F130 K12 F177 C174 114.7(5)
F111 K12 F177 C174 175.8(4)
N125 K12 F177 C174 44.1(5)
F176 K12 F177 C174 30.3(4)
F112 K12 F177 C174 -158.0(5)
C109 K12 F177 C174 -163.3(5)
C128 K12 F177 C174 11.7(6)
